data_1513494
loop_
_publ_author_name
'Kohl, Bernd'
'Rominger, Frank'
'Mastalerz, Michael'

_publ_section_title
;
 Rigid \p-Extended Triptycenes via a Hexaketone Precursor.
;
_journal_issue 3
_journal_name_full 'Organic letters'
_journal_page_first 704
_journal_page_last 707
_journal_paper_doi 10.1021/ol403383y
_journal_volume 16
_journal_year 2014
_chemical_formula_sum 'C135 H100 Cl13 N6 O6'
_chemical_formula_weight 2363.06
_chemical_name_systematic
; 
 ? 
;
_space_group_IT_number 14
_symmetry_cell_setting monoclinic
_symmetry_space_group_name_Hall '-P 2ybc'
_symmetry_space_group_name_H-M 'P 1 21/c 1'
_atom_sites_solution_hydrogens geom
_atom_sites_solution_primary direct
_atom_sites_solution_secondary difmap
_audit_creation_method SHELXL-97
_cell_angle_alpha 90.00
_cell_angle_beta 94.0785(16)
_cell_angle_gamma 90.00
_cell_formula_units_Z 8
_cell_length_a 22.1444(4)
_cell_length_b 37.2740(8)
_cell_length_c 27.7739(5)
_cell_measurement_reflns_used 23110
_cell_measurement_temperature 120.00(10)
_cell_measurement_theta_max 72.6709
_cell_measurement_theta_min 3.0999
_cell_volume 22866.8(8)
_computing_cell_refinement
; 
'Sun Jan 20 17:46:26 2013' 
;
_computing_data_collection
; 
'Sun Jan 20 17:46:26 2013' 
;
_computing_data_reduction
; 
'Sun Jan 20 17:46:26 2013' 
;
_computing_structure_refinement 'SHELXL-97 (Sheldrick, 2008)'
_computing_structure_solution 'SHELXS-97 (Sheldrick, 2008)'
_diffrn_ambient_temperature 120.00(10)
_diffrn_detector_area_resol_mean 10.3385
_diffrn_measured_fraction_theta_full 0.969
_diffrn_measured_fraction_theta_max 0.969
_diffrn_measurement_device_type 'SuperNova, Dual, Cu at zero, Atlas'
_diffrn_measurement_method '\w scans'
_diffrn_radiation_monochromator graphite
_diffrn_radiation_source 'fine-focus sealed tube'
_diffrn_radiation_type CuK\a
_diffrn_radiation_wavelength 1.54178
_diffrn_reflns_av_R_equivalents 0.0273
_diffrn_reflns_av_sigmaI/netI 0.0456
_diffrn_reflns_limit_h_max 27
_diffrn_reflns_limit_h_min -26
_diffrn_reflns_limit_k_max 44
_diffrn_reflns_limit_k_min -45
_diffrn_reflns_limit_l_max 27
_diffrn_reflns_limit_l_min -34
_diffrn_reflns_number 89560
_diffrn_reflns_theta_full 72.82
_diffrn_reflns_theta_max 72.82
_diffrn_reflns_theta_min 3.10
_exptl_absorpt_coefficient_mu 3.365
_exptl_absorpt_correction_T_max 0.928
_exptl_absorpt_correction_T_min 0.891
_exptl_absorpt_correction_type analytical
_exptl_absorpt_process_details
; 
CrysAlisPro, Agilent Technologies, 
Version 1.171.35.21 (release 20-01-2012 CrysAlis171 .NET) 
(compiled Jan 23 2012,18:06:46) 
Analytical numeric absorption correction using a multifaceted crystal 
   model based on expressions derived by R.C. Clark & J.S. Reid. 
(Clark, R. C. & Reid, J. S. (1995). Acta Cryst. A51, 887-897) 
;
_exptl_crystal_colour orange
_exptl_crystal_density_diffrn 1.373
_exptl_crystal_density_method 'not measured'
_exptl_crystal_description block
_exptl_crystal_F_000 9768
_exptl_crystal_size_max 0.3403
_exptl_crystal_size_mid 0.2587
_exptl_crystal_size_min 0.2053
_refine_diff_density_max 1.924
_refine_diff_density_min -1.304
_refine_diff_density_rms 0.154
_refine_ls_extinction_method none
_refine_ls_goodness_of_fit_ref 1.565
_refine_ls_hydrogen_treatment constr
_refine_ls_matrix_type full
_refine_ls_number_parameters 2874
_refine_ls_number_reflns 44202
_refine_ls_number_restraints 11828
_refine_ls_restrained_S_all 1.549
_refine_ls_R_factor_all 0.1785
_refine_ls_R_factor_gt 0.1376
_refine_ls_shift/su_max 0.002
_refine_ls_shift/su_mean 0.000
_refine_ls_structure_factor_coef Fsqd
_refine_ls_weighting_details 'calc w=1/[\s^2^(Fo^2^)+(0.2000P)^2^+0.0000P] where P=(Fo^2^+2Fc^2^)/3'
_refine_ls_weighting_scheme calc
_refine_ls_wR_factor_gt 0.3801
_refine_ls_wR_factor_ref 0.4208
_reflns_number_gt 28048
_reflns_number_total 44202
_reflns_threshold_expression >2sigma(I)
_cod_data_source_file ol403383y_si_002.cif
_cod_data_source_block bek4
_cod_original_cell_volume 22866.7(8)
_cod_database_code 1513494
_shelxl_version_number 2008/4

loop_
_symmetry_equiv_pos_as_xyz
'x, y, z'
'-x, y+1/2, -z+1/2'
'-x, -y, -z'
'x, -y-1/2, z-1/2'

loop_
_atom_site_label
_atom_site_type_symbol
_atom_site_fract_x
_atom_site_fract_y
_atom_site_fract_z
_atom_site_U_iso_or_equiv
_atom_site_adp_type
_atom_site_occupancy
_atom_site_symmetry_multiplicity
_atom_site_calc_flag
_atom_site_refinement_flags
_atom_site_disorder_assembly
_atom_site_disorder_group
C1_1 C -0.0907(2) 0.61397(13) 0.31366(16) 0.0346(10) Uani 1 1 d DU . .
H1_1 H -0.1136 0.5994 0.2893 0.041 Uiso 1 1 calc R . .
C2_1 C -0.0748(2) 0.59381(13) 0.36075(16) 0.0339(9) Uani 1 1 d DU . .
C3_1 C -0.0944(2) 0.56053(13) 0.37102(16) 0.0345(9) Uani 1 1 d DU . .
H3_1 H -0.1160 0.5470 0.3475 0.041 Uiso 1 1 calc R . .
C4_1 C -0.0817(2) 0.54661(13) 0.41814(16) 0.0335(9) Uani 1 1 d DU . .
N5_1 N -0.10461(18) 0.51449(11) 0.42997(14) 0.0348(8) Uani 1 1 d DU . .
C6_1 C -0.0941(2) 0.50359(13) 0.47548(16) 0.0343(9) Uani 1 1 d DU . .
C7_1 C -0.1194(2) 0.46917(13) 0.48996(18) 0.0369(10) Uani 1 1 d DU . .
C8_1 C -0.1550(2) 0.44837(14) 0.4567(2) 0.0423(11) Uani 1 1 d DU . .
H8_1 H -0.1615 0.4563 0.4250 0.051 Uiso 1 1 calc R . .
C9_1 C -0.1809(3) 0.41610(16) 0.4702(2) 0.0498(13) Uani 1 1 d DU A .
C10_1 C -0.1685(2) 0.40429(16) 0.5170(2) 0.0507(13) Uani 1 1 d DU . .
H10_1 H -0.1840 0.3824 0.5262 0.061 Uiso 1 1 calc R . .
C11_1 C -0.1330(2) 0.42456(15) 0.5508(2) 0.0450(12) Uani 1 1 d DU . .
C12_1 C -0.1238(3) 0.41114(16) 0.6008(2) 0.0536(14) Uani 1 1 d DU . .
O12_1 O -0.1417(2) 0.38220(15) 0.6138(2) 0.0757(16) Uani 1 1 d DU . .
O13_1 O -0.0862(2) 0.42536(13) 0.68068(16) 0.0602(11) Uani 1 1 d DU . .
C13_1 C -0.0908(3) 0.43514(15) 0.6388(2) 0.0486(12) Uani 1 1 d DU . .
C14_1 C -0.0656(2) 0.46954(13) 0.62237(17) 0.0389(10) Uani 1 1 d DU . .
C15_1 C -0.0348(2) 0.49144(15) 0.65569(19) 0.0432(11) Uani 1 1 d DU . .
H15_1 H -0.0291 0.4838 0.6876 0.052 Uiso 1 1 calc R . .
C16_1 C -0.0117(2) 0.52489(14) 0.64298(17) 0.0418(11) Uani 1 1 d DU B .
C17_1 C -0.0195(2) 0.53463(14) 0.59465(16) 0.0381(10) Uani 1 1 d DU . .
H17_1 H -0.0034 0.5563 0.5850 0.046 Uiso 1 1 calc R . .
C18_1 C -0.0506(2) 0.51291(13) 0.56006(16) 0.0349(9) Uani 1 1 d DU . .
C19_1 C -0.05936(19) 0.52489(13) 0.51010(16) 0.0331(9) Uani 1 1 d DU . .
N20_1 N -0.03573(17) 0.55626(11) 0.49898(13) 0.0330(8) Uani 1 1 d DU . .
C21_1 C -0.0464(2) 0.56782(13) 0.45279(16) 0.0330(9) Uani 1 1 d DU . .
C22_1 C -0.0249(2) 0.60206(13) 0.44064(16) 0.0339(9) Uani 1 1 d DU . .
H22_1 H -0.0006 0.6153 0.4628 0.041 Uiso 1 1 calc R . .
C23_1 C -0.0407(2) 0.61531(13) 0.39541(16) 0.0336(9) Uani 1 1 d DU . .
C24_1 C -0.0296(2) 0.65336(13) 0.37872(16) 0.0338(9) Uani 1 1 d DU . .
H24_1 H -0.0066 0.6679 0.4031 0.041 Uiso 1 1 calc R . .
C25_1 C -0.09302(19) 0.66787(13) 0.36556(16) 0.0326(9) Uani 1 1 d DU . .
C26_1 C -0.1191(2) 0.69676(13) 0.38582(17) 0.0343(9) Uani 1 1 d DU . .
H26_1 H -0.0980 0.7099 0.4100 0.041 Uiso 1 1 calc R . .
C27_1 C -0.1789(2) 0.70648(13) 0.36936(17) 0.0345(9) Uani 1 1 d DU . .
N28_1 N -0.20658(17) 0.73358(12) 0.39133(14) 0.0344(8) Uani 1 1 d DU . .
C29_1 C -0.2619(2) 0.74248(14) 0.37317(16) 0.0371(10) Uani 1 1 d DU . .
C30_1 C -0.2970(2) 0.76928(14) 0.39815(17) 0.0377(10) Uani 1 1 d DU . .
C31_1 C -0.2769(3) 0.78038(16) 0.44514(18) 0.0455(12) Uani 1 1 d DU . .
H31_1 H -0.2404 0.7718 0.4592 0.055 Uiso 1 1 calc R . .
C32_1 C -0.3114(3) 0.80428(17) 0.47079(19) 0.0495(13) Uani 1 1 d DU . .
C33_1 C -0.3627(3) 0.81897(18) 0.4471(2) 0.0533(14) Uani 1 1 d DU . .
H33_1 H -0.3850 0.8357 0.4632 0.064 Uiso 1 1 calc R . .
C34_1 C -0.3820(2) 0.80960(17) 0.39989(19) 0.0478(12) Uani 1 1 d DU . .
C35_1 C -0.4355(3) 0.82693(17) 0.3756(2) 0.0518(13) Uani 1 1 d DU . .
O35_1 O -0.4614(3) 0.85191(16) 0.3927(2) 0.0783(17) Uani 1 1 d DU . .
O36_1 O -0.50841(18) 0.82406(13) 0.30907(15) 0.0515(10) Uani 1 1 d DU . .
C36_1 C -0.4608(2) 0.81182(16) 0.32696(19) 0.0455(12) Uani 1 1 d DU . .
C37_1 C -0.4276(2) 0.78243(14) 0.30531(18) 0.0387(10) Uani 1 1 d DU . .
C38_1 C -0.4509(2) 0.76730(15) 0.26173(18) 0.0401(11) Uani 1 1 d DU . .
H38_1 H -0.4861 0.7769 0.2465 0.048 Uiso 1 1 calc R . .
C39_1 C -0.4232(2) 0.73843(14) 0.24061(17) 0.0369(10) Uani 1 1 d DU . .
C40_1 C -0.3696(2) 0.72558(14) 0.26408(17) 0.0372(10) Uani 1 1 d DU . .
H40_1 H -0.3496 0.7066 0.2504 0.045 Uiso 1 1 calc R . .
C41_1 C -0.3449(2) 0.74037(14) 0.30754(16) 0.0355(10) Uani 1 1 d DU . .
C42_1 C -0.2884(2) 0.72622(13) 0.33050(16) 0.0331(9) Uani 1 1 d DU . .
N43_1 N -0.26312(18) 0.69838(11) 0.31010(14) 0.0348(8) Uani 1 1 d DU . .
C44_1 C -0.2092(2) 0.68720(13) 0.33056(16) 0.0333(9) Uani 1 1 d DU . .
C45_1 C -0.1825(2) 0.65607(13) 0.31198(16) 0.0330(9) Uani 1 1 d DU . .
H45_1 H -0.2033 0.6422 0.2884 0.040 Uiso 1 1 calc R . .
C46_1 C -0.1256(2) 0.64690(13) 0.32945(16) 0.0340(9) Uani 1 1 d DU . .
C47_1 C -0.0319(2) 0.62882(13) 0.29629(16) 0.0327(9) Uani 1 1 d DU . .
C48_1 C -0.0108(2) 0.62225(14) 0.25202(17) 0.0364(10) Uani 1 1 d DU . .
H48_1 H -0.0328 0.6081 0.2294 0.044 Uiso 1 1 calc R . .
C49_1 C 0.0455(2) 0.63749(14) 0.24137(16) 0.0354(10) Uani 1 1 d DU . .
N50_1 N 0.06894(18) 0.62926(12) 0.19949(14) 0.0359(8) Uani 1 1 d DU . .
C51_1 C 0.1229(2) 0.64278(13) 0.19165(16) 0.0346(9) Uani 1 1 d DU . .
C52_1 C 0.1522(2) 0.63168(14) 0.14832(16) 0.0369(10) Uani 1 1 d DU . .
C53_1 C 0.1246(2) 0.60564(14) 0.11716(17) 0.0398(11) Uani 1 1 d DU . .
H53_1 H 0.0863 0.5971 0.1230 0.048 Uiso 1 1 calc R . .
C54_1 C 0.1531(2) 0.59242(14) 0.07797(17) 0.0420(11) Uani 1 1 d DU . .
C55_1 C 0.2103(3) 0.60617(16) 0.07019(18) 0.0451(12) Uani 1 1 d DU . .
H55_1 H 0.2303 0.5976 0.0442 0.054 Uiso 1 1 calc R . .
C56_1 C 0.2380(2) 0.63191(14) 0.09944(17) 0.0389(10) Uani 1 1 d DU . .
C57_1 C 0.2981(2) 0.64601(15) 0.08830(19) 0.0440(11) Uani 1 1 d DU . .
O57_1 O 0.3232(2) 0.63778(14) 0.05260(15) 0.0576(11) Uani 1 1 d DU . .
O58_1 O 0.3800(2) 0.68338(14) 0.11627(16) 0.0600(12) Uani 1 1 d DU . .
C58_1 C 0.3300(2) 0.67304(16) 0.12385(18) 0.0441(12) Uani 1 1 d DU . .
C59_1 C 0.2976(2) 0.68459(14) 0.16621(17) 0.0383(10) Uani 1 1 d DU . .
C60_1 C 0.3262(2) 0.70825(16) 0.19931(18) 0.0431(11) Uani 1 1 d DU . .
H60_1 H 0.3640 0.7174 0.1933 0.052 Uiso 1 1 calc R . .
C61_1 C 0.2994(2) 0.71859(15) 0.24131(17) 0.0417(11) Uani 1 1 d DU C .
C62_1 C 0.2423(2) 0.70512(15) 0.24781(17) 0.0399(11) Uani 1 1 d DU . .
H62_1 H 0.2231 0.7121 0.2750 0.048 Uiso 1 1 calc R . .
C63_1 C 0.2122(2) 0.68148(14) 0.21511(16) 0.0355(10) Uani 1 1 d DU . .
C64_1 C 0.1534(2) 0.66678(14) 0.22519(16) 0.0355(10) Uani 1 1 d DU . .
N65_1 N 0.13111(18) 0.67496(12) 0.26692(14) 0.0359(9) Uani 1 1 d DU . .
C66_1 C 0.0780(2) 0.65992(14) 0.27637(16) 0.0353(10) Uani 1 1 d DU . .
C67_1 C 0.0543(2) 0.66603(14) 0.32141(16) 0.0350(10) Uani 1 1 d DU . .
H67_1 H 0.0750 0.6806 0.3442 0.042 Uiso 1 1 calc R . .
C68_1 C 0.0011(2) 0.65055(14) 0.33132(16) 0.0349(9) Uani 1 1 d DU . .
C69_1 C -0.1086(2) 0.45790(13) 0.53827(17) 0.0365(10) Uani 1 1 d DU . .
C70_1 C -0.0747(2) 0.47987(13) 0.57351(17) 0.0358(10) Uani 1 1 d DU . .
C71_1 C -0.3505(2) 0.78309(14) 0.37559(18) 0.0400(10) Uani 1 1 d DU . .
C72_1 C -0.3736(2) 0.76942(14) 0.32878(17) 0.0370(10) Uani 1 1 d DU . .
C73_1 C 0.2097(2) 0.64519(14) 0.14034(16) 0.0371(10) Uani 1 1 d DU . .
C74_1 C 0.2401(2) 0.67070(13) 0.17339(16) 0.0357(10) Uani 1 1 d DU . .
C91_1 C -0.2225(3) 0.39519(17) 0.4338(2) 0.0585(15) Uani 1 1 d DU . .
C92_1 C -0.2708(6) 0.4199(3) 0.4114(7) 0.127(8) Uani 0.776(19) 1 d PDU A 1
H92A_1 H -0.2934 0.4301 0.4363 0.191 Uiso 0.776(19) 1 calc PR A 1
H92B_1 H -0.2976 0.4066 0.3893 0.191 Uiso 0.776(19) 1 calc PR A 1
H92C_1 H -0.2520 0.4388 0.3943 0.191 Uiso 0.776(19) 1 calc PR A 1
C93_1 C -0.1853(4) 0.3794(4) 0.3956(4) 0.081(4) Uani 0.776(19) 1 d PDU A 1
H93A_1 H -0.1553 0.3636 0.4104 0.121 Uiso 0.776(19) 1 calc PR A 1
H93B_1 H -0.1658 0.3984 0.3792 0.121 Uiso 0.776(19) 1 calc PR A 1
H93C_1 H -0.2113 0.3662 0.3728 0.121 Uiso 0.776(19) 1 calc PR A 1
C94_1 C -0.2534(8) 0.3641(4) 0.4589(4) 0.130(8) Uani 0.776(19) 1 d PDU A 1
H94A_1 H -0.2779 0.3735 0.4831 0.195 Uiso 0.776(19) 1 calc PR A 1
H94B_1 H -0.2231 0.3485 0.4738 0.195 Uiso 0.776(19) 1 calc PR A 1
H94C_1 H -0.2785 0.3509 0.4355 0.195 Uiso 0.776(19) 1 calc PR A 1
C161_1 C 0.0204(3) 0.54907(16) 0.68123(18) 0.0514(14) Uani 1 1 d DU . .
C162_1 C -0.0238(5) 0.5579(4) 0.7185(4) 0.086(4) Uani 0.782(13) 1 d PDU B 1
H16A_1 H -0.0044 0.5731 0.7429 0.129 Uiso 0.782(13) 1 calc PR B 1
H16B_1 H -0.0367 0.5361 0.7331 0.129 Uiso 0.782(13) 1 calc PR B 1
H16C_1 H -0.0583 0.5700 0.7033 0.129 Uiso 0.782(13) 1 calc PR B 1
C163_1 C 0.0758(4) 0.5288(3) 0.7044(4) 0.082(4) Uani 0.782(13) 1 d PDU B 1
H16D_1 H 0.1031 0.5233 0.6801 0.123 Uiso 0.782(13) 1 calc PR B 1
H16E_1 H 0.0627 0.5070 0.7188 0.123 Uiso 0.782(13) 1 calc PR B 1
H16F_1 H 0.0961 0.5436 0.7289 0.123 Uiso 0.782(13) 1 calc PR B 1
C164_1 C 0.0451(6) 0.5833(3) 0.6596(3) 0.085(4) Uani 0.782(13) 1 d PDU B 1
H16G_1 H 0.0726 0.5771 0.6357 0.127 Uiso 0.782(13) 1 calc PR B 1
H16H_1 H 0.0660 0.5972 0.6847 0.127 Uiso 0.782(13) 1 calc PR B 1
H16I_1 H 0.0121 0.5971 0.6449 0.127 Uiso 0.782(13) 1 calc PR B 1
C321_1 C -0.2913(3) 0.81219(19) 0.5237(2) 0.0599(16) Uani 1 1 d DU . .
C322_1 C -0.2304(4) 0.8307(3) 0.5265(3) 0.087(3) Uani 1 1 d DU . .
H32A_1 H -0.2178 0.8356 0.5597 0.130 Uiso 1 1 calc R . .
H32B_1 H -0.2335 0.8528 0.5088 0.130 Uiso 1 1 calc R . .
H32C_1 H -0.2011 0.8154 0.5130 0.130 Uiso 1 1 calc R . .
C323_1 C -0.2884(4) 0.7765(2) 0.5513(2) 0.078(2) Uani 1 1 d DU . .
H32D_1 H -0.3278 0.7656 0.5493 0.118 Uiso 1 1 calc R . .
H32E_1 H -0.2755 0.7808 0.5845 0.118 Uiso 1 1 calc R . .
H32F_1 H -0.2601 0.7608 0.5373 0.118 Uiso 1 1 calc R . .
C324_1 C -0.3378(4) 0.8366(2) 0.5474(3) 0.076(2) Uani 1 1 d DU . .
H32G_1 H -0.3768 0.8252 0.5451 0.114 Uiso 1 1 calc R . .
H32H_1 H -0.3404 0.8593 0.5310 0.114 Uiso 1 1 calc R . .
H32I_1 H -0.3250 0.8403 0.5808 0.114 Uiso 1 1 calc R . .
C391_1 C -0.4494(2) 0.72000(15) 0.19447(18) 0.0419(11) Uani 1 1 d DU . .
C392_1 C -0.3999(3) 0.7161(2) 0.1587(2) 0.0546(15) Uani 1 1 d DU . .
H39A_1 H -0.3666 0.7027 0.1736 0.082 Uiso 1 1 calc R . .
H39B_1 H -0.3862 0.7395 0.1499 0.082 Uiso 1 1 calc R . .
H39C_1 H -0.4161 0.7038 0.1304 0.082 Uiso 1 1 calc R . .
C393_1 C -0.5017(2) 0.74132(18) 0.1700(2) 0.0479(13) Uani 1 1 d DU . .
H39D_1 H -0.5168 0.7290 0.1412 0.072 Uiso 1 1 calc R . .
H39E_1 H -0.4876 0.7647 0.1616 0.072 Uiso 1 1 calc R . .
H39F_1 H -0.5334 0.7436 0.1916 0.072 Uiso 1 1 calc R . .
C394_1 C -0.4719(3) 0.68269(17) 0.2077(2) 0.0582(15) Uani 1 1 d DU . .
H39G_1 H -0.4391 0.6693 0.2234 0.087 Uiso 1 1 calc R . .
H39H_1 H -0.4868 0.6704 0.1789 0.087 Uiso 1 1 calc R . .
H39I_1 H -0.5039 0.6850 0.2291 0.087 Uiso 1 1 calc R . .
C541_1 C 0.1245(3) 0.56220(15) 0.04658(19) 0.0497(13) Uani 1 1 d DU . .
C542_1 C 0.1565(4) 0.52701(18) 0.0611(3) 0.0698(19) Uani 1 1 d DU . .
H54A_1 H 0.1392 0.5078 0.0416 0.105 Uiso 1 1 calc R . .
H54B_1 H 0.1515 0.5221 0.0945 0.105 Uiso 1 1 calc R . .
H54C_1 H 0.1988 0.5290 0.0561 0.105 Uiso 1 1 calc R . .
C543_1 C 0.1315(4) 0.5698(2) -0.0071(2) 0.0639(18) Uani 1 1 d DU . .
H54D_1 H 0.1133 0.5507 -0.0262 0.096 Uiso 1 1 calc R . .
H54E_1 H 0.1737 0.5715 -0.0126 0.096 Uiso 1 1 calc R . .
H54F_1 H 0.1118 0.5921 -0.0159 0.096 Uiso 1 1 calc R . .
C544_1 C 0.0563(3) 0.5580(2) 0.0527(3) 0.0645(17) Uani 1 1 d DU . .
H54G_1 H 0.0403 0.5389 0.0323 0.097 Uiso 1 1 calc R . .
H54H_1 H 0.0358 0.5800 0.0439 0.097 Uiso 1 1 calc R . .
H54I_1 H 0.0502 0.5524 0.0858 0.097 Uiso 1 1 calc R . .
C611_1 C 0.3311(3) 0.74266(18) 0.27964(19) 0.0568(16) Uani 1 1 d DU . .
C612_1 C 0.3358(6) 0.7257(4) 0.3283(3) 0.072(4) Uani 0.625(12) 1 d PDU C 1
H61A_1 H 0.2975 0.7154 0.3348 0.109 Uiso 0.625(12) 1 calc PR C 1
H61B_1 H 0.3469 0.7436 0.3523 0.109 Uiso 0.625(12) 1 calc PR C 1
H61C_1 H 0.3661 0.7073 0.3293 0.109 Uiso 0.625(12) 1 calc PR C 1
C613_1 C 0.3887(4) 0.7596(3) 0.2661(3) 0.058(3) Uani 0.625(12) 1 d PDU C 1
H61D_1 H 0.3825 0.7702 0.2346 0.087 Uiso 0.625(12) 1 calc PR C 1
H61E_1 H 0.4198 0.7417 0.2659 0.087 Uiso 0.625(12) 1 calc PR C 1
H61F_1 H 0.4007 0.7779 0.2892 0.087 Uiso 0.625(12) 1 calc PR C 1
C614_1 C 0.2873(5) 0.7772(3) 0.2839(4) 0.068(3) Uani 0.625(12) 1 d PDU C 1
H61G_1 H 0.2828 0.7893 0.2534 0.103 Uiso 0.625(12) 1 calc PR C 1
H61H_1 H 0.3047 0.7933 0.3081 0.103 Uiso 0.625(12) 1 calc PR C 1
H61I_1 H 0.2483 0.7694 0.2929 0.103 Uiso 0.625(12) 1 calc PR C 1
C615_1 C 0.3002(7) 0.7482(5) 0.3250(5) 0.051(4) Uiso 0.375(12) 1 d PDU C 2
H61J_1 H 0.2848 0.7257 0.3356 0.077 Uiso 0.375(12) 1 calc PR C 2
H61K_1 H 0.2673 0.7648 0.3190 0.077 Uiso 0.375(12) 1 calc PR C 2
H61L_1 H 0.3286 0.7578 0.3494 0.077 Uiso 0.375(12) 1 calc PR C 2
C616_1 C 0.3573(8) 0.7751(4) 0.2573(6) 0.052(4) Uiso 0.375(12) 1 d PDU C 2
H61M_1 H 0.3762 0.7683 0.2287 0.078 Uiso 0.375(12) 1 calc PR C 2
H61N_1 H 0.3868 0.7858 0.2799 0.078 Uiso 0.375(12) 1 calc PR C 2
H61O_1 H 0.3256 0.7921 0.2491 0.078 Uiso 0.375(12) 1 calc PR C 2
C617_1 C 0.3892(7) 0.7189(5) 0.2966(7) 0.065(5) Uiso 0.375(12) 1 d PDU C 2
H61P_1 H 0.3763 0.6971 0.3111 0.097 Uiso 0.375(12) 1 calc PR C 2
H61Q_1 H 0.4147 0.7322 0.3197 0.097 Uiso 0.375(12) 1 calc PR C 2
H61R_1 H 0.4115 0.7133 0.2691 0.097 Uiso 0.375(12) 1 calc PR C 2
C95_1 C -0.1933(17) 0.3604(7) 0.4177(14) 0.084(13) Uiso 0.224(19) 1 d PDU A 2
H95A_1 H -0.2207 0.3482 0.3949 0.127 Uiso 0.224(19) 1 calc PR A 2
H95B_1 H -0.1843 0.3453 0.4453 0.127 Uiso 0.224(19) 1 calc PR A 2
H95C_1 H -0.1566 0.3659 0.4029 0.127 Uiso 0.224(19) 1 calc PR A 2
C96_1 C -0.2838(10) 0.3874(10) 0.4540(11) 0.064(9) Uiso 0.224(19) 1 d PDU A 2
H96A_1 H -0.3024 0.4095 0.4626 0.096 Uiso 0.224(19) 1 calc PR A 2
H96B_1 H -0.2778 0.3725 0.4822 0.096 Uiso 0.224(19) 1 calc PR A 2
H96C_1 H -0.3096 0.3752 0.4300 0.096 Uiso 0.224(19) 1 calc PR A 2
C97_1 C -0.2387(15) 0.4173(7) 0.3872(8) 0.057(8) Uiso 0.224(19) 1 d PDU A 2
H97A_1 H -0.2576 0.4394 0.3955 0.085 Uiso 0.224(19) 1 calc PR A 2
H97B_1 H -0.2661 0.4038 0.3659 0.085 Uiso 0.224(19) 1 calc PR A 2
H97C_1 H -0.2025 0.4224 0.3715 0.085 Uiso 0.224(19) 1 calc PR A 2
C165_1 C 0.0851(7) 0.5544(8) 0.6699(10) 0.059(8) Uiso 0.218(13) 1 d PDU B 2
H16J_1 H 0.1052 0.5696 0.6939 0.089 Uiso 0.218(13) 1 calc PR B 2
H16K_1 H 0.0863 0.5654 0.6387 0.089 Uiso 0.218(13) 1 calc PR B 2
H16L_1 H 0.1052 0.5316 0.6697 0.089 Uiso 0.218(13) 1 calc PR B 2
C166_1 C -0.0148(13) 0.5849(6) 0.6764(11) 0.064(9) Uiso 0.218(13) 1 d PDU B 2
H16M_1 H -0.0560 0.5810 0.6839 0.096 Uiso 0.218(13) 1 calc PR B 2
H16N_1 H -0.0142 0.5936 0.6440 0.096 Uiso 0.218(13) 1 calc PR B 2
H16O_1 H 0.0038 0.6022 0.6984 0.096 Uiso 0.218(13) 1 calc PR B 2
C167_1 C 0.0148(14) 0.5374(8) 0.7337(6) 0.062(8) Uiso 0.218(13) 1 d PDU B 2
H16P_1 H -0.0272 0.5340 0.7392 0.093 Uiso 0.218(13) 1 calc PR B 2
H16Q_1 H 0.0316 0.5557 0.7551 0.093 Uiso 0.218(13) 1 calc PR B 2
H16R_1 H 0.0364 0.5154 0.7397 0.093 Uiso 0.218(13) 1 calc PR B 2
C1_2 C 0.4376(2) 0.62733(13) 0.66701(16) 0.0330(9) Uani 1 1 d DU . .
H1_2 H 0.4202 0.6159 0.6947 0.040 Uiso 1 1 calc R . .
C2_2 C 0.4007(2) 0.65892(13) 0.64689(16) 0.0328(9) Uani 1 1 d DU . .
C3_2 C 0.3470(2) 0.67013(13) 0.66276(17) 0.0345(9) Uani 1 1 d DU . .
H3_2 H 0.3315 0.6594 0.6895 0.041 Uiso 1 1 calc R . .
C4_2 C 0.3153(2) 0.69815(13) 0.63808(16) 0.0327(9) Uani 1 1 d DU . .
N5_2 N 0.26039(18) 0.70798(11) 0.65203(15) 0.0356(8) Uani 1 1 d DU . .
C6_2 C 0.2305(2) 0.73262(13) 0.62596(16) 0.0356(10) Uani 1 1 d DU . .
C7_2 C 0.1706(2) 0.74293(14) 0.63962(18) 0.0388(10) Uani 1 1 d DU . .
C8_2 C 0.1467(2) 0.72672(16) 0.6799(2) 0.0437(11) Uani 1 1 d DU . .
H8_2 H 0.1695 0.7097 0.6976 0.052 Uiso 1 1 calc R . .
C9_2 C 0.0895(2) 0.73570(16) 0.6939(2) 0.0477(12) Uani 1 1 d DU D .
C10_2 C 0.0578(2) 0.76237(16) 0.6683(2) 0.0470(12) Uani 1 1 d DU . .
H10_2 H 0.0204 0.7696 0.6782 0.056 Uiso 1 1 calc R . .
C11_2 C 0.0801(2) 0.77877(15) 0.6281(2) 0.0431(11) Uani 1 1 d DU . .
C12_2 C 0.0436(2) 0.80644(15) 0.6015(2) 0.0459(12) Uani 1 1 d DU . .
O12_2 O -0.0031(2) 0.81829(14) 0.61576(18) 0.0598(11) Uani 1 1 d DU . .
O13_2 O 0.03529(19) 0.84285(13) 0.53108(16) 0.0547(10) Uani 1 1 d DU . .
C13_2 C 0.0665(2) 0.82119(15) 0.5542(2) 0.0449(11) Uani 1 1 d DU . .
C14_2 C 0.1260(2) 0.80852(14) 0.53959(18) 0.0398(10) Uani 1 1 d DU . .
C15_2 C 0.1480(2) 0.82115(16) 0.49704(18) 0.0440(11) Uani 1 1 d DU . .
H15_2 H 0.1240 0.8365 0.4775 0.053 Uiso 1 1 calc R . .
C16_2 C 0.2047(2) 0.81155(15) 0.48270(17) 0.0435(12) Uani 1 1 d DU . .
C17_2 C 0.2389(2) 0.78889(14) 0.51304(17) 0.0393(10) Uani 1 1 d DU . .
H17_2 H 0.2777 0.7829 0.5050 0.047 Uiso 1 1 calc R . .
C18_2 C 0.2181(2) 0.77442(13) 0.55535(16) 0.0357(10) Uani 1 1 d DU . .
C19_2 C 0.2547(2) 0.74881(13) 0.58472(17) 0.0349(9) Uani 1 1 d DU . .
N20_2 N 0.30901(18) 0.74059(11) 0.57145(14) 0.0333(8) Uani 1 1 d DU . .
C21_2 C 0.3405(2) 0.71531(12) 0.59763(16) 0.0323(9) Uani 1 1 d DU . .
C22_2 C 0.3973(2) 0.70368(13) 0.58266(17) 0.0337(9) Uani 1 1 d DU . .
H22_2 H 0.4146 0.7149 0.5571 0.040 Uiso 1 1 calc R . .
C23_2 C 0.4260(2) 0.67572(13) 0.60653(16) 0.0331(9) Uani 1 1 d DU . .
C24_2 C 0.4844(2) 0.65822(12) 0.59325(16) 0.0328(9) Uani 1 1 d DU . .
H24_2 H 0.5019 0.6697 0.5657 0.039 Uiso 1 1 calc R . .
C25_2 C 0.4667(2) 0.61887(12) 0.58360(16) 0.0340(9) Uani 1 1 d DU . .
C26_2 C 0.4690(2) 0.60032(13) 0.54132(17) 0.0367(10) Uani 1 1 d DU . .
H26_2 H 0.4829 0.6113 0.5142 0.044 Uiso 1 1 calc R . .
C27_2 C 0.4499(2) 0.56400(13) 0.53960(16) 0.0359(10) Uani 1 1 d DU . .
N28_2 N 0.4475(2) 0.54588(11) 0.49690(15) 0.0385(9) Uani 1 1 d DU . .
C29_2 C 0.4305(2) 0.51173(13) 0.49804(18) 0.0399(10) Uani 1 1 d DU . .
C30_2 C 0.4208(2) 0.49196(14) 0.45244(18) 0.0424(11) Uani 1 1 d DU . .
C31_2 C 0.4257(3) 0.50888(16) 0.40834(18) 0.0451(12) Uani 1 1 d DU . .
H31_2 H 0.4379 0.5328 0.4081 0.054 Uiso 1 1 calc R . .
C32_2 C 0.4131(3) 0.49132(16) 0.36441(19) 0.0489(12) Uani 1 1 d DU . .
C33_2 C 0.3943(3) 0.45585(15) 0.3666(2) 0.0482(12) Uani 1 1 d DU . .
H33_2 H 0.3856 0.4435 0.3378 0.058 Uiso 1 1 calc R . .
C34_2 C 0.3880(3) 0.43824(15) 0.40915(19) 0.0471(12) Uani 1 1 d DU . .
C35_2 C 0.3637(3) 0.40112(15) 0.4094(2) 0.0518(13) Uani 1 1 d DU . .
O35_2 O 0.3377(2) 0.38766(13) 0.37413(19) 0.0672(13) Uani 1 1 d DU . .
O36_2 O 0.3710(3) 0.34700(12) 0.45392(18) 0.0700(14) Uani 1 1 d DU . .
C36_2 C 0.3745(3) 0.37950(16) 0.4558(2) 0.0567(14) Uani 1 1 d DU . .
C37_2 C 0.3872(3) 0.39968(15) 0.5010(2) 0.0506(13) Uani 1 1 d DU . .
C38_2 C 0.3882(3) 0.38156(17) 0.5449(2) 0.0604(16) Uani 1 1 d DU . .
H38_2 H 0.3812 0.3569 0.5449 0.073 Uiso 1 1 calc R . .
C39_2 C 0.3992(4) 0.39920(16) 0.5889(2) 0.0590(16) Uani 1 1 d DU E .
C40_2 C 0.4078(3) 0.43638(16) 0.5870(2) 0.0553(15) Uani 1 1 d DU . .
H40_2 H 0.4133 0.4491 0.6158 0.066 Uiso 1 1 calc R . .
C41_2 C 0.4083(3) 0.45495(14) 0.54323(19) 0.0443(11) Uani 1 1 d DU . .
C42_2 C 0.4187(2) 0.49381(14) 0.54176(18) 0.0408(11) Uani 1 1 d DU . .
N43_2 N 0.4180(2) 0.51162(12) 0.58290(16) 0.0425(10) Uani 1 1 d DU . .
C44_2 C 0.4316(2) 0.54682(12) 0.58207(17) 0.0346(9) Uani 1 1 d DU . .
C45_2 C 0.4266(2) 0.56712(13) 0.62451(17) 0.0356(10) Uani 1 1 d DU . .
H45_2 H 0.4124 0.5566 0.6519 0.043 Uiso 1 1 calc R . .
C46_2 C 0.4428(2) 0.60223(12) 0.62487(16) 0.0330(9) Uani 1 1 d DU . .
C47_2 C 0.5018(2) 0.64059(14) 0.67816(16) 0.0346(10) Uani 1 1 d DU . .
C48_2 C 0.5349(2) 0.63443(14) 0.72076(17) 0.0365(10) Uani 1 1 d DU . .
H48_2 H 0.5189 0.6213 0.7453 0.044 Uiso 1 1 calc R . .
C49_2 C 0.5942(2) 0.64864(14) 0.72639(17) 0.0368(10) Uani 1 1 d DU . .
N50_2 N 0.62858(19) 0.64103(12) 0.76747(15) 0.0390(9) Uani 1 1 d DU . .
C51_2 C 0.6822(2) 0.65695(14) 0.77290(17) 0.0366(10) Uani 1 1 d DU . .
C52_2 C 0.7217(2) 0.64766(15) 0.81546(17) 0.0399(11) Uani 1 1 d DU . .
C53_2 C 0.7077(2) 0.61848(16) 0.84407(19) 0.0443(12) Uani 1 1 d DU . .
H53_2 H 0.6724 0.6056 0.8361 0.053 Uiso 1 1 calc R . .
C54_2 C 0.7447(2) 0.60797(16) 0.88422(19) 0.0472(12) Uani 1 1 d DU . .
C55_2 C 0.7952(2) 0.62929(17) 0.8967(2) 0.0484(13) Uani 1 1 d DU . .
H55_2 H 0.8197 0.6239 0.9243 0.058 Uiso 1 1 calc R . .
C56_2 C 0.8099(2) 0.65862(16) 0.86845(18) 0.0448(12) Uani 1 1 d DU . .
C57_2 C 0.8632(2) 0.68073(17) 0.88325(18) 0.0472(12) Uani 1 1 d DU . .
O57_2 O 0.8914(2) 0.67737(15) 0.92257(15) 0.0606(12) Uani 1 1 d DU . .
O58_2 O 0.93080(18) 0.72521(13) 0.85802(15) 0.0518(10) Uani 1 1 d DU . .
C58_2 C 0.8836(2) 0.70938(15) 0.84844(18) 0.0429(11) Uani 1 1 d DU . .
C59_2 C 0.8448(2) 0.71634(15) 0.80341(17) 0.0396(11) Uani 1 1 d DU . .
C60_2 C 0.8612(2) 0.74311(15) 0.77215(17) 0.0401(11) Uani 1 1 d DU . .
H60_2 H 0.8961 0.7564 0.7799 0.048 Uiso 1 1 calc R . .
C61_2 C 0.8265(2) 0.75077(14) 0.72917(17) 0.0382(10) Uani 1 1 d DU . .
C62_2 C 0.7745(2) 0.72998(14) 0.71933(17) 0.0375(10) Uani 1 1 d DU . .
H62_2 H 0.7508 0.7342 0.6909 0.045 Uiso 1 1 calc R . .
C63_2 C 0.7566(2) 0.70306(14) 0.75058(17) 0.0364(10) Uani 1 1 d DU . .
C64_2 C 0.7013(2) 0.68267(14) 0.73904(17) 0.0364(10) Uani 1 1 d DU . .
N65_2 N 0.66932(17) 0.68842(12) 0.69758(14) 0.0351(8) Uani 1 1 d DU . .
C66_2 C 0.6165(2) 0.67092(14) 0.68994(16) 0.0354(10) Uani 1 1 d DU . .
C67_2 C 0.5821(2) 0.67459(13) 0.64479(16) 0.0335(9) Uani 1 1 d DU . .
H67_2 H 0.5973 0.6877 0.6198 0.040 Uiso 1 1 calc R . .
C68_2 C 0.5267(2) 0.65855(13) 0.63887(16) 0.0342(9) Uani 1 1 d DU . .
C69_2 C 0.1370(2) 0.76883(14) 0.61231(17) 0.0375(10) Uani 1 1 d DU . .
C70_2 C 0.1603(2) 0.78428(14) 0.56955(17) 0.0370(10) Uani 1 1 d DU . .
C71_2 C 0.4015(2) 0.45582(14) 0.45414(18) 0.0430(11) Uani 1 1 d DU . .
C72_2 C 0.3982(3) 0.43680(14) 0.49952(19) 0.0469(12) Uani 1 1 d DU . .
C73_2 C 0.7743(2) 0.66727(14) 0.82595(17) 0.0394(10) Uani 1 1 d DU . .
C74_2 C 0.7920(2) 0.69589(14) 0.79369(17) 0.0380(10) Uani 1 1 d DU . .
C91_2 C 0.0631(3) 0.71641(17) 0.7367(2) 0.0574(15) Uani 1 1 d DU . .
C92_2 C 0.0520(5) 0.7430(3) 0.7765(3) 0.070(3) Uani 0.779(12) 1 d PDU D 1
H92A_2 H 0.0281 0.7627 0.7634 0.105 Uiso 0.779(12) 1 calc PR D 1
H92B_2 H 0.0901 0.7520 0.7903 0.105 Uiso 0.779(12) 1 calc PR D 1
H92C_2 H 0.0309 0.7313 0.8011 0.105 Uiso 0.779(12) 1 calc PR D 1
C93_2 C 0.0003(4) 0.7001(3) 0.7180(4) 0.070(3) Uani 0.779(12) 1 d PDU D 1
H93A_2 H -0.0259 0.7190 0.7055 0.105 Uiso 0.779(12) 1 calc PR D 1
H93B_2 H -0.0178 0.6884 0.7442 0.105 Uiso 0.779(12) 1 calc PR D 1
H93C_2 H 0.0062 0.6830 0.6929 0.105 Uiso 0.779(12) 1 calc PR D 1
C94_2 C 0.1008(4) 0.6853(3) 0.7563(4) 0.073(3) Uani 0.779(12) 1 d PDU D 1
H94A_2 H 0.1071 0.6688 0.7307 0.109 Uiso 0.779(12) 1 calc PR D 1
H94B_2 H 0.0802 0.6734 0.7810 0.109 Uiso 0.779(12) 1 calc PR D 1
H94C_2 H 0.1392 0.6940 0.7697 0.109 Uiso 0.779(12) 1 calc PR D 1
C161_2 C 0.2265(3) 0.82464(17) 0.43430(19) 0.0532(14) Uani 1 1 d DU . .
C162_2 C 0.1902(3) 0.8046(2) 0.3932(2) 0.0658(18) Uani 1 1 d DU . .
H16A_2 H 0.1478 0.8091 0.3952 0.099 Uiso 1 1 calc R . .
H16B_2 H 0.1979 0.7793 0.3961 0.099 Uiso 1 1 calc R . .
H16C_2 H 0.2024 0.8129 0.3627 0.099 Uiso 1 1 calc R . .
C163_2 C 0.2153(4) 0.86496(18) 0.4285(3) 0.0675(19) Uani 1 1 d DU . .
H16D_2 H 0.2375 0.8776 0.4542 0.101 Uiso 1 1 calc R . .
H16E_2 H 0.1728 0.8698 0.4298 0.101 Uiso 1 1 calc R . .
H16F_2 H 0.2284 0.8728 0.3980 0.101 Uiso 1 1 calc R . .
C164_2 C 0.2936(3) 0.8172(2) 0.4302(2) 0.0671(19) Uani 1 1 d DU . .
H16G_2 H 0.3168 0.8294 0.4556 0.101 Uiso 1 1 calc R . .
H16H_2 H 0.3053 0.8255 0.3995 0.101 Uiso 1 1 calc R . .
H16I_2 H 0.3008 0.7918 0.4328 0.101 Uiso 1 1 calc R . .
C321_2 C 0.4206(3) 0.50939(18) 0.3160(2) 0.0566(15) Uani 1 1 d DU . .
C322_2 C 0.3700(4) 0.4990(3) 0.2784(3) 0.086(3) Uani 1 1 d DU . .
H32A_2 H 0.3763 0.5108 0.2484 0.129 Uiso 1 1 calc R . .
H32B_2 H 0.3317 0.5062 0.2894 0.129 Uiso 1 1 calc R . .
H32C_2 H 0.3702 0.4735 0.2737 0.129 Uiso 1 1 calc R . .
C323_2 C 0.4214(5) 0.55033(19) 0.3203(3) 0.077(2) Uani 1 1 d DU . .
H32D_2 H 0.4266 0.5607 0.2893 0.116 Uiso 1 1 calc R . .
H32E_2 H 0.4542 0.5575 0.3426 0.116 Uiso 1 1 calc R . .
H32F_2 H 0.3838 0.5584 0.3318 0.116 Uiso 1 1 calc R . .
C324_2 C 0.4819(4) 0.4980(3) 0.2976(3) 0.088(3) Uani 1 1 d DU . .
H32G_2 H 0.4872 0.5094 0.2672 0.132 Uiso 1 1 calc R . .
H32H_2 H 0.4827 0.4725 0.2936 0.132 Uiso 1 1 calc R . .
H32I_2 H 0.5141 0.5051 0.3206 0.132 Uiso 1 1 calc R . .
C391_2 C 0.3995(4) 0.37904(19) 0.6364(2) 0.078(2) Uani 1 1 d DU . .
C392_2 C 0.3363(9) 0.3874(6) 0.6555(10) 0.079(9) Uani 0.26(2) 1 d PDU E 1
H39A_2 H 0.3266 0.4122 0.6499 0.118 Uiso 0.26(2) 1 calc PR E 1
H39B_2 H 0.3374 0.3824 0.6894 0.118 Uiso 0.26(2) 1 calc PR E 1
H39C_2 H 0.3061 0.3726 0.6388 0.118 Uiso 0.26(2) 1 calc PR E 1
C393_2 C 0.4507(13) 0.3894(8) 0.6717(10) 0.086(10) Uani 0.26(2) 1 d PDU E 1
H39D_2 H 0.4415 0.4118 0.6865 0.130 Uiso 0.26(2) 1 calc PR E 1
H39E_2 H 0.4870 0.3918 0.6551 0.130 Uiso 0.26(2) 1 calc PR E 1
H39F_2 H 0.4563 0.3712 0.6960 0.130 Uiso 0.26(2) 1 calc PR E 1
C394_2 C 0.3966(12) 0.3385(3) 0.6272(9) 0.059(8) Uani 0.26(2) 1 d PDU E 1
H39G_2 H 0.3984 0.3340 0.5933 0.089 Uiso 0.26(2) 1 calc PR E 1
H39H_2 H 0.3595 0.3291 0.6378 0.089 Uiso 0.26(2) 1 calc PR E 1
H39I_2 H 0.4303 0.3270 0.6447 0.089 Uiso 0.26(2) 1 calc PR E 1
C541_2 C 0.7282(3) 0.57491(18) 0.9130(2) 0.0547(14) Uani 1 1 d DU . .
C542_2 C 0.6691(3) 0.5823(2) 0.9376(3) 0.073(2) Uani 1 1 d DU . .
H54A_2 H 0.6585 0.5615 0.9555 0.110 Uiso 1 1 calc R . .
H54B_2 H 0.6372 0.5876 0.9134 0.110 Uiso 1 1 calc R . .
H54C_2 H 0.6750 0.6024 0.9590 0.110 Uiso 1 1 calc R . .
C543_2 C 0.7206(4) 0.54240(19) 0.8797(3) 0.0705(18) Uani 1 1 d DU . .
H54D_2 H 0.7100 0.5218 0.8980 0.106 Uiso 1 1 calc R . .
H54E_2 H 0.7579 0.5379 0.8651 0.106 Uiso 1 1 calc R . .
H54F_2 H 0.6891 0.5471 0.8549 0.106 Uiso 1 1 calc R . .
C544_2 C 0.7778(3) 0.5658(2) 0.9522(3) 0.0645(18) Uani 1 1 d DU . .
H54G_2 H 0.7661 0.5449 0.9696 0.097 Uiso 1 1 calc R . .
H54H_2 H 0.7834 0.5856 0.9741 0.097 Uiso 1 1 calc R . .
H54I_2 H 0.8149 0.5610 0.9375 0.097 Uiso 1 1 calc R . .
C611_2 C 0.8430(2) 0.77973(15) 0.69363(18) 0.0416(11) Uani 1 1 d DU . .
C612_2 C 0.8600(3) 0.76193(18) 0.64662(19) 0.0493(13) Uani 1 1 d DU . .
H61A_2 H 0.8705 0.7801 0.6242 0.074 Uiso 1 1 calc R . .
H61B_2 H 0.8261 0.7484 0.6329 0.074 Uiso 1 1 calc R . .
H61C_2 H 0.8939 0.7462 0.6534 0.074 Uiso 1 1 calc R . .
C613_2 C 0.7888(3) 0.80482(17) 0.6836(2) 0.0477(12) Uani 1 1 d DU . .
H61D_2 H 0.7991 0.8232 0.6614 0.072 Uiso 1 1 calc R . .
H61E_2 H 0.7785 0.8157 0.7133 0.072 Uiso 1 1 calc R . .
H61F_2 H 0.7549 0.7913 0.6699 0.072 Uiso 1 1 calc R . .
C614_2 C 0.8963(3) 0.80270(18) 0.7133(2) 0.0491(13) Uani 1 1 d DU . .
H61G_2 H 0.9051 0.8205 0.6899 0.074 Uiso 1 1 calc R . .
H61H_2 H 0.9312 0.7877 0.7199 0.074 Uiso 1 1 calc R . .
H61I_2 H 0.8862 0.8143 0.7426 0.074 Uiso 1 1 calc R . .
C95_2 C 0.0601(13) 0.6765(4) 0.7292(11) 0.061(8) Uiso 0.221(12) 1 d PDU D 2
H95A_2 H 0.0980 0.6682 0.7187 0.091 Uiso 0.221(12) 1 calc PR D 2
H95B_2 H 0.0283 0.6710 0.7051 0.091 Uiso 0.221(12) 1 calc PR D 2
H95C_2 H 0.0522 0.6650 0.7590 0.091 Uiso 0.221(12) 1 calc PR D 2
C96_2 C 0.1123(11) 0.7234(8) 0.7794(9) 0.065(9) Uiso 0.221(12) 1 d PDU D 2
H96A_2 H 0.1141 0.7486 0.7865 0.098 Uiso 0.221(12) 1 calc PR D 2
H96B_2 H 0.1511 0.7154 0.7702 0.098 Uiso 0.221(12) 1 calc PR D 2
H96C_2 H 0.1018 0.7105 0.8075 0.098 Uiso 0.221(12) 1 calc PR D 2
C97_2 C 0.0055(9) 0.7327(7) 0.7544(10) 0.058(8) Uiso 0.221(12) 1 d PDU D 2
H97A_2 H 0.0115 0.7579 0.7601 0.087 Uiso 0.221(12) 1 calc PR D 2
H97B_2 H -0.0040 0.7211 0.7838 0.087 Uiso 0.221(12) 1 calc PR D 2
H97C_2 H -0.0274 0.7293 0.7303 0.087 Uiso 0.221(12) 1 calc PR D 2
C395_2 C 0.3375(8) 0.3652(8) 0.6434(6) 0.208(15) Uani 0.74(2) 1 d PDU E 2
H39J_2 H 0.3117 0.3847 0.6509 0.312 Uiso 0.74(2) 1 calc PR E 2
H39K_2 H 0.3396 0.3482 0.6695 0.312 Uiso 0.74(2) 1 calc PR E 2
H39L_2 H 0.3216 0.3536 0.6144 0.312 Uiso 0.74(2) 1 calc PR E 2
C396_2 C 0.4203(9) 0.4022(4) 0.6803(4) 0.098(5) Uani 0.74(2) 1 d PDU E 2
H39M_2 H 0.3939 0.4225 0.6821 0.147 Uiso 0.74(2) 1 calc PR E 2
H39N_2 H 0.4609 0.4103 0.6771 0.147 Uiso 0.74(2) 1 calc PR E 2
H39O_2 H 0.4191 0.3882 0.7092 0.147 Uiso 0.74(2) 1 calc PR E 2
C397_2 C 0.4483(14) 0.3493(6) 0.6356(8) 0.27(2) Uani 0.74(2) 1 d PDU E 2
H39P_2 H 0.4831 0.3561 0.6561 0.407 Uiso 0.74(2) 1 calc PR E 2
H39Q_2 H 0.4598 0.3462 0.6031 0.407 Uiso 0.74(2) 1 calc PR E 2
H39R_2 H 0.4322 0.3272 0.6469 0.407 Uiso 0.74(2) 1 calc PR E 2
Cl1 Cl 1.09827(11) 0.59671(7) 0.82454(8) 0.0820(6) Uani 1 1 d DU . .
Cl2 Cl 1.03096(9) 0.65457(6) 0.88446(8) 0.0719(5) Uani 1 1 d DU . .
C81 C 1.0486(2) 0.58388(14) 0.86637(16) 0.0707(18) Uani 1 1 d GDU . .
C82 C 1.0200(2) 0.60933(11) 0.89337(18) 0.0654(16) Uani 1 1 d GDU . .
C83 C 0.9804(2) 0.59848(16) 0.92718(18) 0.081(2) Uani 1 1 d GDU . .
H83 H 0.9613 0.6155 0.9452 0.097 Uiso 1 1 calc R . .
C84 C 0.9694(2) 0.56219(18) 0.93398(19) 0.093(3) Uani 1 1 d GDU . .
H84 H 0.9429 0.5549 0.9566 0.112 Uiso 1 1 calc R . .
C85 C 0.9980(3) 0.53673(12) 0.9070(2) 0.097(3) Uani 1 1 d GDU . .
H85 H 0.9907 0.5124 0.9115 0.117 Uiso 1 1 calc R . .
C86 C 1.0376(3) 0.54758(12) 0.8732(2) 0.088(2) Uani 1 1 d GDU . .
H86 H 1.0568 0.5305 0.8551 0.106 Uiso 1 1 calc R . .
Cl3 Cl 0.43565(8) 0.67904(5) 0.46138(6) 0.0637(4) Uani 1 1 d DU . .
Cl4 Cl 0.37742(15) 0.61397(10) 0.4054(2) 0.164(2) Uani 1 1 d DU . .
C101 C 0.35877(15) 0.67851(12) 0.44543(17) 0.0546(14) Uani 1 1 d GDU . .
C102 C 0.3330(2) 0.65019(11) 0.4187(2) 0.085(3) Uani 1 1 d GDU . .
C103 C 0.2713(2) 0.65030(13) 0.4052(2) 0.092(3) Uani 1 1 d GDU . .
H103 H 0.2541 0.6313 0.3873 0.111 Uiso 1 1 calc R . .
C104 C 0.23544(15) 0.67873(14) 0.4185(2) 0.0728(19) Uani 1 1 d GDU . .
H104 H 0.1942 0.6788 0.4095 0.087 Uiso 1 1 calc R . .
C105 C 0.26122(18) 0.70705(11) 0.44524(16) 0.0593(15) Uani 1 1 d GDU . .
H105 H 0.2372 0.7261 0.4541 0.071 Uiso 1 1 calc R . .
C106 C 0.32288(19) 0.70694(10) 0.45871(14) 0.0531(13) Uani 1 1 d GDU . .
H106 H 0.3401 0.7259 0.4766 0.064 Uiso 1 1 calc R . .
Cl5 Cl 0.57774(12) 0.71899(8) 0.48538(11) 0.1014(9) Uani 1 1 d DU . .
Cl6 Cl 0.49829(11) 0.74710(6) 0.39318(7) 0.0786(5) Uani 1 1 d DU . .
C111 C 0.5262(2) 0.75246(12) 0.48970(17) 0.0651(16) Uani 1 1 d GDU . .
C112 C 0.4915(2) 0.76509(14) 0.44959(13) 0.0584(14) Uani 1 1 d GDU . .
C113 C 0.4487(2) 0.79181(15) 0.45492(17) 0.082(2) Uani 1 1 d GDU . .
H113 H 0.4255 0.8003 0.4281 0.098 Uiso 1 1 calc R . .
C114 C 0.4407(2) 0.80591(15) 0.5004(2) 0.095(3) Uani 1 1 d GDU . .
H114 H 0.4120 0.8238 0.5039 0.114 Uiso 1 1 calc R . .
C115 C 0.4754(3) 0.79328(16) 0.54046(15) 0.085(2) Uani 1 1 d GDU . .
H115 H 0.4700 0.8027 0.5709 0.102 Uiso 1 1 calc R . .
C116 C 0.5182(2) 0.76656(15) 0.53513(13) 0.0729(19) Uani 1 1 d GDU . .
H116 H 0.5414 0.7581 0.5620 0.088 Uiso 1 1 calc R . .
Cl7 Cl -0.24252(13) 0.68530(7) 0.60539(9) 0.0937(7) Uani 1 1 d DU . .
Cl8 Cl -0.11145(15) 0.65057(12) 0.61226(11) 0.1222(11) Uani 1 1 d DU . .
C121 C -0.2100(3) 0.66921(18) 0.55471(18) 0.083(2) Uani 1 1 d GDU . .
C122 C -0.1533(3) 0.6531(2) 0.55796(18) 0.097(3) Uani 1 1 d GDU . .
C123 C -0.1305(3) 0.6380(2) 0.5172(2) 0.111(3) Uani 1 1 d GDU . .
H123 H -0.0926 0.6272 0.5194 0.133 Uiso 1 1 calc R . .
C124 C -0.1645(3) 0.6392(2) 0.47314(19) 0.126(5) Uani 1 1 d GDU . .
H124 H -0.1492 0.6291 0.4459 0.152 Uiso 1 1 calc R . .
C125 C -0.2212(3) 0.6553(2) 0.46988(16) 0.106(3) Uani 1 1 d GDU . .
H125 H -0.2439 0.6561 0.4404 0.127 Uiso 1 1 calc R . .
C126 C -0.2440(2) 0.6703(2) 0.5107(2) 0.092(3) Uani 1 1 d GDU . .
H126 H -0.2819 0.6811 0.5085 0.111 Uiso 1 1 calc R . .
Cl9 Cl 0.0945(3) 0.6794(2) 0.4973(3) 0.196(4) Uani 0.682(7) 1 d PDU F 1
Cl10 Cl 0.07990(18) 0.74182(11) 0.42491(14) 0.0945(13) Uani 0.682(7) 1 d PDU F 1
C131 C 0.0392(5) 0.7112(3) 0.5040(4) 0.086(4) Uani 0.682(7) 1 d PGDU F 1
C132 C 0.0319(3) 0.7384(2) 0.4698(3) 0.054(2) Uani 0.682(7) 1 d PGDU F 1
C133 C -0.0152(3) 0.76284(17) 0.4719(2) 0.0495(19) Uani 0.682(7) 1 d PGDU F 1
H133 H -0.0202 0.7810 0.4491 0.059 Uiso 0.682(7) 1 calc PR F 1
C134 C -0.0550(4) 0.7601(2) 0.5083(4) 0.075(3) Uani 0.682(7) 1 d PGDU F 1
H134 H -0.0865 0.7765 0.5098 0.090 Uiso 0.682(7) 1 calc PR F 1
C135 C -0.0476(6) 0.7330(3) 0.5425(4) 0.131(8) Uani 0.682(7) 1 d PGDU F 1
H135 H -0.0742 0.7312 0.5669 0.157 Uiso 0.682(7) 1 calc PR F 1
C136 C -0.0005(7) 0.7085(3) 0.5404(4) 0.140(10) Uani 0.682(7) 1 d PGDU F 1
H136 H 0.0044 0.6904 0.5633 0.168 Uiso 0.682(7) 1 calc PR F 1
Cl11 Cl 0.26802(17) 0.07105(9) 0.42168(10) 0.1124(10) Uani 1 1 d DU . .
Cl12 Cl 0.14716(18) 0.02608(10) 0.43031(12) 0.1202(10) Uani 1 1 d DU . .
C141 C 0.2607(4) 0.02748(15) 0.4005(3) 0.107(3) Uani 1 1 d GDU . .
C142 C 0.2079(3) 0.00807(19) 0.4056(3) 0.103(3) Uani 1 1 d GDU . .
C143 C 0.2031(4) -0.02698(19) 0.3886(3) 0.124(4) Uani 1 1 d GDU . .
H143 H 0.1678 -0.0400 0.3920 0.148 Uiso 1 1 calc R . .
C144 C 0.2510(5) -0.04261(16) 0.3666(3) 0.131(5) Uani 1 1 d GDU . .
H144 H 0.2478 -0.0661 0.3553 0.158 Uiso 1 1 calc R . .
C145 C 0.3038(4) -0.0232(2) 0.3616(3) 0.142(5) Uani 1 1 d GDU . .
H145 H 0.3359 -0.0337 0.3469 0.170 Uiso 1 1 calc R . .
C146 C 0.3086(3) 0.0118(2) 0.3785(3) 0.121(4) Uani 1 1 d GDU . .
H146 H 0.3439 0.0248 0.3752 0.145 Uiso 1 1 calc R . .
Cl13 Cl 0.36001(19) 0.59314(13) 0.18664(15) 0.0970(16) Uani 0.640(7) 1 d PDU G 1
Cl14 Cl 0.3137(3) 0.62503(13) 0.2820(2) 0.130(2) Uani 0.640(7) 1 d PDU G 1
C151 C 0.2919(3) 0.5777(3) 0.2077(3) 0.084(3) Uani 0.640(7) 1 d PGDU G 1
C152 C 0.2720(4) 0.5944(2) 0.2484(3) 0.079(3) Uani 0.640(7) 1 d PGDU G 1
C153 C 0.2162(4) 0.5853(3) 0.2649(3) 0.079(3) Uani 0.640(7) 1 d PGDU G 1
H153 H 0.2029 0.5965 0.2921 0.094 Uiso 0.640(7) 1 calc PR G 1
C154 C 0.1803(4) 0.5595(3) 0.2407(4) 0.111(5) Uani 0.640(7) 1 d PGDU G 1
H154 H 0.1430 0.5534 0.2517 0.134 Uiso 0.640(7) 1 calc PR G 1
C155 C 0.2002(5) 0.5428(2) 0.2000(4) 0.118(5) Uani 0.640(7) 1 d PGDU G 1
H155 H 0.1762 0.5255 0.1838 0.142 Uiso 0.640(7) 1 calc PR G 1
C156 C 0.2560(5) 0.5519(2) 0.1835(2) 0.076(3) Uani 0.640(7) 1 d PGDU G 1
H156 H 0.2694 0.5407 0.1562 0.091 Uiso 0.640(7) 1 calc PR G 1
Cl15 Cl 0.87697(9) 0.55431(7) 0.82826(7) 0.0760(5) Uani 1 1 d DU . .
Cl16 Cl 0.92274(7) 0.62940(5) 0.79443(6) 0.0639(4) Uani 1 1 d DU . .
C171 C 0.8387(2) 0.57647(12) 0.78102(14) 0.0627(16) Uani 1 1 d GDU . .
C172 C 0.86026(16) 0.60921(12) 0.76555(14) 0.0536(14) Uani 1 1 d GDU . .
C173 C 0.8311(2) 0.62650(10) 0.72610(15) 0.0592(15) Uani 1 1 d GDU . .
H173 H 0.8456 0.6484 0.7158 0.071 Uiso 1 1 calc R . .
C174 C 0.7804(2) 0.61105(13) 0.70212(14) 0.0645(17) Uani 1 1 d GDU . .
H174 H 0.7608 0.6226 0.6757 0.077 Uiso 1 1 calc R . .
C175 C 0.75876(19) 0.57830(13) 0.71758(17) 0.0730(19) Uani 1 1 d GDU . .
H175 H 0.7248 0.5680 0.7015 0.088 Uiso 1 1 calc R . .
C176 C 0.7879(2) 0.56101(11) 0.75703(18) 0.0689(18) Uani 1 1 d GDU . .
H176 H 0.7735 0.5391 0.7674 0.083 Uiso 1 1 calc R . .
Cl23 Cl 0.4131(2) 1.01940(11) 0.47661(17) 0.1429(14) Uani 1 1 d DU . .
Cl24 Cl 0.31016(18) 0.96539(12) 0.50267(16) 0.1399(14) Uani 1 1 d DU . .
C181 C 0.4168(4) 0.97497(14) 0.4623(3) 0.110(4) Uani 1 1 d GDU . .
C182 C 0.3711(3) 0.95130(19) 0.4730(3) 0.104(3) Uani 1 1 d GDU . .
C183 C 0.3760(4) 0.91510(17) 0.4619(3) 0.110(3) Uani 1 1 d GDU . .
H183 H 0.3454 0.8993 0.4690 0.132 Uiso 1 1 calc R . .
C184 C 0.4265(4) 0.90256(15) 0.4402(3) 0.127(5) Uani 1 1 d GDU . .
H184 H 0.4298 0.8783 0.4328 0.153 Uiso 1 1 calc R . .
C185 C 0.4722(4) 0.9262(2) 0.4296(4) 0.135(5) Uani 1 1 d GDU . .
H185 H 0.5061 0.9178 0.4151 0.162 Uiso 1 1 calc R . .
C186 C 0.4674(3) 0.9624(2) 0.4406(3) 0.119(4) Uani 1 1 d GDU . .
H186 H 0.4979 0.9783 0.4335 0.142 Uiso 1 1 calc R . .
Cl17 Cl 0.5720(5) 0.4898(2) 0.8630(5) 0.377(8) Uani 1 1 d DU . .
Cl18 Cl 0.4438(5) 0.4716(4) 0.8151(5) 0.488(12) Uani 1 1 d DU . .
C191 C 0.5342(5) 0.4519(3) 0.8796(4) 0.180(5) Uani 1 1 d GDU . .
C192 C 0.4775(5) 0.4444(3) 0.8572(4) 0.185(7) Uani 1 1 d GDU . .
C193 C 0.4468(4) 0.4136(3) 0.8694(4) 0.153(5) Uani 1 1 d GDU . .
H193 H 0.4088 0.4086 0.8544 0.183 Uiso 1 1 calc R . .
C194 C 0.4727(6) 0.3903(2) 0.9040(5) 0.177(7) Uani 1 1 d GDU . .
H194 H 0.4521 0.3697 0.9122 0.212 Uiso 1 1 calc R . .
C195 C 0.5294(6) 0.3978(4) 0.9265(4) 0.260(14) Uani 1 1 d GDU . .
H195 H 0.5467 0.3822 0.9496 0.312 Uiso 1 1 calc R . .
C196 C 0.5602(5) 0.4286(4) 0.9143(4) 0.266(12) Uani 1 1 d GDU . .
H196 H 0.5981 0.4336 0.9293 0.319 Uiso 1 1 calc R . .
Cl19 Cl 0.3343(7) 0.4565(3) 0.7441(6) 0.500(14) Uani 1 1 d DU . .
Cl20 Cl 0.3162(3) 0.38134(16) 0.7969(3) 0.238(4) Uani 1 1 d DU . .
C201 C 0.2642(6) 0.4431(4) 0.7587(6) 0.344(18) Uani 1 1 d GDU . .
C202 C 0.2568(5) 0.4120(3) 0.7853(5) 0.191(7) Uani 1 1 d GDU . .
C203 C 0.2041(6) 0.4067(3) 0.8087(4) 0.143(4) Uani 1 1 d GDU . .
H203 H 0.1992 0.3859 0.8265 0.171 Uiso 1 1 calc R . .
C204 C 0.1588(4) 0.4326(4) 0.8056(4) 0.175(6) Uani 1 1 d GDU . .
H204 H 0.1235 0.4290 0.8213 0.210 Uiso 1 1 calc R . .
C205 C 0.1661(6) 0.4637(3) 0.7791(5) 0.213(8) Uani 1 1 d GDU . .
H205 H 0.1358 0.4810 0.7770 0.256 Uiso 1 1 calc R . .
C206 C 0.2188(8) 0.4689(3) 0.7556(6) 0.45(3) Uani 1 1 d GDU . .
H206 H 0.2237 0.4897 0.7378 0.538 Uiso 1 1 calc R . .
Cl21 Cl 0.2498(5) -0.0638(3) 0.2188(3) 0.289(7) Uani 0.761(9) 1 d PDU H 1
Cl22 Cl 0.2487(3) -0.1341(2) 0.2746(3) 0.186(4) Uani 0.761(9) 1 d PDU H 1
C211 C 0.3144(5) -0.0779(3) 0.2512(3) 0.132(4) Uani 0.761(9) 1 d PGDU H 1
C212 C 0.3148(3) -0.1106(2) 0.2752(3) 0.102(3) Uani 0.761(9) 1 d PGDU H 1
C213 C 0.3668(4) -0.1220(2) 0.3017(3) 0.093(3) Uani 0.761(9) 1 d PGDU H 1
H213 H 0.3671 -0.1439 0.3178 0.111 Uiso 0.761(9) 1 calc PR H 1
C214 C 0.4185(3) -0.1007(3) 0.3042(4) 0.120(5) Uani 0.761(9) 1 d PGDU H 1
H214 H 0.4534 -0.1084 0.3219 0.144 Uiso 0.761(9) 1 calc PR H 1
C215 C 0.4181(5) -0.0680(3) 0.2801(5) 0.148(5) Uani 0.761(9) 1 d PGDU H 1
H215 H 0.4527 -0.0538 0.2817 0.177 Uiso 0.761(9) 1 calc PR H 1
C216 C 0.3661(6) -0.0566(2) 0.2536(4) 0.163(5) Uani 0.761(9) 1 d PGDU H 1
H216 H 0.3658 -0.0347 0.2375 0.195 Uiso 0.761(9) 1 calc PR H 1
Cl25 Cl -0.2280(2) 0.4773(2) 0.6460(3) 0.174(3) Uani 0.821(7) 1 d PDU I 1
Cl26 Cl -0.2910(3) 0.4538(2) 0.5515(4) 0.302(7) Uani 0.821(7) 1 d PDU I 1
C221 C -0.2275(5) 0.5057(3) 0.5992(3) 0.119(4) Uani 0.821(7) 1 d PGDU I 1
C222 C -0.2552(4) 0.4944(3) 0.5553(4) 0.155(4) Uani 0.821(7) 1 d PGDU I 1
C223 C -0.2542(5) 0.5163(4) 0.5148(3) 0.312(10) Uani 0.821(7) 1 d PGDU I 1
H223 H -0.2728 0.5088 0.4855 0.375 Uiso 0.821(7) 1 calc PR I 1
C224 C -0.2255(6) 0.5495(4) 0.5183(5) 0.376(15) Uani 0.821(7) 1 d PGDU I 1
H224 H -0.2248 0.5641 0.4912 0.451 Uiso 0.821(7) 1 calc PR I 1
C225 C -0.1978(5) 0.5607(3) 0.5621(7) 0.339(14) Uani 0.821(7) 1 d PGDU I 1
H225 H -0.1786 0.5829 0.5644 0.406 Uiso 0.821(7) 1 calc PR I 1
C226 C -0.1988(5) 0.5389(3) 0.6026(5) 0.187(7) Uani 0.821(7) 1 d PGDU I 1
H226 H -0.1803 0.5464 0.6320 0.224 Uiso 0.821(7) 1 calc PR I 1
Cl31 Cl 0.0494(7) 0.6780(4) 0.5713(5) 0.144(5) Uiso 0.318(7) 1 d PDU F 2
Cl32 Cl 0.1005(6) 0.6991(4) 0.4681(5) 0.141(5) Uiso 0.318(7) 1 d PDU F 2
C301 C 0.0160(15) 0.7094(10) 0.5336(11) 0.101(3) Uiso 0.318(7) 1 d PDU F 2
C302 C 0.0404(17) 0.7207(10) 0.4919(12) 0.101(3) Uiso 0.318(7) 1 d PDU F 2
C303 C 0.0132(17) 0.7492(10) 0.4664(12) 0.101(3) Uiso 0.318(7) 1 d PDU F 2
H303 H 0.0285 0.7574 0.4381 0.122 Uiso 0.318(7) 1 calc PR F 2
C304 C -0.0372(17) 0.7652(10) 0.4840(13) 0.101(3) Uiso 0.318(7) 1 d PDU F 2
H304 H -0.0570 0.7833 0.4659 0.122 Uiso 0.318(7) 1 calc PR F 2
C305 C -0.0593(17) 0.7554(10) 0.5277(13) 0.101(3) Uiso 0.318(7) 1 d PDU F 2
H305 H -0.0886 0.7691 0.5416 0.122 Uiso 0.318(7) 1 calc PR F 2
C306 C -0.0365(14) 0.7244(11) 0.5499(13) 0.101(3) Uiso 0.318(7) 1 d PDU F 2
H306 H -0.0557 0.7140 0.5751 0.122 Uiso 0.318(7) 1 calc PR F 2
Cl33 Cl 0.3226(6) 0.5515(3) 0.1476(4) 0.143(4) Uiso 0.360(7) 1 d PDU G 2
Cl34 Cl 0.3768(5) 0.6127(3) 0.2152(5) 0.133(4) Uiso 0.360(7) 1 d PDU G 2
C311 C 0.2790(9) 0.5729(7) 0.1883(8) 0.101(3) Uiso 0.360(7) 1 d PDU G 2
C312 C 0.3076(10) 0.5943(8) 0.2245(9) 0.101(3) Uiso 0.360(7) 1 d PDU G 2
C313 C 0.2743(12) 0.6075(9) 0.2616(10) 0.101(3) Uiso 0.360(7) 1 d PDU G 2
H313 H 0.2882 0.6273 0.2795 0.122 Uiso 0.360(7) 1 calc PR G 2
C314 C 0.2198(15) 0.5909(11) 0.2716(13) 0.101(3) Uiso 0.360(7) 1 d PDU G 2
H314 H 0.1976 0.5981 0.2971 0.122 Uiso 0.360(7) 1 calc PR G 2
C315 C 0.2008(14) 0.5627(10) 0.2403(11) 0.101(3) Uiso 0.360(7) 1 d PDU G 2
H315 H 0.1664 0.5501 0.2476 0.122 Uiso 0.360(7) 1 calc PR G 2
C316 C 0.2296(12) 0.5519(9) 0.1990(11) 0.101(3) Uiso 0.360(7) 1 d PDU G 2
H316 H 0.2166 0.5322 0.1803 0.122 Uiso 0.360(7) 1 calc PR G 2
Cl35 Cl -0.2753(7) 0.5028(4) 0.4898(4) 0.079(4) Uiso 0.179(7) 1 d PDU I 2
Cl36 Cl -0.2494(8) 0.4624(4) 0.6144(6) 0.093(5) Uiso 0.179(7) 1 d PDU I 2
C321 C -0.244(3) 0.5181(9) 0.5453(9) 0.101(3) Uiso 0.179(7) 1 d PDU I 2
C322 C -0.229(3) 0.5026(11) 0.5898(11) 0.101(3) Uiso 0.179(7) 1 d PDU I 2
C323 C -0.199(3) 0.5247(11) 0.6255(10) 0.101(3) Uiso 0.179(7) 1 d PDU I 2
H323 H -0.1987 0.5180 0.6578 0.122 Uiso 0.179(7) 1 calc PR I 2
C324 C -0.170(3) 0.5557(11) 0.6135(13) 0.101(3) Uiso 0.179(7) 1 d PDU I 2
H324 H -0.1478 0.5693 0.6369 0.122 Uiso 0.179(7) 1 calc PR I 2
C325 C -0.174(2) 0.5662(13) 0.5646(14) 0.101(3) Uiso 0.179(7) 1 d PDU I 2
H325 H -0.1446 0.5790 0.5498 0.122 Uiso 0.179(7) 1 calc PR I 2
C326 C -0.228(2) 0.5550(7) 0.5412(13) 0.101(3) Uiso 0.179(7) 1 d PDU I 2
H326 H -0.2534 0.5709 0.5236 0.122 Uiso 0.179(7) 1 calc PR I 2
Cl37 Cl 0.3145(12) -0.1438(7) 0.3120(9) 0.202(12) Uiso 0.239(9) 1 d PDU H 2
Cl38 Cl 0.2330(8) -0.0997(7) 0.2383(8) 0.157(8) Uiso 0.239(9) 1 d PDU H 2
C331 C 0.3457(13) -0.1108(9) 0.2784(13) 0.101(3) Uiso 0.239(9) 1 d PDU H 2
C332 C 0.3103(10) -0.0937(9) 0.2417(12) 0.101(3) Uiso 0.239(9) 1 d PDU H 2
C333 C 0.3297(14) -0.0604(9) 0.2247(14) 0.101(3) Uiso 0.239(9) 1 d PDU H 2
H333 H 0.3069 -0.0486 0.2002 0.122 Uiso 0.239(9) 1 calc PR H 2
C334 C 0.3833(18) -0.0453(10) 0.2446(17) 0.101(3) Uiso 0.239(9) 1 d PDU H 2
H334 H 0.3950 -0.0227 0.2344 0.122 Uiso 0.239(9) 1 calc PR H 2
C335 C 0.4191(17) -0.0633(12) 0.2792(19) 0.101(3) Uiso 0.239(9) 1 d PDU H 2
H335 H 0.4583 -0.0556 0.2879 0.122 Uiso 0.239(9) 1 calc PR H 2
C336 C 0.3955(17) -0.0934(11) 0.3009(15) 0.101(3) Uiso 0.239(9) 1 d PDU H 2
H336 H 0.4130 -0.1018 0.3302 0.122 Uiso 0.239(9) 1 calc PR H 2
C230 C 0.0469(6) 0.3928(4) 0.8724(4) 0.106(3) Uiso 1 1 d U . .
C231 C 0.0917(8) 0.3759(5) 0.9150(7) 0.146(6) Uiso 1 1 d U . .
C232 C 0.0832(13) 0.3839(8) 0.9539(10) 0.221(11) Uiso 1 1 d U . .
C233 C -0.3284(10) 0.5049(6) 0.3408(8) 0.170(7) Uiso 1 1 d U . .
C234 C -0.2625(11) 0.5190(7) 0.3780(8) 0.184(8) Uiso 1 1 d U . .
C235 C -0.2045(9) 0.4965(6) 0.3610(7) 0.162(7) Uiso 1 1 d U . .
C236 C -0.0280(7) 0.4647(4) 0.8066(5) 0.120(4) Uiso 1 1 d U . .
C237 C 0.0286(7) 0.4601(4) 0.8333(5) 0.116(4) Uiso 1 1 d U . .

loop_
_atom_site_aniso_label
_atom_site_aniso_U_11
_atom_site_aniso_U_22
_atom_site_aniso_U_33
_atom_site_aniso_U_23
_atom_site_aniso_U_13
_atom_site_aniso_U_12
C1_1 0.027(2) 0.042(3) 0.034(2) -0.0020(19) 0.0028(17) 0.0016(18)
C2_1 0.029(2) 0.041(2) 0.032(2) 0.0006(18) 0.0047(17) 0.0033(18)
C3_1 0.028(2) 0.041(2) 0.034(2) -0.0051(18) 0.0012(17) 0.0031(18)
C4_1 0.027(2) 0.037(2) 0.037(2) -0.0021(18) 0.0043(17) 0.0012(18)
N5_1 0.0279(18) 0.036(2) 0.041(2) -0.0024(16) 0.0022(15) 0.0024(16)
C6_1 0.026(2) 0.038(2) 0.039(2) -0.0016(18) 0.0044(17) 0.0033(18)
C7_1 0.024(2) 0.037(2) 0.049(3) 0.002(2) 0.0013(18) 0.0018(18)
C8_1 0.033(2) 0.042(3) 0.051(3) -0.003(2) -0.003(2) -0.001(2)
C9_1 0.036(3) 0.047(3) 0.065(3) -0.003(3) -0.004(2) -0.011(2)
C10_1 0.032(3) 0.042(3) 0.077(4) 0.013(3) -0.005(2) -0.005(2)
C11_1 0.030(2) 0.044(3) 0.060(3) 0.009(2) -0.002(2) -0.003(2)
C12_1 0.037(3) 0.047(3) 0.076(4) 0.016(3) -0.002(3) -0.004(2)
O12_1 0.066(3) 0.068(3) 0.089(4) 0.034(3) -0.027(3) -0.023(3)
O13_1 0.065(3) 0.059(3) 0.057(2) 0.019(2) 0.003(2) -0.005(2)
C13_1 0.042(3) 0.047(3) 0.056(3) 0.012(2) 0.004(2) 0.003(2)
C14_1 0.035(2) 0.038(3) 0.044(2) 0.005(2) 0.0065(19) 0.0067(19)
C15_1 0.040(3) 0.050(3) 0.040(2) 0.004(2) 0.004(2) 0.008(2)
C16_1 0.042(3) 0.047(3) 0.036(2) -0.001(2) 0.003(2) 0.004(2)
C17_1 0.035(2) 0.044(3) 0.037(2) -0.003(2) 0.0052(18) 0.004(2)
C18_1 0.026(2) 0.040(3) 0.039(2) 0.0001(19) 0.0048(17) 0.0064(18)
C19_1 0.024(2) 0.039(2) 0.038(2) -0.0046(18) 0.0057(17) 0.0048(18)
N20_1 0.0278(18) 0.040(2) 0.0314(18) -0.0020(15) 0.0011(14) 0.0006(16)
C21_1 0.028(2) 0.037(2) 0.034(2) -0.0004(18) 0.0017(17) 0.0042(18)
C22_1 0.026(2) 0.040(2) 0.036(2) -0.0035(18) 0.0027(17) -0.0009(18)
C23_1 0.026(2) 0.039(2) 0.037(2) -0.0006(18) 0.0048(17) 0.0020(18)
C24_1 0.029(2) 0.038(2) 0.034(2) -0.0016(18) 0.0011(17) 0.0017(18)
C25_1 0.026(2) 0.040(2) 0.032(2) 0.0034(18) 0.0020(16) -0.0020(18)
C26_1 0.030(2) 0.040(3) 0.033(2) 0.0006(18) 0.0027(17) -0.0029(18)
C27_1 0.031(2) 0.036(2) 0.037(2) 0.0014(18) 0.0043(17) -0.0004(18)
N28_1 0.0303(19) 0.041(2) 0.0321(19) -0.0016(16) 0.0029(15) -0.0005(16)
C29_1 0.034(2) 0.043(3) 0.035(2) 0.0007(19) 0.0064(18) 0.001(2)
C30_1 0.037(2) 0.040(3) 0.037(2) -0.0015(19) 0.0071(18) 0.001(2)
C31_1 0.048(3) 0.048(3) 0.041(3) -0.004(2) 0.006(2) -0.001(2)
C32_1 0.055(3) 0.053(3) 0.042(3) -0.010(2) 0.011(2) 0.000(3)
C33_1 0.054(3) 0.058(4) 0.050(3) -0.007(3) 0.012(2) 0.009(3)
C34_1 0.044(3) 0.056(3) 0.045(3) -0.005(2) 0.011(2) 0.005(2)
C35_1 0.050(3) 0.052(3) 0.054(3) -0.010(3) 0.013(2) 0.011(3)
O35_1 0.073(3) 0.081(4) 0.079(3) -0.028(3) -0.009(3) 0.032(3)
O36_1 0.043(2) 0.057(2) 0.055(2) -0.0020(19) 0.0073(17) 0.0147(19)
C36_1 0.040(3) 0.049(3) 0.049(3) 0.003(2) 0.009(2) 0.006(2)
C37_1 0.035(2) 0.039(3) 0.042(2) 0.002(2) 0.0081(19) 0.003(2)
C38_1 0.029(2) 0.048(3) 0.044(3) 0.004(2) 0.0041(19) 0.004(2)
C39_1 0.030(2) 0.043(3) 0.038(2) 0.0014(19) 0.0037(17) -0.0019(19)
C40_1 0.031(2) 0.040(3) 0.041(2) -0.001(2) 0.0069(18) 0.0012(19)
C41_1 0.029(2) 0.041(3) 0.037(2) -0.0002(19) 0.0043(17) 0.0009(19)
C42_1 0.031(2) 0.036(2) 0.033(2) 0.0009(18) 0.0052(17) -0.0014(18)
N43_1 0.0327(19) 0.040(2) 0.0321(19) 0.0027(16) 0.0039(15) 0.0016(16)
C44_1 0.027(2) 0.040(3) 0.033(2) 0.0018(18) 0.0041(17) -0.0016(18)
C45_1 0.029(2) 0.039(2) 0.031(2) 0.0016(18) 0.0021(16) -0.0028(18)
C46_1 0.032(2) 0.038(2) 0.033(2) -0.0004(18) 0.0047(17) -0.0016(19)
C47_1 0.028(2) 0.036(2) 0.034(2) 0.0022(18) 0.0005(16) 0.0033(18)
C48_1 0.026(2) 0.045(3) 0.037(2) -0.001(2) -0.0002(17) 0.0015(19)
C49_1 0.034(2) 0.038(3) 0.035(2) -0.0010(19) -0.0007(18) 0.0024(19)
N50_1 0.033(2) 0.042(2) 0.0328(19) 0.0003(16) 0.0011(15) 0.0040(17)
C51_1 0.035(2) 0.035(2) 0.034(2) 0.0009(18) 0.0022(17) 0.0024(19)
C52_1 0.040(2) 0.039(3) 0.032(2) 0.0044(18) 0.0044(18) 0.002(2)
C53_1 0.044(3) 0.040(3) 0.036(2) 0.0024(19) 0.003(2) -0.002(2)
C54_1 0.050(3) 0.041(3) 0.036(2) 0.004(2) 0.006(2) 0.001(2)
C55_1 0.053(3) 0.048(3) 0.035(2) -0.001(2) 0.009(2) 0.003(2)
C56_1 0.041(3) 0.044(3) 0.033(2) 0.0021(19) 0.0085(19) 0.004(2)
C57_1 0.043(3) 0.046(3) 0.044(3) 0.001(2) 0.009(2) 0.004(2)
O57_1 0.051(2) 0.074(3) 0.049(2) -0.008(2) 0.0186(18) -0.005(2)
O58_1 0.049(2) 0.077(3) 0.057(2) -0.012(2) 0.0227(19) -0.014(2)
C58_1 0.042(3) 0.052(3) 0.040(3) 0.005(2) 0.012(2) 0.001(2)
C59_1 0.036(2) 0.045(3) 0.035(2) 0.0039(19) 0.0069(18) -0.001(2)
C60_1 0.035(2) 0.053(3) 0.041(2) 0.004(2) 0.008(2) -0.001(2)
C61_1 0.043(3) 0.048(3) 0.035(2) 0.000(2) 0.008(2) -0.008(2)
C62_1 0.038(2) 0.049(3) 0.034(2) -0.003(2) 0.0081(19) -0.002(2)
C63_1 0.032(2) 0.041(3) 0.033(2) 0.0040(19) 0.0034(17) -0.0019(19)
C64_1 0.032(2) 0.040(3) 0.035(2) 0.0032(19) 0.0041(17) 0.0014(19)
N65_1 0.0303(19) 0.042(2) 0.0357(19) -0.0003(17) 0.0026(15) -0.0003(17)
C66_1 0.028(2) 0.042(3) 0.036(2) 0.0003(19) 0.0013(17) -0.0016(19)
C67_1 0.034(2) 0.039(3) 0.032(2) -0.0036(19) 0.0019(17) -0.0001(19)
C68_1 0.030(2) 0.039(3) 0.036(2) 0.0005(19) 0.0035(17) 0.0019(19)
C69_1 0.026(2) 0.039(2) 0.045(2) 0.0005(19) 0.0017(18) 0.0022(18)
C70_1 0.028(2) 0.038(2) 0.042(2) -0.0002(19) 0.0049(18) 0.0054(18)
C71_1 0.037(2) 0.039(3) 0.044(3) -0.004(2) 0.0088(19) -0.001(2)
C72_1 0.033(2) 0.042(3) 0.037(2) 0.0011(19) 0.0044(18) -0.0023(19)
C73_1 0.041(2) 0.037(3) 0.033(2) 0.0042(18) 0.0050(18) 0.004(2)
C74_1 0.036(2) 0.039(3) 0.033(2) 0.0056(18) 0.0062(18) 0.0040(19)
C91_1 0.052(3) 0.055(4) 0.066(4) 0.001(3) -0.008(3) -0.019(3)
C92_1 0.073(8) 0.081(7) 0.214(19) -0.048(8) -0.087(10) 0.011(6)
C93_1 0.064(6) 0.111(10) 0.066(6) -0.023(6) -0.002(4) -0.021(5)
C94_1 0.160(14) 0.161(14) 0.066(6) 0.012(7) -0.013(7) -0.136(13)
C161_1 0.064(4) 0.055(3) 0.035(3) -0.007(2) 0.001(2) 0.004(3)
C162_1 0.084(7) 0.103(9) 0.074(6) -0.047(6) 0.026(5) -0.003(6)
C163_1 0.069(6) 0.080(7) 0.092(7) -0.039(5) -0.028(5) 0.018(5)
C164_1 0.118(10) 0.076(6) 0.058(5) -0.009(4) -0.010(5) -0.042(6)
C321_1 0.065(4) 0.072(4) 0.042(3) -0.016(3) 0.003(3) 0.008(3)
C322_1 0.074(5) 0.126(8) 0.061(4) -0.039(5) 0.009(4) -0.018(5)
C323_1 0.102(6) 0.093(5) 0.040(3) -0.007(3) 0.001(3) 0.013(4)
C324_1 0.084(5) 0.092(6) 0.052(4) -0.025(4) 0.015(3) 0.007(4)
C391_1 0.035(2) 0.051(3) 0.040(2) -0.002(2) 0.0012(19) -0.001(2)
C392_1 0.041(3) 0.080(5) 0.043(3) -0.004(3) 0.001(2) 0.010(3)
C393_1 0.035(3) 0.061(3) 0.048(3) -0.005(3) 0.001(2) 0.004(2)
C394_1 0.062(4) 0.052(3) 0.058(4) 0.000(3) -0.011(3) -0.010(3)
C541_1 0.064(3) 0.045(3) 0.041(3) -0.003(2) 0.008(2) -0.006(3)
C542_1 0.089(5) 0.048(3) 0.070(4) -0.003(3) -0.012(4) 0.003(3)
C543_1 0.076(4) 0.073(5) 0.043(3) -0.004(3) 0.004(3) -0.025(4)
C544_1 0.063(4) 0.071(5) 0.060(4) -0.017(3) 0.011(3) -0.018(3)
C611_1 0.054(3) 0.079(4) 0.038(3) -0.009(3) 0.010(2) -0.028(3)
C612_1 0.079(8) 0.103(9) 0.035(4) -0.004(5) 0.004(4) -0.047(7)
C613_1 0.053(5) 0.080(8) 0.042(5) -0.007(5) 0.011(4) -0.026(5)
C614_1 0.055(6) 0.088(7) 0.063(6) -0.027(5) 0.011(5) -0.017(5)
C1_2 0.028(2) 0.036(2) 0.035(2) 0.0035(18) 0.0007(17) -0.0010(18)
C2_2 0.028(2) 0.036(2) 0.034(2) 0.0000(18) 0.0003(17) -0.0027(18)
C3_2 0.033(2) 0.034(2) 0.037(2) 0.0009(18) 0.0041(18) -0.0016(18)
C4_2 0.032(2) 0.032(2) 0.034(2) -0.0011(18) 0.0035(17) -0.0020(18)
N5_2 0.033(2) 0.036(2) 0.038(2) -0.0006(16) 0.0068(16) 0.0011(16)
C6_2 0.034(2) 0.037(2) 0.035(2) -0.0035(18) 0.0041(18) 0.0016(19)
C7_2 0.032(2) 0.038(3) 0.047(3) -0.002(2) 0.0065(19) 0.0012(19)
C8_2 0.038(3) 0.045(3) 0.049(3) 0.005(2) 0.009(2) 0.003(2)
C9_2 0.042(3) 0.045(3) 0.058(3) 0.001(2) 0.015(2) 0.001(2)
C10_2 0.036(3) 0.046(3) 0.061(3) 0.001(2) 0.014(2) 0.003(2)
C11_2 0.036(2) 0.042(3) 0.052(3) -0.002(2) 0.008(2) 0.004(2)
C12_2 0.035(3) 0.043(3) 0.059(3) -0.002(2) 0.004(2) 0.005(2)
O12_2 0.048(2) 0.061(3) 0.072(3) 0.008(2) 0.013(2) 0.018(2)
O13_2 0.047(2) 0.057(3) 0.060(2) 0.005(2) -0.0001(18) 0.0153(19)
C13_2 0.040(3) 0.038(3) 0.056(3) -0.003(2) -0.001(2) 0.006(2)
C14_2 0.037(2) 0.038(3) 0.044(3) -0.008(2) -0.0004(19) 0.007(2)
C15_2 0.047(3) 0.043(3) 0.041(3) -0.002(2) -0.003(2) 0.010(2)
C16_2 0.048(3) 0.046(3) 0.036(2) -0.003(2) 0.005(2) 0.012(2)
C17_2 0.040(3) 0.041(3) 0.037(2) -0.0022(19) 0.0050(19) 0.009(2)
C18_2 0.036(2) 0.035(2) 0.036(2) -0.0046(18) 0.0010(18) 0.0041(19)
C19_2 0.036(2) 0.031(2) 0.037(2) -0.0023(18) 0.0025(18) 0.0004(18)
N20_2 0.035(2) 0.032(2) 0.0334(19) -0.0008(15) 0.0046(15) 0.0006(16)
C21_2 0.034(2) 0.032(2) 0.030(2) -0.0010(17) 0.0032(17) -0.0016(18)
C22_2 0.032(2) 0.036(2) 0.034(2) 0.0008(18) 0.0037(17) -0.0011(18)
C23_2 0.031(2) 0.034(2) 0.035(2) -0.0006(18) 0.0031(17) -0.0014(18)
C24_2 0.030(2) 0.036(2) 0.033(2) 0.0062(18) 0.0035(17) 0.0006(18)
C25_2 0.029(2) 0.035(2) 0.038(2) 0.0052(18) 0.0026(17) 0.0038(18)
C26_2 0.039(2) 0.035(2) 0.037(2) 0.0088(18) 0.0059(19) 0.005(2)
C27_2 0.035(2) 0.037(2) 0.035(2) 0.0012(18) -0.0013(18) 0.0078(19)
N28_2 0.037(2) 0.037(2) 0.040(2) 0.0024(17) -0.0011(17) 0.0086(17)
C29_2 0.034(2) 0.038(2) 0.047(3) -0.003(2) -0.002(2) 0.005(2)
C30_2 0.040(3) 0.043(3) 0.044(2) -0.004(2) 0.002(2) 0.011(2)
C31_2 0.044(3) 0.044(3) 0.048(3) 0.000(2) 0.004(2) 0.007(2)
C32_2 0.047(3) 0.053(3) 0.045(3) 0.002(2) -0.003(2) 0.008(3)
C33_2 0.047(3) 0.046(3) 0.051(3) -0.006(2) 0.000(2) 0.010(2)
C34_2 0.041(3) 0.045(3) 0.055(3) -0.010(2) 0.004(2) 0.005(2)
C35_2 0.048(3) 0.045(3) 0.062(3) -0.012(2) 0.003(3) -0.001(2)
O35_2 0.073(3) 0.047(3) 0.079(3) -0.011(2) -0.015(2) 0.003(2)
O36_2 0.101(4) 0.045(2) 0.067(3) -0.009(2) 0.028(3) -0.011(3)
C36_2 0.057(4) 0.047(3) 0.068(3) -0.009(3) 0.017(3) -0.008(3)
C37_2 0.055(3) 0.041(3) 0.058(3) -0.003(2) 0.021(3) -0.001(3)
C38_2 0.078(5) 0.040(3) 0.067(3) 0.000(3) 0.027(3) -0.006(3)
C39_2 0.077(4) 0.044(3) 0.059(3) 0.004(3) 0.024(3) -0.003(3)
C40_2 0.070(4) 0.044(3) 0.054(3) 0.000(2) 0.019(3) -0.002(3)
C41_2 0.046(3) 0.038(3) 0.050(3) 0.001(2) 0.013(2) -0.001(2)
C42_2 0.036(2) 0.043(3) 0.044(3) -0.005(2) 0.009(2) -0.003(2)
N43_2 0.044(2) 0.036(2) 0.049(2) -0.0006(18) 0.0118(19) -0.0011(19)
C44_2 0.030(2) 0.032(2) 0.042(2) 0.0031(18) 0.0017(18) -0.0002(18)
C45_2 0.031(2) 0.038(2) 0.037(2) 0.0039(19) 0.0023(18) 0.0031(19)
C46_2 0.030(2) 0.035(2) 0.035(2) 0.0038(18) 0.0012(17) 0.0023(18)
C47_2 0.027(2) 0.040(3) 0.037(2) 0.0017(19) 0.0016(17) -0.0004(18)
C48_2 0.031(2) 0.043(3) 0.035(2) 0.004(2) 0.0030(17) -0.001(2)
C49_2 0.031(2) 0.042(3) 0.037(2) -0.001(2) 0.0000(18) -0.002(2)
N50_2 0.034(2) 0.042(2) 0.042(2) 0.0033(18) 0.0006(16) -0.0008(17)
C51_2 0.027(2) 0.041(3) 0.042(2) -0.0029(19) 0.0016(18) 0.0002(19)
C52_2 0.034(2) 0.048(3) 0.038(2) 0.002(2) 0.0052(18) 0.005(2)
C53_2 0.037(3) 0.051(3) 0.046(3) 0.005(2) 0.002(2) 0.000(2)
C54_2 0.042(3) 0.055(3) 0.045(3) 0.006(2) 0.003(2) 0.006(2)
C55_2 0.038(3) 0.065(4) 0.042(3) 0.006(2) 0.000(2) 0.007(2)
C56_2 0.035(3) 0.056(3) 0.042(3) 0.000(2) 0.001(2) 0.005(2)
C57_2 0.035(3) 0.064(4) 0.042(3) -0.005(2) -0.001(2) 0.006(2)
O57_2 0.053(2) 0.080(3) 0.048(2) 0.005(2) -0.0075(18) -0.009(2)
O58_2 0.038(2) 0.066(3) 0.050(2) -0.0059(19) -0.0044(16) -0.0034(18)
C58_2 0.032(2) 0.050(3) 0.046(3) -0.008(2) 0.001(2) 0.005(2)
C59_2 0.029(2) 0.054(3) 0.036(2) -0.008(2) 0.0022(18) 0.003(2)
C60_2 0.028(2) 0.052(3) 0.040(2) -0.010(2) 0.0025(18) 0.000(2)
C61_2 0.032(2) 0.045(3) 0.037(2) -0.010(2) 0.0044(18) -0.003(2)
C62_2 0.031(2) 0.045(3) 0.037(2) -0.004(2) 0.0042(18) -0.002(2)
C63_2 0.030(2) 0.042(3) 0.038(2) -0.0034(19) 0.0039(17) -0.0004(19)
C64_2 0.031(2) 0.039(3) 0.039(2) -0.0018(19) 0.0056(18) 0.0016(19)
N65_2 0.0295(19) 0.039(2) 0.037(2) -0.0020(16) 0.0036(15) -0.0013(16)
C66_2 0.029(2) 0.041(3) 0.036(2) 0.0010(19) 0.0047(17) 0.0001(19)
C67_2 0.031(2) 0.034(2) 0.035(2) 0.0009(18) 0.0037(17) -0.0010(18)
C68_2 0.029(2) 0.037(2) 0.038(2) -0.0001(18) 0.0040(17) 0.0025(18)
C69_2 0.033(2) 0.035(2) 0.044(2) -0.0023(19) 0.0039(19) 0.0017(19)
C70_2 0.034(2) 0.039(3) 0.037(2) -0.0056(19) 0.0014(18) 0.0077(19)
C71_2 0.036(3) 0.041(3) 0.052(3) -0.007(2) 0.002(2) 0.003(2)
C72_2 0.042(3) 0.043(3) 0.056(3) -0.004(2) 0.012(2) -0.001(2)
C73_2 0.034(2) 0.048(3) 0.037(2) -0.001(2) 0.0023(18) 0.006(2)
C74_2 0.031(2) 0.044(3) 0.039(2) -0.005(2) 0.0056(18) 0.0043(19)
C91_2 0.050(3) 0.057(4) 0.069(4) 0.009(3) 0.026(3) 0.007(3)
C92_2 0.071(6) 0.075(6) 0.066(5) 0.008(4) 0.027(4) -0.003(5)
C93_2 0.057(5) 0.063(6) 0.092(7) 0.010(5) 0.022(4) -0.006(4)
C94_2 0.064(5) 0.071(6) 0.089(7) 0.029(5) 0.039(5) 0.012(4)
C161_2 0.062(4) 0.058(4) 0.041(3) 0.010(2) 0.008(2) 0.021(3)
C162_2 0.079(4) 0.078(5) 0.041(3) -0.006(3) 0.007(3) 0.023(4)
C163_2 0.088(5) 0.062(4) 0.055(4) 0.015(3) 0.023(3) 0.024(4)
C164_2 0.065(4) 0.085(5) 0.053(3) 0.027(3) 0.018(3) 0.021(4)
C321_2 0.063(4) 0.062(4) 0.045(3) 0.000(3) 0.001(3) 0.015(3)
C322_2 0.090(5) 0.108(7) 0.056(4) 0.016(4) -0.020(4) -0.011(5)
C323_2 0.114(7) 0.058(4) 0.059(4) 0.012(3) 0.012(4) 0.009(4)
C324_2 0.091(5) 0.116(7) 0.060(4) 0.028(4) 0.029(4) 0.050(6)
C391_2 0.122(7) 0.051(4) 0.065(4) 0.004(3) 0.039(4) -0.012(4)
C392_2 0.137(16) 0.037(13) 0.070(18) -0.028(13) 0.057(16) -0.023(13)
C393_2 0.15(2) 0.034(15) 0.077(17) 0.022(13) 0.004(16) -0.009(16)
C394_2 0.073(17) 0.043(7) 0.069(15) 0.012(8) 0.049(13) -0.015(9)
C541_2 0.046(3) 0.067(4) 0.051(3) 0.016(3) 0.002(2) 0.001(3)
C542_2 0.056(4) 0.083(5) 0.083(5) 0.036(4) 0.017(3) 0.009(4)
C543_2 0.079(5) 0.058(4) 0.074(4) 0.016(3) -0.002(4) -0.012(4)
C544_2 0.059(4) 0.071(5) 0.062(4) 0.022(3) -0.002(3) 0.006(3)
C611_2 0.035(2) 0.048(3) 0.042(3) -0.005(2) 0.007(2) -0.005(2)
C612_2 0.049(3) 0.058(4) 0.043(3) -0.010(2) 0.014(2) -0.013(3)
C613_2 0.043(3) 0.053(3) 0.047(3) -0.001(2) 0.004(2) -0.004(2)
C614_2 0.043(3) 0.057(3) 0.047(3) -0.006(2) 0.005(2) -0.012(3)
C395_2 0.240(17) 0.29(3) 0.089(11) 0.061(17) -0.006(13) -0.21(2)
C396_2 0.145(14) 0.079(9) 0.066(6) 0.035(5) -0.019(8) -0.038(8)
C397_2 0.50(4) 0.173(19) 0.159(18) 0.118(15) 0.18(3) 0.23(3)
Cl1 0.0955(15) 0.0810(13) 0.0697(11) -0.0061(10) 0.0067(10) -0.0047(11)
Cl2 0.0617(10) 0.0701(11) 0.0828(11) -0.0057(9) -0.0033(8) -0.0044(8)
C81 0.077(5) 0.071(4) 0.060(4) -0.005(3) -0.019(3) -0.008(4)
C82 0.051(4) 0.075(4) 0.068(4) 0.005(3) -0.014(3) -0.005(3)
C83 0.061(4) 0.105(5) 0.073(5) 0.017(4) -0.015(3) -0.009(4)
C84 0.082(6) 0.112(7) 0.081(5) 0.027(5) -0.025(4) -0.018(5)
C85 0.094(7) 0.088(6) 0.103(7) 0.031(5) -0.037(4) -0.027(5)
C86 0.097(6) 0.083(5) 0.080(5) 0.009(4) -0.025(4) -0.015(5)
Cl3 0.0685(10) 0.0637(10) 0.0594(9) 0.0040(7) 0.0080(7) 0.0007(8)
Cl4 0.0899(18) 0.112(2) 0.292(5) -0.121(3) 0.014(3) 0.0075(17)
C101 0.066(3) 0.052(3) 0.046(3) 0.004(2) 0.012(3) -0.011(3)
C102 0.077(4) 0.062(5) 0.119(7) -0.035(5) 0.028(5) -0.013(4)
C103 0.076(4) 0.072(5) 0.131(8) -0.043(5) 0.024(5) -0.026(4)
C104 0.064(4) 0.069(5) 0.087(5) -0.005(4) 0.017(4) -0.017(3)
C105 0.078(4) 0.051(3) 0.050(3) 0.003(3) 0.010(3) 0.002(3)
C106 0.074(4) 0.045(3) 0.040(3) 0.000(2) 0.003(3) -0.001(3)
Cl5 0.0779(14) 0.0896(16) 0.133(2) -0.0324(15) -0.0202(13) 0.0257(12)
Cl6 0.0858(13) 0.0851(13) 0.0665(10) -0.0046(9) 0.0177(9) -0.0158(11)
C111 0.052(4) 0.063(4) 0.080(4) -0.002(3) 0.007(3) -0.005(3)
C112 0.056(4) 0.063(4) 0.057(3) -0.001(3) 0.010(3) -0.011(3)
C113 0.073(5) 0.088(6) 0.084(5) 0.006(4) 0.000(4) 0.015(4)
C114 0.055(4) 0.093(7) 0.137(7) -0.041(6) 0.005(5) 0.015(4)
C115 0.113(7) 0.075(5) 0.072(4) -0.008(4) 0.050(4) -0.008(4)
C116 0.068(4) 0.090(5) 0.061(4) 0.001(4) 0.003(3) -0.014(4)
Cl7 0.1072(17) 0.0792(14) 0.0986(15) -0.0274(12) 0.0348(13) -0.0193(13)
Cl8 0.0989(19) 0.172(3) 0.0978(17) 0.0081(19) 0.0254(15) 0.002(2)
C121 0.080(5) 0.075(5) 0.097(5) 0.005(4) 0.032(4) -0.018(4)
C122 0.089(6) 0.107(8) 0.100(5) 0.018(5) 0.037(4) 0.002(5)
C123 0.107(8) 0.127(10) 0.102(6) 0.001(7) 0.039(5) 0.012(7)
C124 0.113(8) 0.169(13) 0.106(5) 0.058(7) 0.069(5) 0.047(8)
C125 0.089(6) 0.143(11) 0.089(5) 0.005(6) 0.036(5) -0.004(6)
C126 0.107(7) 0.094(7) 0.078(4) 0.016(5) 0.031(4) 0.003(6)
Cl9 0.157(5) 0.171(6) 0.265(9) 0.073(6) 0.053(6) 0.120(5)
Cl10 0.092(2) 0.096(3) 0.100(2) -0.0113(19) 0.0435(19) -0.0129(19)
C131 0.073(8) 0.076(9) 0.108(10) 0.024(7) 0.009(6) 0.026(7)
C132 0.055(5) 0.046(5) 0.062(5) -0.011(4) 0.005(4) 0.000(4)
C133 0.045(5) 0.055(5) 0.046(4) -0.001(4) -0.009(3) -0.003(4)
C134 0.067(7) 0.074(7) 0.086(9) -0.010(6) 0.024(6) 0.007(6)
C135 0.20(2) 0.123(16) 0.082(11) 0.013(8) 0.086(14) 0.041(13)
C136 0.21(2) 0.136(16) 0.083(10) 0.049(10) 0.050(12) 0.072(16)
Cl11 0.148(3) 0.0995(19) 0.0913(16) -0.0171(14) 0.0168(16) -0.0284(18)
Cl12 0.138(3) 0.118(2) 0.1036(19) 0.0020(17) 0.0016(17) -0.021(2)
C141 0.157(8) 0.100(6) 0.067(5) -0.006(5) 0.032(6) -0.026(6)
C142 0.147(8) 0.091(6) 0.070(5) 0.008(4) 0.000(5) -0.031(5)
C143 0.182(11) 0.117(7) 0.074(6) -0.007(6) 0.020(7) -0.044(7)
C144 0.218(14) 0.096(8) 0.084(7) -0.014(6) 0.040(9) -0.020(7)
C145 0.212(14) 0.131(9) 0.091(7) -0.023(8) 0.062(10) -0.016(10)
C146 0.165(10) 0.109(7) 0.093(7) 0.006(6) 0.040(8) -0.008(7)
Cl13 0.094(3) 0.109(3) 0.091(3) 0.032(2) 0.028(2) 0.041(2)
Cl14 0.147(5) 0.088(3) 0.145(4) 0.012(3) -0.056(4) 0.013(3)
C151 0.093(7) 0.101(9) 0.058(6) 0.037(5) 0.000(5) 0.046(5)
C152 0.098(8) 0.072(8) 0.066(7) 0.015(5) 0.002(5) 0.021(6)
C153 0.073(6) 0.083(8) 0.080(8) 0.061(6) 0.008(5) 0.030(5)
C154 0.082(11) 0.129(15) 0.123(12) 0.044(9) 0.010(9) 0.012(8)
C155 0.172(13) 0.058(8) 0.116(11) 0.023(7) -0.043(10) -0.008(10)
C156 0.129(8) 0.068(6) 0.029(4) 0.012(4) -0.012(5) 0.065(5)
Cl15 0.0688(11) 0.0923(14) 0.0657(10) 0.0143(9) -0.0039(8) 0.0075(10)
Cl16 0.0479(8) 0.0784(11) 0.0653(9) -0.0179(8) 0.0033(7) -0.0008(7)
C171 0.052(3) 0.076(4) 0.059(4) 0.001(3) 0.001(3) 0.007(3)
C172 0.040(3) 0.069(4) 0.052(3) -0.013(3) 0.001(2) 0.003(3)
C173 0.065(4) 0.061(4) 0.052(3) -0.009(3) 0.004(3) 0.013(3)
C174 0.065(4) 0.070(4) 0.056(4) -0.009(3) -0.007(3) 0.015(3)
C175 0.058(4) 0.082(5) 0.076(5) -0.012(4) -0.014(3) -0.002(4)
C176 0.065(4) 0.070(5) 0.071(4) 0.001(3) 0.001(3) -0.010(3)
Cl23 0.161(3) 0.106(2) 0.165(3) -0.031(2) 0.037(3) -0.011(2)
Cl24 0.128(3) 0.140(3) 0.162(3) 0.011(2) 0.080(2) 0.012(2)
C181 0.122(8) 0.104(6) 0.109(8) -0.018(7) 0.048(7) -0.013(6)
C182 0.112(8) 0.092(5) 0.114(8) 0.007(6) 0.037(6) 0.009(5)
C183 0.134(9) 0.085(6) 0.116(8) 0.007(6) 0.034(7) -0.008(6)
C184 0.168(12) 0.082(7) 0.139(10) -0.005(7) 0.063(10) 0.009(6)
C185 0.146(11) 0.120(8) 0.145(11) -0.020(9) 0.062(10) 0.005(8)
C186 0.107(8) 0.109(6) 0.145(11) 0.016(8) 0.045(8) 0.004(6)
Cl17 0.431(13) 0.171(6) 0.580(18) -0.113(8) 0.391(14) -0.104(7)
Cl18 0.288(9) 0.66(2) 0.545(17) 0.473(18) 0.249(11) 0.291(13)
C191 0.188(10) 0.135(10) 0.234(15) -0.034(9) 0.144(8) -0.010(8)
C192 0.148(9) 0.238(16) 0.184(13) 0.104(12) 0.109(8) 0.059(8)
C193 0.109(9) 0.198(14) 0.156(13) 0.006(10) 0.040(8) 0.031(8)
C194 0.232(17) 0.134(13) 0.174(16) 0.022(10) 0.077(13) 0.049(11)
C195 0.141(13) 0.42(3) 0.22(2) 0.21(3) 0.069(11) 0.100(15)
C196 0.26(2) 0.46(3) 0.082(10) 0.013(16) -0.010(12) -0.078(19)
Cl19 0.69(3) 0.230(10) 0.64(3) -0.161(13) 0.49(2) -0.125(14)
Cl20 0.168(5) 0.149(4) 0.400(10) -0.111(6) 0.044(6) -0.011(4)
C201 0.50(3) 0.22(3) 0.35(4) 0.06(2) 0.29(3) 0.095(18)
C202 0.271(16) 0.145(12) 0.166(16) -0.029(10) 0.083(14) 0.047(11)
C203 0.191(11) 0.106(9) 0.127(10) -0.027(7) -0.012(9) 0.021(8)
C204 0.179(13) 0.184(16) 0.153(14) -0.060(11) -0.042(10) 0.032(11)
C205 0.295(18) 0.162(15) 0.166(17) -0.031(11) -0.096(13) 0.102(17)
C206 0.79(4) 0.26(3) 0.34(4) 0.16(3) 0.39(4) 0.27(3)
Cl21 0.420(14) 0.255(11) 0.167(6) -0.088(7) -0.143(8) 0.197(11)
Cl22 0.132(4) 0.230(8) 0.204(7) -0.111(6) 0.060(4) -0.025(5)
C211 0.234(12) 0.094(8) 0.069(7) -0.030(6) 0.013(8) 0.069(6)
C212 0.105(7) 0.112(9) 0.095(8) 0.000(7) 0.046(6) 0.031(6)
C213 0.116(7) 0.099(9) 0.067(6) 0.000(6) 0.029(6) 0.010(6)
C214 0.113(8) 0.124(11) 0.129(12) -0.039(9) 0.052(8) 0.012(8)
C215 0.203(12) 0.098(9) 0.156(15) -0.066(9) 0.112(9) -0.025(10)
C216 0.327(16) 0.057(8) 0.114(13) -0.011(8) 0.082(14) 0.018(9)
Cl25 0.119(4) 0.224(7) 0.187(5) 0.108(5) 0.063(4) 0.076(4)
Cl26 0.117(4) 0.271(9) 0.503(16) -0.223(10) -0.082(6) 0.113(5)
C221 0.101(10) 0.116(8) 0.145(9) 0.022(7) 0.055(8) 0.045(6)
C222 0.099(8) 0.222(10) 0.147(8) 0.001(8) 0.036(7) 0.135(7)
C223 0.22(2) 0.57(3) 0.162(12) 0.117(16) 0.108(13) 0.29(2)
C224 0.28(2) 0.46(2) 0.43(2) 0.39(2) 0.315(18) 0.339(16)
C225 0.165(19) 0.197(17) 0.69(4) 0.249(19) 0.27(2) 0.113(12)
C226 0.098(9) 0.112(8) 0.37(2) 0.027(9) 0.141(11) 0.051(7)

loop_
_atom_type_symbol
_atom_type_description
_atom_type_scat_dispersion_real
_atom_type_scat_dispersion_imag
_atom_type_scat_source
C C 0.0181 0.0091 'International Tables Vol C Tables 4.2.6.8 and 6.1.1.4'
H H 0.0000 0.0000 'International Tables Vol C Tables 4.2.6.8 and 6.1.1.4'
N N 0.0311 0.0180 'International Tables Vol C Tables 4.2.6.8 and 6.1.1.4'
O O 0.0492 0.0322 'International Tables Vol C Tables 4.2.6.8 and 6.1.1.4'
Cl Cl 0.3639 0.7018 'International Tables Vol C Tables 4.2.6.8 and 6.1.1.4'

loop_
_exptl_crystal_face_index_h
_exptl_crystal_face_index_k
_exptl_crystal_face_index_l
_exptl_crystal_face_perp_dist
_exptl_oxdiff_crystal_face_indexfrac_h
_exptl_oxdiff_crystal_face_indexfrac_k
_exptl_oxdiff_crystal_face_indexfrac_l
_exptl_oxdiff_crystal_face_x
_exptl_oxdiff_crystal_face_y
_exptl_oxdiff_crystal_face_z
2 18 -12 0.1277 2.0005 17.9978 -11.9993 -0.6488 -0.5307 0.5477
-2 -18 -12 0.1101 -2.0003 -18.0028 -12.0006 0.2400 0.6836 0.7122
6 12 14 0.0649 6.0001 12.0021 13.9997 0.1520 -0.7326 -0.7174
-1 -18 12 0.1550 -1.0005 -17.9980 11.9992 0.6937 0.4795 -0.5321
-3 17 12 0.0924 -2.9996 17.0037 12.0011 -0.4351 -0.4000 -0.7835
4 -8 16 0.1103 3.9996 -7.9978 15.9990 0.6898 -0.0821 -0.7275
14 -2 3 0.1051 13.9995 -2.0023 2.9982 0.7399 -0.6788 0.0724
-14 -2 3 0.1519 -13.9997 -1.9966 3.0016 -0.5190 0.7527 -0.3622
8 16 -9 0.1315 8.0002 15.9971 -9.0001 -0.2686 -0.8004 0.4959
-12 9 -5 0.1180 -11.9994 9.0017 -4.9980 -0.8918 0.3929 0.0196
-8 -20 4 0.1536 -8.0003 -19.9983 4.0000 0.3021 0.9445 -0.2082
7 -21 -3 0.1266 6.9993 -21.0028 -3.0019 0.8870 0.2503 0.3983
9 -5 -14 0.1555 8.9997 -5.0049 -14.0013 0.3146 -0.2306 0.9061
4 5 -17 0.1468 4.0001 4.9959 -17.0001 -0.2581 -0.2364 0.9230
-3 2 -17 0.1409 -2.9998 1.9972 -16.9994 -0.4838 0.2056 0.8333
-13 -2 -7 0.1363 -12.9996 -1.9989 -6.9984 -0.6443 0.7654 0.1783
-11 16 0 0.1214 -10.9993 16.0028 0.0021 -0.9695 0.1136 -0.2714
-5 10 -15 0.1165 -4.9995 9.9983 -14.9988 -0.7771 0.0707 0.6469
1 24 -3 0.1279 1.0006 24.0001 -2.9989 -0.7185 -0.7052 0.0219

loop_
_geom_angle_atom_site_label_1
_geom_angle_atom_site_label_2
_geom_angle_atom_site_label_3
_geom_angle
C47_1 C1_1 C2_1 107.4(4)
C47_1 C1_1 C46_1 105.0(4)
C2_1 C1_1 C46_1 103.9(4)
C47_1 C1_1 H1_1 113.3
C2_1 C1_1 H1_1 113.3
C46_1 C1_1 H1_1 113.3
C3_1 C2_1 C23_1 122.4(4)
C3_1 C2_1 C1_1 125.0(4)
C23_1 C2_1 C1_1 112.4(4)
C2_1 C3_1 C4_1 119.0(4)
C2_1 C3_1 H3_1 120.5
C4_1 C3_1 H3_1 120.5
N5_1 C4_1 C3_1 119.7(4)
N5_1 C4_1 C21_1 121.5(4)
C3_1 C4_1 C21_1 118.8(4)
C6_1 N5_1 C4_1 117.2(4)
N5_1 C6_1 C19_1 121.2(4)
N5_1 C6_1 C7_1 118.8(4)
C19_1 C6_1 C7_1 119.9(4)
C8_1 C7_1 C69_1 120.7(4)
C8_1 C7_1 C6_1 120.7(4)
C69_1 C7_1 C6_1 118.6(4)
C9_1 C8_1 C7_1 121.5(5)
C9_1 C8_1 H8_1 119.2
C7_1 C8_1 H8_1 119.2
C10_1 C9_1 C8_1 117.9(5)
C10_1 C9_1 C91_1 121.9(5)
C8_1 C9_1 C91_1 120.1(5)
C9_1 C10_1 C11_1 121.6(5)
C9_1 C10_1 H10_1 119.2
C11_1 C10_1 H10_1 119.2
C10_1 C11_1 C69_1 121.1(5)
C10_1 C11_1 C12_1 118.7(5)
C69_1 C11_1 C12_1 120.1(5)
O12_1 C12_1 C11_1 123.7(6)
O12_1 C12_1 C13_1 117.7(5)
C11_1 C12_1 C13_1 118.5(5)
O13_1 C13_1 C14_1 123.1(5)
O13_1 C13_1 C12_1 119.2(5)
C14_1 C13_1 C12_1 117.7(4)
C15_1 C14_1 C70_1 120.9(5)
C15_1 C14_1 C13_1 119.0(5)
C70_1 C14_1 C13_1 120.1(5)
C14_1 C15_1 C16_1 122.0(5)
C14_1 C15_1 H15_1 119.0
C16_1 C15_1 H15_1 119.0
C17_1 C16_1 C15_1 117.0(5)
C17_1 C16_1 C161_1 122.5(5)
C15_1 C16_1 C161_1 120.6(4)
C16_1 C17_1 C18_1 122.2(5)
C16_1 C17_1 H17_1 118.9
C18_1 C17_1 H17_1 118.9
C17_1 C18_1 C70_1 120.2(4)
C17_1 C18_1 C19_1 120.1(4)
C70_1 C18_1 C19_1 119.7(4)
N20_1 C19_1 C6_1 122.4(4)
N20_1 C19_1 C18_1 117.6(4)
C6_1 C19_1 C18_1 120.0(4)
C19_1 N20_1 C21_1 117.0(4)
N20_1 C21_1 C22_1 118.3(4)
N20_1 C21_1 C4_1 120.6(4)
C22_1 C21_1 C4_1 121.0(4)
C23_1 C22_1 C21_1 118.5(4)
C23_1 C22_1 H22_1 120.8
C21_1 C22_1 H22_1 120.8
C22_1 C23_1 C2_1 120.2(4)
C22_1 C23_1 C24_1 125.5(4)
C2_1 C23_1 C24_1 114.1(4)
C23_1 C24_1 C25_1 103.8(4)
C23_1 C24_1 C68_1 106.9(4)
C25_1 C24_1 C68_1 106.0(4)
C23_1 C24_1 H24_1 113.1
C25_1 C24_1 H24_1 113.1
C68_1 C24_1 H24_1 113.1
C26_1 C25_1 C46_1 121.1(4)
C26_1 C25_1 C24_1 126.3(4)
C46_1 C25_1 C24_1 112.6(4)
C25_1 C26_1 C27_1 118.9(4)
C25_1 C26_1 H26_1 120.6
C27_1 C26_1 H26_1 120.6
N28_1 C27_1 C26_1 119.3(4)
N28_1 C27_1 C44_1 121.1(4)
C26_1 C27_1 C44_1 119.6(4)
C29_1 N28_1 C27_1 116.7(4)
N28_1 C29_1 C42_1 121.6(4)
N28_1 C29_1 C30_1 119.6(4)
C42_1 C29_1 C30_1 118.8(4)
C71_1 C30_1 C31_1 120.5(5)
C71_1 C30_1 C29_1 119.9(4)
C31_1 C30_1 C29_1 119.5(4)
C32_1 C31_1 C30_1 120.6(5)
C32_1 C31_1 H31_1 119.7
C30_1 C31_1 H31_1 119.7
C33_1 C32_1 C31_1 117.9(5)
C33_1 C32_1 C321_1 123.5(5)
C31_1 C32_1 C321_1 118.5(5)
C32_1 C33_1 C34_1 122.3(5)
C32_1 C33_1 H33_1 118.8
C34_1 C33_1 H33_1 118.8
C33_1 C34_1 C71_1 119.8(5)
C33_1 C34_1 C35_1 120.3(5)
C71_1 C34_1 C35_1 119.9(5)
O35_1 C35_1 C34_1 123.2(5)
O35_1 C35_1 C36_1 118.4(5)
C34_1 C35_1 C36_1 118.4(4)
O36_1 C36_1 C37_1 123.6(5)
O36_1 C36_1 C35_1 118.2(5)
C37_1 C36_1 C35_1 118.1(4)
C38_1 C37_1 C72_1 120.7(4)
C38_1 C37_1 C36_1 119.3(4)
C72_1 C37_1 C36_1 120.0(4)
C39_1 C38_1 C37_1 122.0(4)
C39_1 C38_1 H38_1 119.0
C37_1 C38_1 H38_1 119.0
C38_1 C39_1 C40_1 117.1(4)
C38_1 C39_1 C391_1 123.2(4)
C40_1 C39_1 C391_1 119.7(4)
C39_1 C40_1 C41_1 122.2(4)
C39_1 C40_1 H40_1 118.9
C41_1 C40_1 H40_1 118.9
C40_1 C41_1 C72_1 120.3(4)
C40_1 C41_1 C42_1 120.2(4)
C72_1 C41_1 C42_1 119.5(4)
N43_1 C42_1 C29_1 121.8(4)
N43_1 C42_1 C41_1 118.1(4)
C29_1 C42_1 C41_1 120.1(4)
C42_1 N43_1 C44_1 116.7(4)
N43_1 C44_1 C45_1 118.6(4)
N43_1 C44_1 C27_1 121.2(4)
C45_1 C44_1 C27_1 120.2(4)
C46_1 C45_1 C44_1 118.4(4)
C46_1 C45_1 H45_1 120.8
C44_1 C45_1 H45_1 120.8
C45_1 C46_1 C25_1 121.5(4)
C45_1 C46_1 C1_1 124.9(4)
C25_1 C46_1 C1_1 113.6(4)
C48_1 C47_1 C68_1 121.6(4)
C48_1 C47_1 C1_1 125.0(4)
C68_1 C47_1 C1_1 113.4(4)
C47_1 C48_1 C49_1 118.4(4)
C47_1 C48_1 H48_1 120.8
C49_1 C48_1 H48_1 120.8
N50_1 C49_1 C48_1 119.2(4)
N50_1 C49_1 C66_1 120.9(4)
C48_1 C49_1 C66_1 119.8(4)
C51_1 N50_1 C49_1 117.6(4)
N50_1 C51_1 C64_1 121.3(4)
N50_1 C51_1 C52_1 118.9(4)
C64_1 C51_1 C52_1 119.8(4)
C73_1 C52_1 C53_1 120.6(4)
C73_1 C52_1 C51_1 119.2(4)
C53_1 C52_1 C51_1 120.0(4)
C54_1 C53_1 C52_1 121.6(5)
C54_1 C53_1 H53_1 119.2
C52_1 C53_1 H53_1 119.2
C53_1 C54_1 C55_1 117.3(5)
C53_1 C54_1 C541_1 120.9(5)
C55_1 C54_1 C541_1 121.6(5)
C56_1 C55_1 C54_1 122.4(5)
C56_1 C55_1 H55_1 118.8
C54_1 C55_1 H55_1 118.8
C55_1 C56_1 C73_1 120.7(5)
C55_1 C56_1 C57_1 119.6(4)
C73_1 C56_1 C57_1 119.7(4)
O57_1 C57_1 C56_1 123.5(5)
O57_1 C57_1 C58_1 118.2(5)
C56_1 C57_1 C58_1 118.3(4)
O58_1 C58_1 C59_1 123.2(5)
O58_1 C58_1 C57_1 118.7(5)
C59_1 C58_1 C57_1 118.1(4)
C60_1 C59_1 C74_1 121.0(4)
C60_1 C59_1 C58_1 119.0(4)
C74_1 C59_1 C58_1 120.0(4)
C59_1 C60_1 C61_1 121.7(5)
C59_1 C60_1 H60_1 119.2
C61_1 C60_1 H60_1 119.2
C62_1 C61_1 C60_1 117.0(5)
C62_1 C61_1 C611_1 120.1(4)
C60_1 C61_1 C611_1 122.9(5)
C61_1 C62_1 C63_1 122.8(4)
C61_1 C62_1 H62_1 118.6
C63_1 C62_1 H62_1 118.6
C62_1 C63_1 C74_1 119.7(4)
C62_1 C63_1 C64_1 120.2(4)
C74_1 C63_1 C64_1 120.0(4)
N65_1 C64_1 C51_1 121.7(4)
N65_1 C64_1 C63_1 118.3(4)
C51_1 C64_1 C63_1 119.9(4)
C64_1 N65_1 C66_1 117.3(4)
N65_1 C66_1 C67_1 119.5(4)
N65_1 C66_1 C49_1 120.9(4)
C67_1 C66_1 C49_1 119.6(4)
C68_1 C67_1 C66_1 119.7(4)
C68_1 C67_1 H67_1 120.2
C66_1 C67_1 H67_1 120.2
C67_1 C68_1 C47_1 120.8(4)
C67_1 C68_1 C24_1 126.2(4)
C47_1 C68_1 C24_1 112.9(4)
C11_1 C69_1 C7_1 117.1(4)
C11_1 C69_1 C70_1 121.5(4)
C7_1 C69_1 C70_1 121.4(4)
C18_1 C70_1 C14_1 117.7(4)
C18_1 C70_1 C69_1 120.4(4)
C14_1 C70_1 C69_1 121.9(4)
C30_1 C71_1 C34_1 118.4(5)
C30_1 C71_1 C72_1 120.3(4)
C34_1 C71_1 C72_1 121.3(4)
C41_1 C72_1 C37_1 117.7(4)
C41_1 C72_1 C71_1 120.3(4)
C37_1 C72_1 C71_1 121.8(4)
C52_1 C73_1 C56_1 117.2(4)
C52_1 C73_1 C74_1 121.4(4)
C56_1 C73_1 C74_1 121.4(4)
C59_1 C74_1 C63_1 117.9(4)
C59_1 C74_1 C73_1 122.5(4)
C63_1 C74_1 C73_1 119.6(4)
C93_1 C91_1 C92_1 110.6(9)
C93_1 C91_1 C95_1 36.9(14)
C92_1 C91_1 C95_1 134.2(16)
C93_1 C91_1 C9_1 109.2(6)
C92_1 C91_1 C9_1 109.7(6)
C95_1 C91_1 C9_1 112.1(17)
C93_1 C91_1 C96_1 136.5(14)
C92_1 C91_1 C96_1 69.5(13)
C95_1 C91_1 C96_1 110.5(16)
C9_1 C91_1 C96_1 111.3(14)
C93_1 C91_1 C94_1 108.0(9)
C92_1 C91_1 C94_1 108.8(9)
C95_1 C91_1 C94_1 72.8(16)
C9_1 C91_1 C94_1 110.6(6)
C96_1 C91_1 C94_1 42.0(13)
C93_1 C91_1 C97_1 74.1(12)
C92_1 C91_1 C97_1 38.7(11)
C95_1 C91_1 C97_1 106.4(15)
C9_1 C91_1 C97_1 111.8(13)
C96_1 C91_1 C97_1 104.4(14)
C94_1 C91_1 C97_1 133.9(13)
C91_1 C92_1 H92A_1 109.5
C91_1 C92_1 H92B_1 109.5
H92A_1 C92_1 H92B_1 109.5
C91_1 C92_1 H92C_1 109.5
H92A_1 C92_1 H92C_1 109.5
H92B_1 C92_1 H92C_1 109.5
C91_1 C93_1 H93A_1 109.5
C91_1 C93_1 H93B_1 109.5
H93A_1 C93_1 H93B_1 109.5
C91_1 C93_1 H93C_1 109.5
H93A_1 C93_1 H93C_1 109.5
H93B_1 C93_1 H93C_1 109.5
C91_1 C94_1 H94A_1 109.5
C91_1 C94_1 H94B_1 109.5
H94A_1 C94_1 H94B_1 109.5
C91_1 C94_1 H94C_1 109.5
H94A_1 C94_1 H94C_1 109.5
H94B_1 C94_1 H94C_1 109.5
C165_1 C161_1 C162_1 142.1(13)
C165_1 C161_1 C164_1 55.5(12)
C162_1 C161_1 C164_1 110.8(8)
C165_1 C161_1 C16_1 109.5(13)
C162_1 C161_1 C16_1 108.2(6)
C164_1 C161_1 C16_1 112.4(5)
C165_1 C161_1 C167_1 112.3(14)
C162_1 C161_1 C167_1 46.3(12)
C164_1 C161_1 C167_1 131.7(14)
C16_1 C161_1 C167_1 115.4(13)
C165_1 C161_1 C163_1 53.8(12)
C162_1 C161_1 C163_1 110.7(7)
C164_1 C161_1 C163_1 106.1(8)
C16_1 C161_1 C163_1 108.6(5)
C167_1 C161_1 C163_1 65.2(12)
C165_1 C161_1 C166_1 110.5(14)
C162_1 C161_1 C166_1 61.7(12)
C164_1 C161_1 C166_1 55.8(12)
C16_1 C161_1 C166_1 104.0(13)
C167_1 C161_1 C166_1 104.6(13)
C163_1 C161_1 C166_1 147.1(14)
C161_1 C162_1 H16A_1 109.5
C161_1 C162_1 H16B_1 109.5
H16A_1 C162_1 H16B_1 109.5
C161_1 C162_1 H16C_1 109.5
H16A_1 C162_1 H16C_1 109.5
H16B_1 C162_1 H16C_1 109.5
C161_1 C163_1 H16D_1 109.5
C161_1 C163_1 H16E_1 109.5
H16D_1 C163_1 H16E_1 109.5
C161_1 C163_1 H16F_1 109.5
H16D_1 C163_1 H16F_1 109.5
H16E_1 C163_1 H16F_1 109.5
C161_1 C164_1 H16G_1 109.5
C161_1 C164_1 H16H_1 109.5
H16G_1 C164_1 H16H_1 109.5
C161_1 C164_1 H16I_1 109.5
H16G_1 C164_1 H16I_1 109.5
H16H_1 C164_1 H16I_1 109.5
C322_1 C321_1 C32_1 109.6(5)
C322_1 C321_1 C323_1 111.4(7)
C32_1 C321_1 C323_1 108.1(5)
C322_1 C321_1 C324_1 109.1(6)
C32_1 C321_1 C324_1 111.2(5)
C323_1 C321_1 C324_1 107.5(6)
C321_1 C322_1 H32A_1 109.5
C321_1 C322_1 H32B_1 109.5
H32A_1 C322_1 H32B_1 109.5
C321_1 C322_1 H32C_1 109.5
H32A_1 C322_1 H32C_1 109.5
H32B_1 C322_1 H32C_1 109.5
C321_1 C323_1 H32D_1 109.5
C321_1 C323_1 H32E_1 109.5
H32D_1 C323_1 H32E_1 109.5
C321_1 C323_1 H32F_1 109.5
H32D_1 C323_1 H32F_1 109.5
H32E_1 C323_1 H32F_1 109.5
C321_1 C324_1 H32G_1 109.5
C321_1 C324_1 H32H_1 109.5
H32G_1 C324_1 H32H_1 109.5
C321_1 C324_1 H32I_1 109.5
H32G_1 C324_1 H32I_1 109.5
H32H_1 C324_1 H32I_1 109.5
C393_1 C391_1 C394_1 109.4(5)
C393_1 C391_1 C39_1 111.8(4)
C394_1 C391_1 C39_1 108.5(4)
C393_1 C391_1 C392_1 108.3(4)
C394_1 C391_1 C392_1 109.2(5)
C39_1 C391_1 C392_1 109.7(4)
C391_1 C392_1 H39A_1 109.5
C391_1 C392_1 H39B_1 109.5
H39A_1 C392_1 H39B_1 109.5
C391_1 C392_1 H39C_1 109.5
H39A_1 C392_1 H39C_1 109.5
H39B_1 C392_1 H39C_1 109.5
C391_1 C393_1 H39D_1 109.5
C391_1 C393_1 H39E_1 109.5
H39D_1 C393_1 H39E_1 109.5
C391_1 C393_1 H39F_1 109.5
H39D_1 C393_1 H39F_1 109.5
H39E_1 C393_1 H39F_1 109.5
C391_1 C394_1 H39G_1 109.5
C391_1 C394_1 H39H_1 109.5
H39G_1 C394_1 H39H_1 109.5
C391_1 C394_1 H39I_1 109.5
H39G_1 C394_1 H39I_1 109.5
H39H_1 C394_1 H39I_1 109.5
C542_1 C541_1 C54_1 108.3(5)
C542_1 C541_1 C543_1 109.7(6)
C54_1 C541_1 C543_1 110.4(5)
C542_1 C541_1 C544_1 108.8(6)
C54_1 C541_1 C544_1 112.4(5)
C543_1 C541_1 C544_1 107.1(5)
C541_1 C542_1 H54A_1 109.5
C541_1 C542_1 H54B_1 109.5
H54A_1 C542_1 H54B_1 109.5
C541_1 C542_1 H54C_1 109.5
H54A_1 C542_1 H54C_1 109.5
H54B_1 C542_1 H54C_1 109.5
C541_1 C543_1 H54D_1 109.5
C541_1 C543_1 H54E_1 109.5
H54D_1 C543_1 H54E_1 109.5
C541_1 C543_1 H54F_1 109.5
H54D_1 C543_1 H54F_1 109.5
H54E_1 C543_1 H54F_1 109.5
C541_1 C544_1 H54G_1 109.5
C541_1 C544_1 H54H_1 109.5
H54G_1 C544_1 H54H_1 109.5
C541_1 C544_1 H54I_1 109.5
H54G_1 C544_1 H54I_1 109.5
H54H_1 C544_1 H54I_1 109.5
C612_1 C611_1 C615_1 45.4(8)
C612_1 C611_1 C613_1 113.7(7)
C615_1 C611_1 C613_1 127.2(9)
C612_1 C611_1 C616_1 135.7(9)
C615_1 C611_1 C616_1 116.9(10)
C613_1 C611_1 C616_1 36.0(8)
C612_1 C611_1 C61_1 112.5(6)
C615_1 C611_1 C61_1 117.1(8)
C613_1 C611_1 C61_1 115.6(5)
C616_1 C611_1 C61_1 111.1(8)
C612_1 C611_1 C617_1 59.8(9)
C615_1 C611_1 C617_1 103.7(9)
C613_1 C611_1 C617_1 68.1(9)
C616_1 C611_1 C617_1 104.0(10)
C61_1 C611_1 C617_1 101.5(9)
C612_1 C611_1 C614_1 105.8(8)
C615_1 C611_1 C614_1 60.9(8)
C613_1 C611_1 C614_1 102.1(7)
C616_1 C611_1 C614_1 68.9(9)
C61_1 C611_1 C614_1 105.6(6)
C617_1 C611_1 C614_1 152.6(9)
C611_1 C612_1 H61A_1 109.5
C611_1 C612_1 H61B_1 109.5
H61A_1 C612_1 H61B_1 109.5
C611_1 C612_1 H61C_1 109.5
H61A_1 C612_1 H61C_1 109.5
H61B_1 C612_1 H61C_1 109.5
C611_1 C613_1 H61D_1 109.5
C611_1 C613_1 H61E_1 109.5
H61D_1 C613_1 H61E_1 109.5
C611_1 C613_1 H61F_1 109.5
H61D_1 C613_1 H61F_1 109.5
H61E_1 C613_1 H61F_1 109.5
C611_1 C614_1 H61G_1 109.5
C611_1 C614_1 H61H_1 109.5
H61G_1 C614_1 H61H_1 109.5
C611_1 C614_1 H61I_1 109.5
H61G_1 C614_1 H61I_1 109.5
H61H_1 C614_1 H61I_1 109.5
C611_1 C615_1 H61J_1 109.5
C611_1 C615_1 H61K_1 109.5
H61J_1 C615_1 H61K_1 109.5
C611_1 C615_1 H61L_1 109.5
H61J_1 C615_1 H61L_1 109.5
H61K_1 C615_1 H61L_1 109.5
C611_1 C616_1 H61M_1 109.5
C611_1 C616_1 H61N_1 109.5
H61M_1 C616_1 H61N_1 109.5
C611_1 C616_1 H61O_1 109.5
H61M_1 C616_1 H61O_1 109.5
H61N_1 C616_1 H61O_1 109.5
C611_1 C617_1 H61P_1 109.5
C611_1 C617_1 H61Q_1 109.5
H61P_1 C617_1 H61Q_1 109.5
C611_1 C617_1 H61R_1 109.5
H61P_1 C617_1 H61R_1 109.5
H61Q_1 C617_1 H61R_1 109.5
C91_1 C95_1 H95A_1 109.5
C91_1 C95_1 H95B_1 109.5
H95A_1 C95_1 H95B_1 109.5
C91_1 C95_1 H95C_1 109.5
H95A_1 C95_1 H95C_1 109.5
H95B_1 C95_1 H95C_1 109.5
C91_1 C96_1 H96A_1 109.5
C91_1 C96_1 H96B_1 109.5
H96A_1 C96_1 H96B_1 109.5
C91_1 C96_1 H96C_1 109.5
H96A_1 C96_1 H96C_1 109.5
H96B_1 C96_1 H96C_1 109.5
C91_1 C97_1 H97A_1 109.5
C91_1 C97_1 H97B_1 109.5
H97A_1 C97_1 H97B_1 109.5
C91_1 C97_1 H97C_1 109.5
H97A_1 C97_1 H97C_1 109.5
H97B_1 C97_1 H97C_1 109.5
C161_1 C165_1 H16J_1 109.5
C161_1 C165_1 H16K_1 109.5
H16J_1 C165_1 H16K_1 109.5
C161_1 C165_1 H16L_1 109.5
H16J_1 C165_1 H16L_1 109.5
H16K_1 C165_1 H16L_1 109.5
C161_1 C166_1 H16M_1 109.5
C161_1 C166_1 H16N_1 109.5
H16M_1 C166_1 H16N_1 109.5
C161_1 C166_1 H16O_1 109.5
H16M_1 C166_1 H16O_1 109.5
H16N_1 C166_1 H16O_1 109.5
C161_1 C167_1 H16P_1 109.5
C161_1 C167_1 H16Q_1 109.5
H16P_1 C167_1 H16Q_1 109.5
C161_1 C167_1 H16R_1 109.5
H16P_1 C167_1 H16R_1 109.5
H16Q_1 C167_1 H16R_1 109.5
C46_2 C1_2 C47_2 103.8(4)
C46_2 C1_2 C2_2 105.3(4)
C47_2 C1_2 C2_2 107.1(4)
C46_2 C1_2 H1_2 113.3
C47_2 C1_2 H1_2 113.3
C2_2 C1_2 H1_2 113.3
C3_2 C2_2 C23_2 121.1(4)
C3_2 C2_2 C1_2 125.3(4)
C23_2 C2_2 C1_2 113.5(4)
C2_2 C3_2 C4_2 119.1(4)
C2_2 C3_2 H3_2 120.5
C4_2 C3_2 H3_2 120.5
N5_2 C4_2 C3_2 119.2(4)
N5_2 C4_2 C21_2 120.6(4)
C3_2 C4_2 C21_2 120.1(4)
C6_2 N5_2 C4_2 117.2(4)
N5_2 C6_2 C19_2 122.1(4)
N5_2 C6_2 C7_2 118.1(4)
C19_2 C6_2 C7_2 119.8(4)
C69_2 C7_2 C8_2 120.6(4)
C69_2 C7_2 C6_2 119.7(4)
C8_2 C7_2 C6_2 119.6(4)
C9_2 C8_2 C7_2 121.3(5)
C9_2 C8_2 H8_2 119.4
C7_2 C8_2 H8_2 119.4
C10_2 C9_2 C8_2 117.8(5)
C10_2 C9_2 C91_2 121.8(5)
C8_2 C9_2 C91_2 120.4(5)
C9_2 C10_2 C11_2 122.1(5)
C9_2 C10_2 H10_2 118.9
C11_2 C10_2 H10_2 118.9
C10_2 C11_2 C69_2 120.5(5)
C10_2 C11_2 C12_2 119.6(4)
C69_2 C11_2 C12_2 119.8(5)
O12_2 C12_2 C11_2 122.6(5)
O12_2 C12_2 C13_2 119.2(5)
C11_2 C12_2 C13_2 118.2(4)
O13_2 C13_2 C14_2 123.3(5)
O13_2 C13_2 C12_2 118.5(5)
C14_2 C13_2 C12_2 118.2(4)
C15_2 C14_2 C70_2 120.6(4)
C15_2 C14_2 C13_2 119.8(4)
C70_2 C14_2 C13_2 119.5(4)
C16_2 C15_2 C14_2 122.3(5)
C16_2 C15_2 H15_2 118.9
C14_2 C15_2 H15_2 118.9
C17_2 C16_2 C15_2 116.7(5)
C17_2 C16_2 C161_2 122.3(5)
C15_2 C16_2 C161_2 120.9(5)
C16_2 C17_2 C18_2 123.3(5)
C16_2 C17_2 H17_2 118.4
C18_2 C17_2 H17_2 118.4
C17_2 C18_2 C70_2 119.5(4)
C17_2 C18_2 C19_2 121.1(4)
C70_2 C18_2 C19_2 119.4(4)
N20_2 C19_2 C6_2 121.8(4)
N20_2 C19_2 C18_2 118.4(4)
C6_2 C19_2 C18_2 119.8(4)
C19_2 N20_2 C21_2 117.2(4)
N20_2 C21_2 C22_2 119.2(4)
N20_2 C21_2 C4_2 121.0(4)
C22_2 C21_2 C4_2 119.6(4)
C23_2 C22_2 C21_2 118.8(4)
C23_2 C22_2 H22_2 120.6
C21_2 C22_2 H22_2 120.6
C22_2 C23_2 C2_2 121.3(4)
C22_2 C23_2 C24_2 125.8(4)
C2_2 C23_2 C24_2 112.9(4)
C23_2 C24_2 C68_2 106.2(4)
C23_2 C24_2 C25_2 103.9(4)
C68_2 C24_2 C25_2 106.7(4)
C23_2 C24_2 H24_2 113.1
C68_2 C24_2 H24_2 113.1
C25_2 C24_2 H24_2 113.1
C26_2 C25_2 C46_2 120.4(4)
C26_2 C25_2 C24_2 127.4(4)
C46_2 C25_2 C24_2 112.1(4)
C25_2 C26_2 C27_2 118.8(4)
C25_2 C26_2 H26_2 120.6
C27_2 C26_2 H26_2 120.6
N28_2 C27_2 C26_2 119.7(4)
N28_2 C27_2 C44_2 120.1(4)
C26_2 C27_2 C44_2 120.2(4)
C29_2 N28_2 C27_2 116.6(4)
N28_2 C29_2 C42_2 122.6(4)
N28_2 C29_2 C30_2 119.0(5)
C42_2 C29_2 C30_2 118.4(4)
C31_2 C30_2 C71_2 120.3(5)
C31_2 C30_2 C29_2 121.2(5)
C71_2 C30_2 C29_2 118.3(5)
C30_2 C31_2 C32_2 122.3(5)
C30_2 C31_2 H31_2 118.8
C32_2 C31_2 H31_2 118.8
C33_2 C32_2 C31_2 116.8(5)
C33_2 C32_2 C321_2 120.8(5)
C31_2 C32_2 C321_2 122.4(5)
C34_2 C33_2 C32_2 122.9(5)
C34_2 C33_2 H33_2 118.5
C32_2 C33_2 H33_2 118.5
C33_2 C34_2 C71_2 120.6(5)
C33_2 C34_2 C35_2 120.7(5)
C71_2 C34_2 C35_2 118.5(5)
O35_2 C35_2 C34_2 122.3(6)
O35_2 C35_2 C36_2 120.2(5)
C34_2 C35_2 C36_2 117.5(5)
O36_2 C36_2 C37_2 123.6(6)
O36_2 C36_2 C35_2 119.0(6)
C37_2 C36_2 C35_2 117.3(5)
C38_2 C37_2 C72_2 120.7(5)
C38_2 C37_2 C36_2 119.3(5)
C72_2 C37_2 C36_2 120.0(5)
C39_2 C38_2 C37_2 122.0(6)
C39_2 C38_2 H38_2 119.0
C37_2 C38_2 H38_2 119.0
C38_2 C39_2 C40_2 116.8(5)
C38_2 C39_2 C391_2 121.2(6)
C40_2 C39_2 C391_2 122.0(6)
C39_2 C40_2 C41_2 122.0(6)
C39_2 C40_2 H40_2 119.0
C41_2 C40_2 H40_2 119.0
C72_2 C41_2 C40_2 120.4(5)
C72_2 C41_2 C42_2 118.1(5)
C40_2 C41_2 C42_2 121.5(5)
N43_2 C42_2 C29_2 121.0(5)
N43_2 C42_2 C41_2 117.4(5)
C29_2 C42_2 C41_2 121.6(4)
C42_2 N43_2 C44_2 117.2(4)
N43_2 C44_2 C45_2 118.5(4)
N43_2 C44_2 C27_2 121.9(4)
C45_2 C44_2 C27_2 119.6(4)
C46_2 C45_2 C44_2 119.1(4)
C46_2 C45_2 H45_2 120.4
C44_2 C45_2 H45_2 120.4
C45_2 C46_2 C25_2 121.5(4)
C45_2 C46_2 C1_2 124.7(4)
C25_2 C46_2 C1_2 113.8(4)
C48_2 C47_2 C68_2 121.9(4)
C48_2 C47_2 C1_2 124.1(4)
C68_2 C47_2 C1_2 113.9(4)
C47_2 C48_2 C49_2 118.0(4)
C47_2 C48_2 H48_2 121.0
C49_2 C48_2 H48_2 121.0
N50_2 C49_2 C48_2 118.4(4)
N50_2 C49_2 C66_2 121.2(4)
C48_2 C49_2 C66_2 120.4(4)
C51_2 N50_2 C49_2 116.5(4)
N50_2 C51_2 C64_2 122.0(4)
N50_2 C51_2 C52_2 117.8(4)
C64_2 C51_2 C52_2 120.3(4)
C73_2 C52_2 C53_2 120.6(4)
C73_2 C52_2 C51_2 119.3(4)
C53_2 C52_2 C51_2 120.0(5)
C54_2 C53_2 C52_2 122.2(5)
C54_2 C53_2 H53_2 118.9
C52_2 C53_2 H53_2 118.9
C53_2 C54_2 C55_2 117.0(5)
C53_2 C54_2 C541_2 119.8(5)
C55_2 C54_2 C541_2 123.2(5)
C54_2 C55_2 C56_2 121.4(5)
C54_2 C55_2 H55_2 119.3
C56_2 C55_2 H55_2 119.3
C55_2 C56_2 C73_2 120.7(5)
C55_2 C56_2 C57_2 119.6(5)
C73_2 C56_2 C57_2 119.6(5)
O57_2 C57_2 C56_2 122.6(5)
O57_2 C57_2 C58_2 118.7(5)
C56_2 C57_2 C58_2 118.7(4)
O58_2 C58_2 C59_2 122.4(5)
O58_2 C58_2 C57_2 119.3(5)
C59_2 C58_2 C57_2 118.3(4)
C60_2 C59_2 C74_2 121.3(4)
C60_2 C59_2 C58_2 119.4(4)
C74_2 C59_2 C58_2 119.3(5)
C59_2 C60_2 C61_2 121.9(5)
C59_2 C60_2 H60_2 119.1
C61_2 C60_2 H60_2 119.1
C62_2 C61_2 C60_2 116.6(5)
C62_2 C61_2 C611_2 119.8(4)
C60_2 C61_2 C611_2 123.6(4)
C61_2 C62_2 C63_2 122.7(4)
C61_2 C62_2 H62_2 118.6
C63_2 C62_2 H62_2 118.6
C62_2 C63_2 C74_2 119.8(4)
C62_2 C63_2 C64_2 120.5(4)
C74_2 C63_2 C64_2 119.7(4)
N65_2 C64_2 C51_2 121.1(4)
N65_2 C64_2 C63_2 119.6(4)
C51_2 C64_2 C63_2 119.2(4)
C64_2 N65_2 C66_2 117.6(4)
N65_2 C66_2 C49_2 120.9(4)
N65_2 C66_2 C67_2 119.8(4)
C49_2 C66_2 C67_2 119.4(4)
C68_2 C67_2 C66_2 118.9(4)
C68_2 C67_2 H67_2 120.6
C66_2 C67_2 H67_2 120.6
C67_2 C68_2 C47_2 120.5(4)
C67_2 C68_2 C24_2 126.8(4)
C47_2 C68_2 C24_2 112.6(4)
C7_2 C69_2 C11_2 117.4(4)
C7_2 C69_2 C70_2 120.7(4)
C11_2 C69_2 C70_2 121.8(4)
C14_2 C70_2 C18_2 117.5(4)
C14_2 C70_2 C69_2 122.0(4)
C18_2 C70_2 C69_2 120.5(4)
C30_2 C71_2 C34_2 117.0(5)
C30_2 C71_2 C72_2 121.9(5)
C34_2 C71_2 C72_2 121.1(5)
C41_2 C72_2 C37_2 118.0(5)
C41_2 C72_2 C71_2 120.2(5)
C37_2 C72_2 C71_2 121.7(5)
C52_2 C73_2 C56_2 117.7(5)
C52_2 C73_2 C74_2 120.8(4)
C56_2 C73_2 C74_2 121.5(4)
C59_2 C74_2 C63_2 117.7(4)
C59_2 C74_2 C73_2 122.2(4)
C63_2 C74_2 C73_2 120.1(4)
C95_2 C91_2 C94_2 46.1(12)
C95_2 C91_2 C92_2 137.8(13)
C94_2 C91_2 C92_2 110.7(7)
C95_2 C91_2 C97_2 114.2(14)
C94_2 C91_2 C97_2 130.2(13)
C92_2 C91_2 C97_2 47.5(11)
C95_2 C91_2 C9_2 111.7(13)
C94_2 C91_2 C9_2 114.0(5)
C92_2 C91_2 C9_2 110.3(6)
C97_2 C91_2 C9_2 115.8(12)
C95_2 C91_2 C93_2 62.8(12)
C94_2 C91_2 C93_2 106.1(7)
C92_2 C91_2 C93_2 108.0(6)
C97_2 C91_2 C93_2 61.3(11)
C9_2 C91_2 C93_2 107.5(6)
C95_2 C91_2 C96_2 106.9(14)
C94_2 C91_2 C96_2 61.3(12)
C92_2 C91_2 C96_2 58.8(12)
C97_2 C91_2 C96_2 104.0(13)
C9_2 C91_2 C96_2 102.9(13)
C93_2 C91_2 C96_2 149.6(13)
C91_2 C92_2 H92A_2 109.5
C91_2 C92_2 H92B_2 109.5
H92A_2 C92_2 H92B_2 109.5
C91_2 C92_2 H92C_2 109.5
H92A_2 C92_2 H92C_2 109.5
H92B_2 C92_2 H92C_2 109.5
C91_2 C93_2 H93A_2 109.5
C91_2 C93_2 H93B_2 109.5
H93A_2 C93_2 H93B_2 109.5
C91_2 C93_2 H93C_2 109.5
H93A_2 C93_2 H93C_2 109.5
H93B_2 C93_2 H93C_2 109.5
C91_2 C94_2 H94A_2 109.5
C91_2 C94_2 H94B_2 109.5
H94A_2 C94_2 H94B_2 109.5
C91_2 C94_2 H94C_2 109.5
H94A_2 C94_2 H94C_2 109.5
H94B_2 C94_2 H94C_2 109.5
C164_2 C161_2 C163_2 108.9(6)
C164_2 C161_2 C16_2 112.0(5)
C163_2 C161_2 C16_2 110.1(5)
C164_2 C161_2 C162_2 108.4(5)
C163_2 C161_2 C162_2 109.0(5)
C16_2 C161_2 C162_2 108.3(5)
C161_2 C162_2 H16A_2 109.5
C161_2 C162_2 H16B_2 109.5
H16A_2 C162_2 H16B_2 109.5
C161_2 C162_2 H16C_2 109.5
H16A_2 C162_2 H16C_2 109.5
H16B_2 C162_2 H16C_2 109.5
C161_2 C163_2 H16D_2 109.5
C161_2 C163_2 H16E_2 109.5
H16D_2 C163_2 H16E_2 109.5
C161_2 C163_2 H16F_2 109.5
H16D_2 C163_2 H16F_2 109.5
H16E_2 C163_2 H16F_2 109.5
C161_2 C164_2 H16G_2 109.5
C161_2 C164_2 H16H_2 109.5
H16G_2 C164_2 H16H_2 109.5
C161_2 C164_2 H16I_2 109.5
H16G_2 C164_2 H16I_2 109.5
H16H_2 C164_2 H16I_2 109.5
C32_2 C321_2 C322_2 111.8(6)
C32_2 C321_2 C323_2 111.9(5)
C322_2 C321_2 C323_2 108.0(7)
C32_2 C321_2 C324_2 108.9(5)
C322_2 C321_2 C324_2 109.0(7)
C323_2 C321_2 C324_2 107.1(7)
C321_2 C322_2 H32A_2 109.5
C321_2 C322_2 H32B_2 109.5
H32A_2 C322_2 H32B_2 109.5
C321_2 C322_2 H32C_2 109.5
H32A_2 C322_2 H32C_2 109.5
H32B_2 C322_2 H32C_2 109.5
C321_2 C323_2 H32D_2 109.5
C321_2 C323_2 H32E_2 109.5
H32D_2 C323_2 H32E_2 109.5
C321_2 C323_2 H32F_2 109.5
H32D_2 C323_2 H32F_2 109.5
H32E_2 C323_2 H32F_2 109.5
C321_2 C324_2 H32G_2 109.5
C321_2 C324_2 H32H_2 109.5
H32G_2 C324_2 H32H_2 109.5
C321_2 C324_2 H32I_2 109.5
H32G_2 C324_2 H32I_2 109.5
H32H_2 C324_2 H32I_2 109.5
C395_2 C391_2 C393_2 131.7(16)
C395_2 C391_2 C39_2 109.8(9)
C393_2 C391_2 C39_2 113.4(13)
C395_2 C391_2 C394_2 69.7(14)
C393_2 C391_2 C394_2 112.6(14)
C39_2 C391_2 C394_2 110.2(10)
C395_2 C391_2 C396_2 108.5(11)
C393_2 C391_2 C396_2 33.4(14)
C39_2 C391_2 C396_2 113.2(7)
C394_2 C391_2 C396_2 133.8(13)
C395_2 C391_2 C397_2 113.7(13)
C393_2 C391_2 C397_2 72.4(16)
C39_2 C391_2 C397_2 107.5(8)
C394_2 C391_2 C397_2 46.6(15)
C396_2 C391_2 C397_2 104.1(12)
C395_2 C391_2 C392_2 34.0(12)
C393_2 C391_2 C392_2 112.5(15)
C39_2 C391_2 C392_2 104.3(12)
C394_2 C391_2 C392_2 103.0(11)
C396_2 C391_2 C392_2 81.1(12)
C397_2 C391_2 C392_2 142.2(14)
C391_2 C392_2 H39A_2 109.5
C391_2 C392_2 H39B_2 109.5
H39A_2 C392_2 H39B_2 109.5
C391_2 C392_2 H39C_2 109.5
H39A_2 C392_2 H39C_2 109.5
H39B_2 C392_2 H39C_2 109.5
C391_2 C393_2 H39D_2 109.5
C391_2 C393_2 H39E_2 109.5
H39D_2 C393_2 H39E_2 109.5
C391_2 C393_2 H39F_2 109.5
H39D_2 C393_2 H39F_2 109.5
H39E_2 C393_2 H39F_2 109.5
C391_2 C394_2 H39G_2 109.5
C391_2 C394_2 H39H_2 109.5
H39G_2 C394_2 H39H_2 109.5
C391_2 C394_2 H39I_2 109.5
H39G_2 C394_2 H39I_2 109.5
H39H_2 C394_2 H39I_2 109.5
C543_2 C541_2 C54_2 110.0(5)
C543_2 C541_2 C544_2 107.3(6)
C54_2 C541_2 C544_2 111.5(5)
C543_2 C541_2 C542_2 110.4(6)
C54_2 C541_2 C542_2 109.3(5)
C544_2 C541_2 C542_2 108.3(5)
C541_2 C542_2 H54A_2 109.5
C541_2 C542_2 H54B_2 109.5
H54A_2 C542_2 H54B_2 109.5
C541_2 C542_2 H54C_2 109.5
H54A_2 C542_2 H54C_2 109.5
H54B_2 C542_2 H54C_2 109.5
C541_2 C543_2 H54D_2 109.5
C541_2 C543_2 H54E_2 109.5
H54D_2 C543_2 H54E_2 109.5
C541_2 C543_2 H54F_2 109.5
H54D_2 C543_2 H54F_2 109.5
H54E_2 C543_2 H54F_2 109.5
C541_2 C544_2 H54G_2 109.5
C541_2 C544_2 H54H_2 109.5
H54G_2 C544_2 H54H_2 109.5
C541_2 C544_2 H54I_2 109.5
H54G_2 C544_2 H54I_2 109.5
H54H_2 C544_2 H54I_2 109.5
C61_2 C611_2 C614_2 112.3(4)
C61_2 C611_2 C613_2 109.3(4)
C614_2 C611_2 C613_2 107.4(5)
C61_2 C611_2 C612_2 109.2(4)
C614_2 C611_2 C612_2 108.4(4)
C613_2 C611_2 C612_2 110.2(5)
C611_2 C612_2 H61A_2 109.5
C611_2 C612_2 H61B_2 109.5
H61A_2 C612_2 H61B_2 109.5
C611_2 C612_2 H61C_2 109.5
H61A_2 C612_2 H61C_2 109.5
H61B_2 C612_2 H61C_2 109.5
C611_2 C613_2 H61D_2 109.5
C611_2 C613_2 H61E_2 109.5
H61D_2 C613_2 H61E_2 109.5
C611_2 C613_2 H61F_2 109.5
H61D_2 C613_2 H61F_2 109.5
H61E_2 C613_2 H61F_2 109.5
C611_2 C614_2 H61G_2 109.5
C611_2 C614_2 H61H_2 109.5
H61G_2 C614_2 H61H_2 109.5
C611_2 C614_2 H61I_2 109.5
H61G_2 C614_2 H61I_2 109.5
H61H_2 C614_2 H61I_2 109.5
C91_2 C95_2 H95A_2 109.5
C91_2 C95_2 H95B_2 109.5
H95A_2 C95_2 H95B_2 109.5
C91_2 C95_2 H95C_2 109.5
H95A_2 C95_2 H95C_2 109.5
H95B_2 C95_2 H95C_2 109.5
C91_2 C96_2 H96A_2 109.5
C91_2 C96_2 H96B_2 109.5
H96A_2 C96_2 H96B_2 109.5
C91_2 C96_2 H96C_2 109.5
H96A_2 C96_2 H96C_2 109.5
H96B_2 C96_2 H96C_2 109.5
C91_2 C97_2 H97A_2 109.5
C91_2 C97_2 H97B_2 109.5
H97A_2 C97_2 H97B_2 109.5
C91_2 C97_2 H97C_2 109.5
H97A_2 C97_2 H97C_2 109.5
H97B_2 C97_2 H97C_2 109.5
C391_2 C395_2 H39J_2 109.5
C391_2 C395_2 H39K_2 109.5
H39J_2 C395_2 H39K_2 109.5
C391_2 C395_2 H39L_2 109.5
H39J_2 C395_2 H39L_2 109.5
H39K_2 C395_2 H39L_2 109.5
C391_2 C396_2 H39M_2 109.5
C391_2 C396_2 H39N_2 109.5
H39M_2 C396_2 H39N_2 109.5
C391_2 C396_2 H39O_2 109.5
H39M_2 C396_2 H39O_2 109.5
H39N_2 C396_2 H39O_2 109.5
C391_2 C397_2 H39P_2 109.5
C391_2 C397_2 H39Q_2 109.5
H39P_2 C397_2 H39Q_2 109.5
C391_2 C397_2 H39R_2 109.5
H39P_2 C397_2 H39R_2 109.5
H39Q_2 C397_2 H39R_2 109.5
C82 C81 C86 120.0
C82 C81 Cl1 120.8(3)
C86 C81 Cl1 119.2(3)
C81 C82 C83 120.0
C81 C82 Cl2 121.1(3)
C83 C82 Cl2 118.9(3)
C84 C83 C82 120.0
C84 C83 H83 120.0
C82 C83 H83 120.0
C83 C84 C85 120.0
C83 C84 H84 120.0
C85 C84 H84 120.0
C86 C85 C84 120.0
C86 C85 H85 120.0
C84 C85 H85 120.0
C85 C86 C81 120.0
C85 C86 H86 120.0
C81 C86 H86 120.0
C102 C101 C106 120.0
C102 C101 Cl3 120.3(3)
C106 C101 Cl3 119.6(3)
C101 C102 C103 120.0
C101 C102 Cl4 119.3(3)
C103 C102 Cl4 120.6(3)
C104 C103 C102 120.0
C104 C103 H103 120.0
C102 C103 H103 120.0
C103 C104 C105 120.0
C103 C104 H104 120.0
C105 C104 H104 120.0
C106 C105 C104 120.0
C106 C105 H105 120.0
C104 C105 H105 120.0
C105 C106 C101 120.0
C105 C106 H106 120.0
C101 C106 H106 120.0
C112 C111 C116 120.0
C112 C111 Cl5 121.9(3)
C116 C111 Cl5 118.1(3)
C111 C112 C113 120.0
C111 C112 Cl6 121.2(3)
C113 C112 Cl6 118.7(3)
C112 C113 C114 120.0
C112 C113 H113 120.0
C114 C113 H113 120.0
C113 C114 C115 120.0
C113 C114 H114 120.0
C115 C114 H114 120.0
C116 C115 C114 120.0
C116 C115 H115 120.0
C114 C115 H115 120.0
C115 C116 C111 120.0
C115 C116 H116 120.0
C111 C116 H116 120.0
C122 C121 C126 120.0
C122 C121 Cl7 121.5(4)
C126 C121 Cl7 118.3(4)
C121 C122 C123 120.0
C121 C122 Cl8 120.6(4)
C123 C122 Cl8 119.4(4)
C124 C123 C122 120.0
C124 C123 H123 120.0
C122 C123 H123 120.0
C123 C124 C125 120.0
C123 C124 H124 120.0
C125 C124 H124 120.0
C126 C125 C124 120.0
C126 C125 H125 120.0
C124 C125 H125 120.0
C125 C126 C121 120.0
C125 C126 H126 120.0
C121 C126 H126 120.0
C132 C131 C136 120.0
C132 C131 Cl9 118.4(6)
C136 C131 Cl9 121.4(6)
C131 C132 C133 120.0
C131 C132 Cl10 120.5(5)
C133 C132 Cl10 119.5(5)
C132 C133 C134 120.0
C132 C133 H133 120.0
C134 C133 H133 120.0
C135 C134 C133 120.0
C135 C134 H134 120.0
C133 C134 H134 120.0
C134 C135 C136 120.0
C134 C135 H135 120.0
C136 C135 H135 120.0
C135 C136 C131 120.0
C135 C136 H136 120.0
C131 C136 H136 120.0
C142 C141 C146 120.0
C142 C141 Cl11 120.9(5)
C146 C141 Cl11 119.1(5)
C143 C142 C141 120.0
C143 C142 Cl12 117.8(5)
C141 C142 Cl12 122.2(5)
C142 C143 C144 120.0
C142 C143 H143 120.0
C144 C143 H143 120.0
C145 C144 C143 120.0
C145 C144 H144 120.0
C143 C144 H144 120.0
C144 C145 C146 120.0
C144 C145 H145 120.0
C146 C145 H145 120.0
C145 C146 C141 120.0
C145 C146 H146 120.0
C141 C146 H146 120.0
C152 C151 C156 120.0
C152 C151 Cl13 117.1(6)
C156 C151 Cl13 122.8(6)
C153 C152 C151 120.0
C153 C152 Cl14 116.3(6)
C151 C152 Cl14 123.7(6)
C152 C153 C154 120.0
C152 C153 H153 120.0
C154 C153 H153 120.0
C155 C154 C153 120.0
C155 C154 H154 120.0
C153 C154 H154 120.0
C156 C155 C154 120.0
C156 C155 H155 120.0
C154 C155 H155 120.0
C155 C156 C151 120.0
C155 C156 H156 120.0
C151 C156 H156 120.0
C172 C171 C176 120.0
C172 C171 Cl15 119.7(3)
C176 C171 Cl15 120.3(3)
C171 C172 C173 120.0
C171 C172 Cl16 121.5(3)
C173 C172 Cl16 118.5(3)
C174 C173 C172 120.0
C174 C173 H173 120.0
C172 C173 H173 120.0
C173 C174 C175 120.0
C173 C174 H174 120.0
C175 C174 H174 120.0
C176 C175 C174 120.0
C176 C175 H175 120.0
C174 C175 H175 120.0
C175 C176 C171 120.0
C175 C176 H176 120.0
C171 C176 H176 120.0
C182 C181 C186 120.0
C182 C181 Cl23 121.3(5)
C186 C181 Cl23 118.7(5)
C183 C182 C181 120.0
C183 C182 Cl24 118.7(5)
C181 C182 Cl24 121.2(5)
C182 C183 C184 120.0
C182 C183 H183 120.0
C184 C183 H183 120.0
C183 C184 C185 120.0
C183 C184 H184 120.0
C185 C184 H184 120.0
C186 C185 C184 120.0
C186 C185 H185 120.0
C184 C185 H185 120.0
C185 C186 C181 120.0
C185 C186 H186 120.0
C181 C186 H186 120.0
C192 C191 C196 120.0
C192 C191 Cl17 119.1(9)
C196 C191 Cl17 120.9(9)
C191 C192 C193 120.0
C191 C192 Cl18 122.3(9)
C193 C192 Cl18 117.7(9)
C194 C193 C192 120.0
C194 C193 H193 120.0
C192 C193 H193 120.0
C193 C194 C195 120.0
C193 C194 H194 120.0
C195 C194 H194 120.0
C194 C195 C196 120.0
C194 C195 H195 120.0
C196 C195 H195 120.0
C195 C196 C191 120.0
C195 C196 H196 120.0
C191 C196 H196 120.0
C202 C201 C206 120.0
C202 C201 Cl19 120.8(9)
C206 C201 Cl19 116.6(9)
C203 C202 C201 120.0
C203 C202 Cl20 117.7(8)
C201 C202 Cl20 121.8(8)
C202 C203 C204 120.0
C202 C203 H203 120.0
C204 C203 H203 120.0
C205 C204 C203 120.0
C205 C204 H204 120.0
C203 C204 H204 120.0
C204 C205 C206 120.0
C204 C205 H205 120.0
C206 C205 H205 120.0
C205 C206 C201 120.0
C205 C206 H206 120.0
C201 C206 H206 120.0
C212 C211 C216 120.0
C212 C211 Cl21 119.8(8)
C216 C211 Cl21 120.2(8)
C211 C212 C213 120.0
C211 C212 Cl22 118.0(7)
C213 C212 Cl22 121.8(7)
C212 C213 C214 120.0
C212 C213 H213 120.0
C214 C213 H213 120.0
C215 C214 C213 120.0
C215 C214 H214 120.0
C213 C214 H214 120.0
C214 C215 C216 120.0
C214 C215 H215 120.0
C216 C215 H215 120.0
C215 C216 C211 120.0
C215 C216 H216 120.0
C211 C216 H216 120.0
C222 C221 C226 120.0
C222 C221 Cl25 117.6(8)
C226 C221 Cl25 122.4(8)
C221 C222 C223 120.0
C221 C222 Cl26 119.7(8)
C223 C222 Cl26 120.3(8)
C222 C223 C224 120.0
C222 C223 H223 120.0
C224 C223 H223 120.0
C225 C224 C223 120.0
C225 C224 H224 120.0
C223 C224 H224 120.0
C226 C225 C224 120.0
C226 C225 H225 120.0
C224 C225 H225 120.0
C225 C226 C221 120.0
C225 C226 H226 120.0
C221 C226 H226 120.0
C302 C301 C306 122.4(13)
C302 C301 Cl31 123.2(14)
C306 C301 Cl31 114.3(14)
C301 C302 C303 118.7(13)
C301 C302 Cl32 122.6(14)
C303 C302 Cl32 118.6(14)
C304 C303 C302 118.8(16)
C304 C303 H303 120.6
C302 C303 H303 120.6
C303 C304 C305 122.3(17)
C303 C304 H304 118.8
C305 C304 H304 118.8
C306 C305 C304 118.0(17)
C306 C305 H305 121.0
C304 C305 H305 121.0
C305 C306 C301 118.4(17)
C305 C306 H306 120.8
C301 C306 H306 120.8
C316 C311 C312 119.4(16)
C316 C311 Cl33 111.2(14)
C312 C311 Cl33 119.1(14)
C313 C312 C311 119.6(14)
C313 C312 Cl34 119.6(13)
C311 C312 Cl34 118.9(13)
C312 C313 C314 119.8(16)
C312 C313 H313 120.1
C314 C313 H313 120.1
C313 C314 C315 115.5(16)
C313 C314 H314 122.2
C315 C314 H314 122.2
C314 C315 C316 125.7(16)
C314 C315 H315 117.2
C316 C315 H315 117.2
C311 C316 C315 114.7(15)
C311 C316 H316 122.6
C315 C316 H316 122.6
C322 C321 C326 115.4(15)
C322 C321 Cl35 135.4(17)
C326 C321 Cl35 109.2(14)
C321 C322 C323 117.2(16)
C321 C322 Cl36 131.5(17)
C323 C322 Cl36 110.5(15)
C324 C323 C322 121.4(19)
C324 C323 H323 119.3
C322 C323 H323 119.3
C323 C324 C325 117.6(18)
C323 C324 H324 121.2
C325 C324 H324 121.2
C326 C325 C324 112(2)
C326 C325 H325 124.2
C324 C325 H325 124.2
C325 C326 C321 117(2)
C325 C326 H326 121.3
C321 C326 H326 121.3
C336 C331 C332 120.1(17)
C336 C331 Cl37 115.3(17)
C332 C331 Cl37 119.8(15)
C331 C332 C333 118.7(15)
C331 C332 Cl38 119.0(17)
C333 C332 Cl38 115.1(17)
C334 C333 C332 119.8(17)
C334 C333 H333 120.1
C332 C333 H333 120.1
C335 C334 C333 120.7(18)
C335 C334 H334 119.6
C333 C334 H334 119.6
C334 C335 C336 118.7(18)
C334 C335 H335 120.6
C336 C335 H335 120.6
C331 C336 C335 119.4(18)
C331 C336 H336 120.3
C335 C336 H336 120.3
C232 C231 C230 117(2)
C235 C234 C233 107.9(17)

loop_
_geom_bond_atom_site_label_1
_geom_bond_atom_site_label_2
_geom_bond_distance
C1_1 C47_1 1.525(6)
C1_1 C2_1 1.528(6)
C1_1 C46_1 1.531(6)
C1_1 H1_1 0.9800
C2_1 C3_1 1.352(6)
C2_1 C23_1 1.427(6)
C3_1 C4_1 1.418(6)
C3_1 H3_1 0.9300
C4_1 N5_1 1.350(6)
C4_1 C21_1 1.433(6)
N5_1 C6_1 1.332(6)
C6_1 C19_1 1.429(6)
C6_1 C7_1 1.468(6)
C7_1 C8_1 1.403(6)
C7_1 C69_1 1.410(6)
C8_1 C9_1 1.395(7)
C8_1 H8_1 0.9300
C9_1 C10_1 1.381(8)
C9_1 C91_1 1.531(7)
C10_1 C11_1 1.403(7)
C10_1 H10_1 0.9300
C11_1 C69_1 1.409(7)
C11_1 C12_1 1.477(7)
C12_1 O12_1 1.213(7)
C12_1 C13_1 1.529(8)
O13_1 C13_1 1.216(7)
C13_1 C14_1 1.483(7)
C14_1 C15_1 1.378(7)
C14_1 C70_1 1.411(6)
C15_1 C16_1 1.402(7)
C15_1 H15_1 0.9300
C16_1 C17_1 1.389(6)
C16_1 C161_1 1.529(7)
C17_1 C18_1 1.400(6)
C17_1 H17_1 0.9300
C18_1 C70_1 1.403(6)
C18_1 C19_1 1.458(6)
C19_1 N20_1 1.327(6)
N20_1 C21_1 1.358(6)
C21_1 C22_1 1.411(6)
C22_1 C23_1 1.372(6)
C22_1 H22_1 0.9300
C23_1 C24_1 1.518(6)
C24_1 C25_1 1.525(6)
C24_1 C68_1 1.527(6)
C24_1 H24_1 0.9800
C25_1 C26_1 1.362(6)
C25_1 C46_1 1.426(6)
C26_1 C27_1 1.418(6)
C26_1 H26_1 0.9300
C27_1 N28_1 1.349(6)
C27_1 C44_1 1.423(6)
N28_1 C29_1 1.332(6)
C29_1 C42_1 1.421(6)
C29_1 C30_1 1.470(6)
C30_1 C71_1 1.398(7)
C30_1 C31_1 1.411(7)
C31_1 C32_1 1.401(7)
C31_1 H31_1 0.9300
C32_1 C33_1 1.384(8)
C32_1 C321_1 1.534(7)
C33_1 C34_1 1.394(7)
C33_1 H33_1 0.9300
C34_1 C71_1 1.409(7)
C34_1 C35_1 1.471(7)
C35_1 O35_1 1.209(7)
C35_1 C36_1 1.533(7)
O36_1 C36_1 1.221(6)
C36_1 C37_1 1.471(7)
C37_1 C38_1 1.400(7)
C37_1 C72_1 1.408(6)
C38_1 C39_1 1.389(7)
C38_1 H38_1 0.9300
C39_1 C40_1 1.398(6)
C39_1 C391_1 1.531(6)
C40_1 C41_1 1.402(6)
C40_1 H40_1 0.9300
C41_1 C72_1 1.406(6)
C41_1 C42_1 1.461(6)
C42_1 N43_1 1.326(6)
N43_1 C44_1 1.351(6)
C44_1 C45_1 1.417(6)
C45_1 C46_1 1.362(6)
C45_1 H45_1 0.9300
C47_1 C48_1 1.368(6)
C47_1 C68_1 1.426(6)
C48_1 C49_1 1.419(6)
C48_1 H48_1 0.9300
C49_1 N50_1 1.342(6)
C49_1 C66_1 1.436(6)
N50_1 C51_1 1.329(6)
C51_1 C64_1 1.427(6)
C51_1 C52_1 1.467(6)
C52_1 C73_1 1.401(6)
C52_1 C53_1 1.410(7)
C53_1 C54_1 1.387(7)
C53_1 H53_1 0.9300
C54_1 C55_1 1.397(7)
C54_1 C541_1 1.534(7)
C55_1 C56_1 1.373(7)
C55_1 H55_1 0.9300
C56_1 C73_1 1.424(6)
C56_1 C57_1 1.484(7)
C57_1 O57_1 1.211(6)
C57_1 C58_1 1.546(7)
O58_1 C58_1 1.207(6)
C58_1 C59_1 1.484(6)
C59_1 C60_1 1.393(7)
C59_1 C74_1 1.401(6)
C60_1 C61_1 1.399(6)
C60_1 H60_1 0.9300
C61_1 C62_1 1.385(6)
C61_1 C611_1 1.525(7)
C62_1 C63_1 1.400(6)
C62_1 H62_1 0.9300
C63_1 C74_1 1.410(6)
C63_1 C64_1 1.458(6)
C64_1 N65_1 1.327(6)
N65_1 C66_1 1.346(6)
C66_1 C67_1 1.409(6)
C67_1 C68_1 1.357(6)
C67_1 H67_1 0.9300
C69_1 C70_1 1.444(6)
C71_1 C72_1 1.455(6)
C73_1 C74_1 1.454(6)
C91_1 C93_1 1.509(9)
C91_1 C92_1 1.512(9)
C91_1 C95_1 1.530(13)
C91_1 C96_1 1.533(13)
C91_1 C94_1 1.537(9)
C91_1 C97_1 1.555(13)
C92_1 H92A_1 0.9600
C92_1 H92B_1 0.9600
C92_1 H92C_1 0.9600
C93_1 H93A_1 0.9600
C93_1 H93B_1 0.9600
C93_1 H93C_1 0.9600
C94_1 H94A_1 0.9600
C94_1 H94B_1 0.9600
C94_1 H94C_1 0.9600
C161_1 C165_1 1.504(13)
C161_1 C162_1 1.510(8)
C161_1 C164_1 1.529(9)
C161_1 C167_1 1.534(13)
C161_1 C163_1 1.542(9)
C161_1 C166_1 1.546(13)
C162_1 H16A_1 0.9600
C162_1 H16B_1 0.9600
C162_1 H16C_1 0.9600
C163_1 H16D_1 0.9600
C163_1 H16E_1 0.9600
C163_1 H16F_1 0.9600
C164_1 H16G_1 0.9600
C164_1 H16H_1 0.9600
C164_1 H16I_1 0.9600
C321_1 C322_1 1.512(9)
C321_1 C323_1 1.534(9)
C321_1 C324_1 1.555(8)
C322_1 H32A_1 0.9600
C322_1 H32B_1 0.9600
C322_1 H32C_1 0.9600
C323_1 H32D_1 0.9600
C323_1 H32E_1 0.9600
C323_1 H32F_1 0.9600
C324_1 H32G_1 0.9600
C324_1 H32H_1 0.9600
C324_1 H32I_1 0.9600
C391_1 C393_1 1.524(7)
C391_1 C394_1 1.531(7)
C391_1 C392_1 1.536(7)
C392_1 H39A_1 0.9600
C392_1 H39B_1 0.9600
C392_1 H39C_1 0.9600
C393_1 H39D_1 0.9600
C393_1 H39E_1 0.9600
C393_1 H39F_1 0.9600
C394_1 H39G_1 0.9600
C394_1 H39H_1 0.9600
C394_1 H39I_1 0.9600
C541_1 C542_1 1.531(8)
C541_1 C543_1 1.535(7)
C541_1 C544_1 1.540(8)
C542_1 H54A_1 0.9600
C542_1 H54B_1 0.9600
C542_1 H54C_1 0.9600
C543_1 H54D_1 0.9600
C543_1 H54E_1 0.9600
C543_1 H54F_1 0.9600
C544_1 H54G_1 0.9600
C544_1 H54H_1 0.9600
C544_1 H54I_1 0.9600
C611_1 C612_1 1.489(9)
C611_1 C615_1 1.490(11)
C611_1 C613_1 1.494(8)
C611_1 C616_1 1.494(11)
C611_1 C617_1 1.605(12)
C611_1 C614_1 1.622(10)
C612_1 H61A_1 0.9600
C612_1 H61B_1 0.9600
C612_1 H61C_1 0.9600
C613_1 H61D_1 0.9600
C613_1 H61E_1 0.9600
C613_1 H61F_1 0.9600
C614_1 H61G_1 0.9600
C614_1 H61H_1 0.9600
C614_1 H61I_1 0.9600
C615_1 H61J_1 0.9600
C615_1 H61K_1 0.9600
C615_1 H61L_1 0.9600
C616_1 H61M_1 0.9600
C616_1 H61N_1 0.9600
C616_1 H61O_1 0.9600
C617_1 H61P_1 0.9600
C617_1 H61Q_1 0.9600
C617_1 H61R_1 0.9600
C95_1 H95A_1 0.9600
C95_1 H95B_1 0.9600
C95_1 H95C_1 0.9600
C96_1 H96A_1 0.9600
C96_1 H96B_1 0.9600
C96_1 H96C_1 0.9600
C97_1 H97A_1 0.9600
C97_1 H97B_1 0.9600
C97_1 H97C_1 0.9600
C165_1 H16J_1 0.9600
C165_1 H16K_1 0.9600
C165_1 H16L_1 0.9600
C166_1 H16M_1 0.9600
C166_1 H16N_1 0.9600
C166_1 H16O_1 0.9600
C167_1 H16P_1 0.9600
C167_1 H16Q_1 0.9600
C167_1 H16R_1 0.9600
C1_2 C46_2 1.509(6)
C1_2 C47_2 1.516(6)
C1_2 C2_2 1.516(6)
C1_2 H1_2 0.9800
C2_2 C3_2 1.364(6)
C2_2 C23_2 1.432(6)
C3_2 C4_2 1.409(6)
C3_2 H3_2 0.9300
C4_2 N5_2 1.353(6)
C4_2 C21_2 1.439(6)
N5_2 C6_2 1.318(6)
C6_2 C19_2 1.432(6)
C6_2 C7_2 1.458(6)
C7_2 C69_2 1.406(6)
C7_2 C8_2 1.408(7)
C8_2 C9_2 1.392(7)
C8_2 H8_2 0.9300
C9_2 C10_2 1.384(7)
C9_2 C91_2 1.540(7)
C10_2 C11_2 1.394(7)
C10_2 H10_2 0.9300
C11_2 C69_2 1.413(6)
C11_2 C12_2 1.476(7)
C12_2 O12_2 1.216(6)
C12_2 C13_2 1.542(7)
O13_2 C13_2 1.217(6)
C13_2 C14_2 1.482(6)
C14_2 C15_2 1.392(7)
C14_2 C70_2 1.413(6)
C15_2 C16_2 1.391(7)
C15_2 H15_2 0.9300
C16_2 C17_2 1.380(7)
C16_2 C161_2 1.539(7)
C17_2 C18_2 1.401(6)
C17_2 H17_2 0.9300
C18_2 C70_2 1.414(6)
C18_2 C19_2 1.463(6)
C19_2 N20_2 1.319(6)
N20_2 C21_2 1.353(6)
C21_2 C22_2 1.420(6)
C22_2 C23_2 1.367(6)
C22_2 H22_2 0.9300
C23_2 C24_2 1.519(6)
C24_2 C68_2 1.521(6)
C24_2 C25_2 1.537(6)
C24_2 H24_2 0.9800
C25_2 C26_2 1.367(6)
C25_2 C46_2 1.437(6)
C26_2 C27_2 1.418(6)
C26_2 H26_2 0.9300
C27_2 N28_2 1.363(6)
C27_2 C44_2 1.426(6)
N28_2 C29_2 1.328(6)
C29_2 C42_2 1.426(7)
C29_2 C30_2 1.468(6)
C30_2 C31_2 1.389(7)
C30_2 C71_2 1.415(7)
C31_2 C32_2 1.396(7)
C31_2 H31_2 0.9300
C32_2 C33_2 1.388(8)
C32_2 C321_2 1.524(7)
C33_2 C34_2 1.368(7)
C33_2 H33_2 0.9300
C34_2 C71_2 1.424(7)
C34_2 C35_2 1.485(7)
C35_2 O35_2 1.211(7)
C35_2 C36_2 1.524(8)
O36_2 C36_2 1.215(7)
C36_2 C37_2 1.473(7)
C37_2 C38_2 1.393(8)
C37_2 C72_2 1.406(7)
C38_2 C39_2 1.392(8)
C38_2 H38_2 0.9300
C39_2 C40_2 1.400(8)
C39_2 C391_2 1.519(8)
C40_2 C41_2 1.401(7)
C40_2 H40_2 0.9300
C41_2 C72_2 1.394(7)
C41_2 C42_2 1.467(7)
C42_2 N43_2 1.322(6)
N43_2 C44_2 1.347(6)
C44_2 C45_2 1.412(6)
C45_2 C46_2 1.357(6)
C45_2 H45_2 0.9300
C47_2 C48_2 1.366(6)
C47_2 C68_2 1.425(6)
C48_2 C49_2 1.414(6)
C48_2 H48_2 0.9300
C49_2 N50_2 1.356(6)
C49_2 C66_2 1.425(6)
N50_2 C51_2 1.327(6)
C51_2 C64_2 1.427(6)
C51_2 C52_2 1.462(6)
C52_2 C73_2 1.388(7)
C52_2 C53_2 1.395(7)
C53_2 C54_2 1.393(7)
C53_2 H53_2 0.9300
C54_2 C55_2 1.395(7)
C54_2 C541_2 1.528(7)
C55_2 C56_2 1.396(7)
C55_2 H55_2 0.9300
C56_2 C73_2 1.409(6)
C56_2 C57_2 1.475(7)
C57_2 O57_2 1.225(6)
C57_2 C58_2 1.530(7)
O58_2 C58_2 1.212(6)
C58_2 C59_2 1.489(6)
C59_2 C60_2 1.387(7)
C59_2 C74_2 1.406(6)
C60_2 C61_2 1.402(6)
C60_2 H60_2 0.9300
C61_2 C62_2 1.398(6)
C61_2 C611_2 1.525(7)
C62_2 C63_2 1.402(7)
C62_2 H62_2 0.9300
C63_2 C74_2 1.410(6)
C63_2 C64_2 1.458(6)
C64_2 N65_2 1.325(6)
N65_2 C66_2 1.343(6)
C66_2 C67_2 1.426(6)
C67_2 C68_2 1.365(6)
C67_2 H67_2 0.9300
C69_2 C70_2 1.447(6)
C71_2 C72_2 1.453(7)
C73_2 C74_2 1.464(7)
C91_2 C95_2 1.502(13)
C91_2 C94_2 1.507(9)
C91_2 C92_2 1.519(9)
C91_2 C97_2 1.525(13)
C91_2 C93_2 1.572(9)
C91_2 C96_2 1.574(13)
C92_2 H92A_2 0.9600
C92_2 H92B_2 0.9600
C92_2 H92C_2 0.9600
C93_2 H93A_2 0.9600
C93_2 H93B_2 0.9600
C93_2 H93C_2 0.9600
C94_2 H94A_2 0.9600
C94_2 H94B_2 0.9600
C94_2 H94C_2 0.9600
C161_2 C164_2 1.524(8)
C161_2 C163_2 1.530(8)
C161_2 C162_2 1.541(8)
C162_2 H16A_2 0.9600
C162_2 H16B_2 0.9600
C162_2 H16C_2 0.9600
C163_2 H16D_2 0.9600
C163_2 H16E_2 0.9600
C163_2 H16F_2 0.9600
C164_2 H16G_2 0.9600
C164_2 H16H_2 0.9600
C164_2 H16I_2 0.9600
C321_2 C322_2 1.526(8)
C321_2 C323_2 1.531(8)
C321_2 C324_2 1.543(8)
C322_2 H32A_2 0.9600
C322_2 H32B_2 0.9600
C322_2 H32C_2 0.9600
C323_2 H32D_2 0.9600
C323_2 H32E_2 0.9600
C323_2 H32F_2 0.9600
C324_2 H32G_2 0.9600
C324_2 H32H_2 0.9600
C324_2 H32I_2 0.9600
C391_2 C395_2 1.491(11)
C391_2 C393_2 1.495(12)
C391_2 C394_2 1.533(12)
C391_2 C396_2 1.538(11)
C391_2 C397_2 1.549(12)
C391_2 C392_2 1.562(13)
C392_2 H39A_2 0.9600
C392_2 H39B_2 0.9600
C392_2 H39C_2 0.9600
C393_2 H39D_2 0.9600
C393_2 H39E_2 0.9600
C393_2 H39F_2 0.9600
C394_2 H39G_2 0.9600
C394_2 H39H_2 0.9600
C394_2 H39I_2 0.9600
C541_2 C543_2 1.527(9)
C541_2 C544_2 1.528(7)
C541_2 C542_2 1.542(8)
C542_2 H54A_2 0.9600
C542_2 H54B_2 0.9600
C542_2 H54C_2 0.9600
C543_2 H54D_2 0.9600
C543_2 H54E_2 0.9600
C543_2 H54F_2 0.9600
C544_2 H54G_2 0.9600
C544_2 H54H_2 0.9600
C544_2 H54I_2 0.9600
C611_2 C614_2 1.528(7)
C611_2 C613_2 1.530(7)
C611_2 C612_2 1.535(6)
C612_2 H61A_2 0.9600
C612_2 H61B_2 0.9600
C612_2 H61C_2 0.9600
C613_2 H61D_2 0.9600
C613_2 H61E_2 0.9600
C613_2 H61F_2 0.9600
C614_2 H61G_2 0.9600
C614_2 H61H_2 0.9600
C614_2 H61I_2 0.9600
C95_2 H95A_2 0.9600
C95_2 H95B_2 0.9600
C95_2 H95C_2 0.9600
C96_2 H96A_2 0.9600
C96_2 H96B_2 0.9600
C96_2 H96C_2 0.9600
C97_2 H97A_2 0.9600
C97_2 H97B_2 0.9600
C97_2 H97C_2 0.9600
C395_2 H39J_2 0.9600
C395_2 H39K_2 0.9600
C395_2 H39L_2 0.9600
C396_2 H39M_2 0.9600
C396_2 H39N_2 0.9600
C396_2 H39O_2 0.9600
C397_2 H39P_2 0.9600
C397_2 H39Q_2 0.9600
C397_2 H39R_2 0.9600
Cl1 C81 1.723(5)
Cl2 C82 1.724(4)
C81 C82 1.3900
C81 C86 1.3900
C82 C83 1.3900
C83 C84 1.3900
C83 H83 0.9300
C84 C85 1.3900
C84 H84 0.9300
C85 C86 1.3900
C85 H85 0.9300
C86 H86 0.9300
Cl3 C101 1.729(4)
Cl4 C102 1.726(4)
C101 C102 1.3900
C101 C106 1.3900
C102 C103 1.3900
C103 C104 1.3900
C103 H103 0.9300
C104 C105 1.3900
C104 H104 0.9300
C105 C106 1.3900
C105 H105 0.9300
C106 H106 0.9300
Cl5 C111 1.700(4)
Cl6 C112 1.721(4)
C111 C112 1.3900
C111 C116 1.3900
C112 C113 1.3900
C113 C114 1.3900
C113 H113 0.9300
C114 C115 1.3900
C114 H114 0.9300
C115 C116 1.3900
C115 H115 0.9300
C116 H116 0.9300
Cl7 C121 1.733(4)
Cl8 C122 1.715(6)
C121 C122 1.3900
C121 C126 1.3900
C122 C123 1.3900
C123 C124 1.3900
C123 H123 0.9300
C124 C125 1.3900
C124 H124 0.9300
C125 C126 1.3900
C125 H125 0.9300
C126 H126 0.9300
Cl9 C131 1.724(6)
Cl10 C132 1.700(5)
C131 C132 1.3900
C131 C136 1.3900
C132 C133 1.3900
C133 C134 1.3900
C133 H133 0.9300
C134 C135 1.3900
C134 H134 0.9300
C135 C136 1.3900
C135 H135 0.9300
C136 H136 0.9300
Cl11 C141 1.731(6)
Cl12 C142 1.692(6)
C141 C142 1.3900
C141 C146 1.3900
C142 C143 1.3900
C143 C144 1.3900
C143 H143 0.9300
C144 C145 1.3900
C144 H144 0.9300
C145 C146 1.3900
C145 H145 0.9300
C146 H146 0.9300
Cl13 C151 1.753(7)
Cl14 C152 1.705(7)
C151 C152 1.3900
C151 C156 1.3900
C152 C153 1.3900
C153 C154 1.3900
C153 H153 0.9300
C154 C155 1.3900
C154 H154 0.9300
C155 C156 1.3900
C155 H155 0.9300
C156 H156 0.9300
Cl15 C171 1.722(3)
Cl16 C172 1.722(3)
C171 C172 1.3900
C171 C176 1.3900
C172 C173 1.3900
C173 C174 1.3900
C173 H173 0.9300
C174 C175 1.3900
C174 H174 0.9300
C175 C176 1.3900
C175 H175 0.9300
C176 H176 0.9300
Cl23 C181 1.706(6)
Cl24 C182 1.713(6)
C181 C182 1.3900
C181 C186 1.3900
C182 C183 1.3900
C183 C184 1.3900
C183 H183 0.9300
C184 C185 1.3900
C184 H184 0.9300
C185 C186 1.3900
C185 H185 0.9300
C186 H186 0.9300
Cl17 C191 1.722(8)
Cl18 C192 1.681(8)
C191 C192 1.3900
C191 C196 1.3900
C192 C193 1.3900
C193 C194 1.3900
C193 H193 0.9300
C194 C195 1.3900
C194 H194 0.9300
C195 C196 1.3900
C195 H195 0.9300
C196 H196 0.9300
Cl19 C201 1.708(11)
Cl20 C202 1.755(9)
C201 C202 1.3900
C201 C206 1.3900
C202 C203 1.3900
C203 C204 1.3900
C203 H203 0.9300
C204 C205 1.3900
C204 H204 0.9300
C205 C206 1.3900
C205 H205 0.9300
C206 H206 0.9300
Cl21 C211 1.717(9)
Cl22 C212 1.704(8)
C211 C212 1.3900
C211 C216 1.3900
C212 C213 1.3900
C213 C214 1.3900
C213 H213 0.9300
C214 C215 1.3900
C214 H214 0.9300
C215 C216 1.3900
C215 H215 0.9300
C216 H216 0.9300
Cl25 C221 1.677(8)
Cl26 C222 1.711(10)
C221 C222 1.3900
C221 C226 1.3900
C222 C223 1.3900
C223 C224 1.3900
C223 H223 0.9300
C224 C225 1.3900
C224 H224 0.9300
C225 C226 1.3900
C225 H225 0.9300
C226 H226 0.9300
Cl31 C301 1.703(13)
Cl32 C302 1.727(13)
C301 C302 1.378(13)
C301 C306 1.396(13)
C302 C303 1.391(13)
C303 C304 1.385(13)
C303 H303 0.9300
C304 C305 1.390(14)
C304 H304 0.9300
C305 C306 1.386(13)
C305 H305 0.9300
C306 H306 0.9300
Cl33 C311 1.734(13)
Cl34 C312 1.716(12)
C311 C316 1.394(13)
C311 C312 1.399(13)
C312 C313 1.397(13)
C313 C314 1.402(13)
C313 H313 0.9300
C314 C315 1.408(13)
C314 H314 0.9300
C315 C316 1.411(13)
C315 H315 0.9300
C316 H316 0.9300
Cl35 C321 1.742(13)
Cl36 C322 1.724(13)
C321 C322 1.381(13)
C321 C326 1.424(13)
C322 C323 1.416(13)
C323 C324 1.376(14)
C323 H323 0.9300
C324 C325 1.412(14)
C324 H324 0.9300
C325 C326 1.384(14)
C325 H325 0.9300
C326 H326 0.9300
Cl37 C331 1.718(13)
Cl38 C332 1.723(14)
C331 C336 1.390(13)
C331 C332 1.395(13)
C332 C333 1.405(13)
C333 C334 1.392(13)
C333 H333 0.9300
C334 C335 1.378(14)
C334 H334 0.9300
C335 C336 1.392(13)
C335 H335 0.9300
C336 H336 0.9300
C230 C231 1.62(2)
C231 C232 1.15(3)
C233 C234 1.80(3)
C234 C235 1.63(3)
C236 C237 1.420(19)

loop_
_geom_torsion_atom_site_label_1
_geom_torsion_atom_site_label_2
_geom_torsion_atom_site_label_3
_geom_torsion_atom_site_label_4
_geom_torsion
C47_1 C1_1 C2_1 C3_1 -132.1(5)
C46_1 C1_1 C2_1 C3_1 117.0(5)
C47_1 C1_1 C2_1 C23_1 53.3(5)
C46_1 C1_1 C2_1 C23_1 -57.6(5)
C23_1 C2_1 C3_1 C4_1 1.0(7)
C1_1 C2_1 C3_1 C4_1 -173.1(4)
C2_1 C3_1 C4_1 N5_1 175.4(4)
C2_1 C3_1 C4_1 C21_1 -2.2(7)
C3_1 C4_1 N5_1 C6_1 -176.2(4)
C21_1 C4_1 N5_1 C6_1 1.3(7)
C4_1 N5_1 C6_1 C19_1 -0.8(7)
C4_1 N5_1 C6_1 C7_1 178.7(4)
N5_1 C6_1 C7_1 C8_1 -1.2(7)
C19_1 C6_1 C7_1 C8_1 178.3(5)
N5_1 C6_1 C7_1 C69_1 -179.5(4)
C19_1 C6_1 C7_1 C69_1 0.0(7)
C69_1 C7_1 C8_1 C9_1 0.2(8)
C6_1 C7_1 C8_1 C9_1 -178.1(5)
C7_1 C8_1 C9_1 C10_1 -2.7(9)
C7_1 C8_1 C9_1 C91_1 176.4(5)
C8_1 C9_1 C10_1 C11_1 2.6(9)
C91_1 C9_1 C10_1 C11_1 -176.4(6)
C9_1 C10_1 C11_1 C69_1 0.0(9)
C9_1 C10_1 C11_1 C12_1 177.2(6)
C10_1 C11_1 C12_1 O12_1 5.4(10)
C69_1 C11_1 C12_1 O12_1 -177.4(6)
C10_1 C11_1 C12_1 C13_1 -173.6(5)
C69_1 C11_1 C12_1 C13_1 3.6(8)
O12_1 C12_1 C13_1 O13_1 -3.5(10)
C11_1 C12_1 C13_1 O13_1 175.5(6)
O12_1 C12_1 C13_1 C14_1 176.3(6)
C11_1 C12_1 C13_1 C14_1 -4.6(8)
O13_1 C13_1 C14_1 C15_1 0.9(9)
C12_1 C13_1 C14_1 C15_1 -179.0(5)
O13_1 C13_1 C14_1 C70_1 -177.5(6)
C12_1 C13_1 C14_1 C70_1 2.6(8)
C70_1 C14_1 C15_1 C16_1 0.7(8)
C13_1 C14_1 C15_1 C16_1 -177.7(5)
C14_1 C15_1 C16_1 C17_1 -2.1(8)
C14_1 C15_1 C16_1 C161_1 177.9(5)
C15_1 C16_1 C17_1 C18_1 2.2(8)
C161_1 C16_1 C17_1 C18_1 -177.8(5)
C16_1 C17_1 C18_1 C70_1 -0.7(7)
C16_1 C17_1 C18_1 C19_1 177.8(5)
N5_1 C6_1 C19_1 N20_1 -0.2(7)
C7_1 C6_1 C19_1 N20_1 -179.7(4)
N5_1 C6_1 C19_1 C18_1 177.7(4)
C7_1 C6_1 C19_1 C18_1 -1.9(7)
C17_1 C18_1 C19_1 N20_1 1.5(7)
C70_1 C18_1 C19_1 N20_1 -179.9(4)
C17_1 C18_1 C19_1 C6_1 -176.4(4)
C70_1 C18_1 C19_1 C6_1 2.2(7)
C6_1 C19_1 N20_1 C21_1 0.6(7)
C18_1 C19_1 N20_1 C21_1 -177.3(4)
C19_1 N20_1 C21_1 C22_1 176.3(4)
C19_1 N20_1 C21_1 C4_1 -0.1(7)
N5_1 C4_1 C21_1 N20_1 -0.8(7)
C3_1 C4_1 C21_1 N20_1 176.7(4)
N5_1 C4_1 C21_1 C22_1 -177.1(4)
C3_1 C4_1 C21_1 C22_1 0.4(7)
N20_1 C21_1 C22_1 C23_1 -173.7(4)
C4_1 C21_1 C22_1 C23_1 2.7(7)
C21_1 C22_1 C23_1 C2_1 -3.9(7)
C21_1 C22_1 C23_1 C24_1 170.5(4)
C3_1 C2_1 C23_1 C22_1 2.1(7)
C1_1 C2_1 C23_1 C22_1 176.9(4)
C3_1 C2_1 C23_1 C24_1 -172.9(4)
C1_1 C2_1 C23_1 C24_1 1.8(5)
C22_1 C23_1 C24_1 C25_1 -118.6(5)
C2_1 C23_1 C24_1 C25_1 56.1(5)
C22_1 C23_1 C24_1 C68_1 129.6(5)
C2_1 C23_1 C24_1 C68_1 -55.7(5)
C23_1 C24_1 C25_1 C26_1 119.8(5)
C68_1 C24_1 C25_1 C26_1 -127.7(5)
C23_1 C24_1 C25_1 C46_1 -58.1(5)
C68_1 C24_1 C25_1 C46_1 54.4(5)
C46_1 C25_1 C26_1 C27_1 -1.9(7)
C24_1 C25_1 C26_1 C27_1 -179.6(4)
C25_1 C26_1 C27_1 N28_1 175.7(4)
C25_1 C26_1 C27_1 C44_1 -3.3(7)
C26_1 C27_1 N28_1 C29_1 177.4(5)
C44_1 C27_1 N28_1 C29_1 -3.6(7)
C27_1 N28_1 C29_1 C42_1 -4.9(7)
C27_1 N28_1 C29_1 C30_1 174.0(5)
N28_1 C29_1 C30_1 C71_1 169.6(5)
C42_1 C29_1 C30_1 C71_1 -11.5(8)
N28_1 C29_1 C30_1 C31_1 -11.5(8)
C42_1 C29_1 C30_1 C31_1 167.4(5)
C71_1 C30_1 C31_1 C32_1 2.7(9)
C29_1 C30_1 C31_1 C32_1 -176.2(5)
C30_1 C31_1 C32_1 C33_1 -5.6(9)
C30_1 C31_1 C32_1 C321_1 173.2(6)
C31_1 C32_1 C33_1 C34_1 2.8(10)
C321_1 C32_1 C33_1 C34_1 -175.9(6)
C32_1 C33_1 C34_1 C71_1 3.0(10)
C32_1 C33_1 C34_1 C35_1 -177.8(6)
C33_1 C34_1 C35_1 O35_1 7.3(11)
C71_1 C34_1 C35_1 O35_1 -173.5(7)
C33_1 C34_1 C35_1 C36_1 -170.7(6)
C71_1 C34_1 C35_1 C36_1 8.5(9)
O35_1 C35_1 C36_1 O36_1 -4.8(10)
C34_1 C35_1 C36_1 O36_1 173.3(6)
O35_1 C35_1 C36_1 C37_1 177.5(6)
C34_1 C35_1 C36_1 C37_1 -4.4(9)
O36_1 C36_1 C37_1 C38_1 0.2(9)
C35_1 C36_1 C37_1 C38_1 177.8(5)
O36_1 C36_1 C37_1 C72_1 -178.8(6)
C35_1 C36_1 C37_1 C72_1 -1.2(8)
C72_1 C37_1 C38_1 C39_1 1.9(8)
C36_1 C37_1 C38_1 C39_1 -177.0(5)
C37_1 C38_1 C39_1 C40_1 -1.8(8)
C37_1 C38_1 C39_1 C391_1 176.6(5)
C38_1 C39_1 C40_1 C41_1 1.2(8)
C391_1 C39_1 C40_1 C41_1 -177.2(5)
C39_1 C40_1 C41_1 C72_1 -0.8(8)
C39_1 C40_1 C41_1 C42_1 -179.4(5)
N28_1 C29_1 C42_1 N43_1 8.6(8)
C30_1 C29_1 C42_1 N43_1 -170.2(5)
N28_1 C29_1 C42_1 C41_1 -170.6(5)
C30_1 C29_1 C42_1 C41_1 10.5(7)
C40_1 C41_1 C42_1 N43_1 -2.6(7)
C72_1 C41_1 C42_1 N43_1 178.7(5)
C40_1 C41_1 C42_1 C29_1 176.7(5)
C72_1 C41_1 C42_1 C29_1 -1.9(7)
C29_1 C42_1 N43_1 C44_1 -3.0(7)
C41_1 C42_1 N43_1 C44_1 176.3(4)
C42_1 N43_1 C44_1 C45_1 175.7(4)
C42_1 N43_1 C44_1 C27_1 -5.5(7)
N28_1 C27_1 C44_1 N43_1 9.2(7)
C26_1 C27_1 C44_1 N43_1 -171.8(4)
N28_1 C27_1 C44_1 C45_1 -172.0(4)
C26_1 C27_1 C44_1 C45_1 6.9(7)
N43_1 C44_1 C45_1 C46_1 173.6(4)
C27_1 C44_1 C45_1 C46_1 -5.2(7)
C44_1 C45_1 C46_1 C25_1 0.0(7)
C44_1 C45_1 C46_1 C1_1 179.3(4)
C26_1 C25_1 C46_1 C45_1 3.7(7)
C24_1 C25_1 C46_1 C45_1 -178.3(4)
C26_1 C25_1 C46_1 C1_1 -175.7(4)
C24_1 C25_1 C46_1 C1_1 2.3(6)
C47_1 C1_1 C46_1 C45_1 123.6(5)
C2_1 C1_1 C46_1 C45_1 -123.8(5)
C47_1 C1_1 C46_1 C25_1 -57.1(5)
C2_1 C1_1 C46_1 C25_1 55.6(5)
C2_1 C1_1 C47_1 C48_1 124.0(5)
C46_1 C1_1 C47_1 C48_1 -125.9(5)
C2_1 C1_1 C47_1 C68_1 -55.2(5)
C46_1 C1_1 C47_1 C68_1 54.9(5)
C68_1 C47_1 C48_1 C49_1 0.3(7)
C1_1 C47_1 C48_1 C49_1 -178.9(4)
C47_1 C48_1 C49_1 N50_1 175.3(5)
C47_1 C48_1 C49_1 C66_1 -1.5(7)
C48_1 C49_1 N50_1 C51_1 -177.2(5)
C66_1 C49_1 N50_1 C51_1 -0.4(7)
C49_1 N50_1 C51_1 C64_1 -3.4(7)
C49_1 N50_1 C51_1 C52_1 174.5(4)
N50_1 C51_1 C52_1 C73_1 -178.6(5)
C64_1 C51_1 C52_1 C73_1 -0.6(7)
N50_1 C51_1 C52_1 C53_1 -3.3(7)
C64_1 C51_1 C52_1 C53_1 174.6(5)
C73_1 C52_1 C53_1 C54_1 0.3(8)
C51_1 C52_1 C53_1 C54_1 -174.9(5)
C52_1 C53_1 C54_1 C55_1 -0.6(8)
C52_1 C53_1 C54_1 C541_1 175.6(5)
C53_1 C54_1 C55_1 C56_1 -0.4(8)
C541_1 C54_1 C55_1 C56_1 -176.6(5)
C54_1 C55_1 C56_1 C73_1 1.7(9)
C54_1 C55_1 C56_1 C57_1 -178.4(5)
C55_1 C56_1 C57_1 O57_1 4.9(9)
C73_1 C56_1 C57_1 O57_1 -175.1(6)
C55_1 C56_1 C57_1 C58_1 -175.9(5)
C73_1 C56_1 C57_1 C58_1 4.0(8)
O57_1 C57_1 C58_1 O58_1 -4.1(9)
C56_1 C57_1 C58_1 O58_1 176.6(6)
O57_1 C57_1 C58_1 C59_1 176.7(5)
C56_1 C57_1 C58_1 C59_1 -2.5(8)
O58_1 C58_1 C59_1 C60_1 -0.6(9)
C57_1 C58_1 C59_1 C60_1 178.4(5)
O58_1 C58_1 C59_1 C74_1 -178.3(6)
C57_1 C58_1 C59_1 C74_1 0.8(8)
C74_1 C59_1 C60_1 C61_1 1.2(9)
C58_1 C59_1 C60_1 C61_1 -176.4(5)
C59_1 C60_1 C61_1 C62_1 -2.0(9)
C59_1 C60_1 C61_1 C611_1 176.3(6)
C60_1 C61_1 C62_1 C63_1 1.6(9)
C611_1 C61_1 C62_1 C63_1 -176.7(5)
C61_1 C62_1 C63_1 C74_1 -0.4(8)
C61_1 C62_1 C63_1 C64_1 176.9(5)
N50_1 C51_1 C64_1 N65_1 4.1(8)
C52_1 C51_1 C64_1 N65_1 -173.7(5)
N50_1 C51_1 C64_1 C63_1 -179.2(5)
C52_1 C51_1 C64_1 C63_1 2.9(7)
C62_1 C63_1 C64_1 N65_1 -3.4(7)
C74_1 C63_1 C64_1 N65_1 173.8(5)
C62_1 C63_1 C64_1 C51_1 179.8(5)
C74_1 C63_1 C64_1 C51_1 -2.9(7)
C51_1 C64_1 N65_1 C66_1 -0.6(7)
C63_1 C64_1 N65_1 C66_1 -177.3(5)
C64_1 N65_1 C66_1 C67_1 176.2(5)
C64_1 N65_1 C66_1 C49_1 -3.2(7)
N50_1 C49_1 C66_1 N65_1 3.9(8)
C48_1 C49_1 C66_1 N65_1 -179.3(5)
N50_1 C49_1 C66_1 C67_1 -175.5(5)
C48_1 C49_1 C66_1 C67_1 1.3(7)
N65_1 C66_1 C67_1 C68_1 -179.2(5)
C49_1 C66_1 C67_1 C68_1 0.2(8)
C66_1 C67_1 C68_1 C47_1 -1.5(8)
C66_1 C67_1 C68_1 C24_1 177.8(5)
C48_1 C47_1 C68_1 C67_1 1.2(8)
C1_1 C47_1 C68_1 C67_1 -179.5(5)
C48_1 C47_1 C68_1 C24_1 -178.1(4)
C1_1 C47_1 C68_1 C24_1 1.1(6)
C23_1 C24_1 C68_1 C67_1 -125.6(5)
C25_1 C24_1 C68_1 C67_1 124.1(5)
C23_1 C24_1 C68_1 C47_1 53.7(5)
C25_1 C24_1 C68_1 C47_1 -56.6(5)
C10_1 C11_1 C69_1 C7_1 -2.4(8)
C12_1 C11_1 C69_1 C7_1 -179.6(5)
C10_1 C11_1 C69_1 C70_1 176.6(5)
C12_1 C11_1 C69_1 C70_1 -0.5(8)
C8_1 C7_1 C69_1 C11_1 2.3(7)
C6_1 C7_1 C69_1 C11_1 -179.3(5)
C8_1 C7_1 C69_1 C70_1 -176.7(5)
C6_1 C7_1 C69_1 C70_1 1.6(7)
C17_1 C18_1 C70_1 C14_1 -0.8(7)
C19_1 C18_1 C70_1 C14_1 -179.4(4)
C17_1 C18_1 C70_1 C69_1 178.0(4)
C19_1 C18_1 C70_1 C69_1 -0.6(7)
C15_1 C14_1 C70_1 C18_1 0.8(7)
C13_1 C14_1 C70_1 C18_1 179.2(5)
C15_1 C14_1 C70_1 C69_1 -177.9(5)
C13_1 C14_1 C70_1 C69_1 0.4(7)
C11_1 C69_1 C70_1 C18_1 179.7(5)
C7_1 C69_1 C70_1 C18_1 -1.3(7)
C11_1 C69_1 C70_1 C14_1 -1.6(7)
C7_1 C69_1 C70_1 C14_1 177.4(5)
C31_1 C30_1 C71_1 C34_1 3.2(8)
C29_1 C30_1 C71_1 C34_1 -177.9(5)
C31_1 C30_1 C71_1 C72_1 -175.0(5)
C29_1 C30_1 C71_1 C72_1 3.9(8)
C33_1 C34_1 C71_1 C30_1 -5.9(9)
C35_1 C34_1 C71_1 C30_1 174.8(6)
C33_1 C34_1 C71_1 C72_1 172.2(6)
C35_1 C34_1 C71_1 C72_1 -7.1(9)
C40_1 C41_1 C72_1 C37_1 0.9(7)
C42_1 C41_1 C72_1 C37_1 179.5(5)
C40_1 C41_1 C72_1 C71_1 175.5(5)
C42_1 C41_1 C72_1 C71_1 -5.9(7)
C38_1 C37_1 C72_1 C41_1 -1.4(8)
C36_1 C37_1 C72_1 C41_1 177.5(5)
C38_1 C37_1 C72_1 C71_1 -176.0(5)
C36_1 C37_1 C72_1 C71_1 3.0(8)
C30_1 C71_1 C72_1 C41_1 4.9(8)
C34_1 C71_1 C72_1 C41_1 -173.2(5)
C30_1 C71_1 C72_1 C37_1 179.3(5)
C34_1 C71_1 C72_1 C37_1 1.2(8)
C53_1 C52_1 C73_1 C56_1 0.9(7)
C51_1 C52_1 C73_1 C56_1 176.1(5)
C53_1 C52_1 C73_1 C74_1 -176.9(5)
C51_1 C52_1 C73_1 C74_1 -1.7(7)
C55_1 C56_1 C73_1 C52_1 -1.9(8)
C57_1 C56_1 C73_1 C52_1 178.2(5)
C55_1 C56_1 C73_1 C74_1 176.0(5)
C57_1 C56_1 C73_1 C74_1 -4.0(8)
C60_1 C59_1 C74_1 C63_1 0.1(8)
C58_1 C59_1 C74_1 C63_1 177.7(5)
C60_1 C59_1 C74_1 C73_1 -178.2(5)
C58_1 C59_1 C74_1 C73_1 -0.6(8)
C62_1 C63_1 C74_1 C59_1 -0.5(7)
C64_1 C63_1 C74_1 C59_1 -177.7(5)
C62_1 C63_1 C74_1 C73_1 177.9(5)
C64_1 C63_1 C74_1 C73_1 0.6(7)
C52_1 C73_1 C74_1 C59_1 -180.0(5)
C56_1 C73_1 C74_1 C59_1 2.3(8)
C52_1 C73_1 C74_1 C63_1 1.7(7)
C56_1 C73_1 C74_1 C63_1 -176.0(5)
C10_1 C9_1 C91_1 C93_1 -110.6(9)
C8_1 C9_1 C91_1 C93_1 70.5(9)
C10_1 C9_1 C91_1 C92_1 128.0(11)
C8_1 C9_1 C91_1 C92_1 -50.9(12)
C10_1 C9_1 C91_1 C95_1 -71.1(18)
C8_1 C9_1 C91_1 C95_1 109.9(18)
C10_1 C9_1 C91_1 C96_1 53.2(16)
C8_1 C9_1 C91_1 C96_1 -125.8(15)
C10_1 C9_1 C91_1 C94_1 8.1(12)
C8_1 C9_1 C91_1 C94_1 -170.9(10)
C10_1 C9_1 C91_1 C97_1 169.4(14)
C8_1 C9_1 C91_1 C97_1 -9.5(15)
C17_1 C16_1 C161_1 C165_1 -62.8(13)
C15_1 C16_1 C161_1 C165_1 117.1(13)
C17_1 C16_1 C161_1 C162_1 119.7(8)
C15_1 C16_1 C161_1 C162_1 -60.3(9)
C17_1 C16_1 C161_1 C164_1 -3.1(9)
C15_1 C16_1 C161_1 C164_1 176.9(7)
C17_1 C16_1 C161_1 C167_1 169.3(13)
C15_1 C16_1 C161_1 C167_1 -10.7(14)
C17_1 C16_1 C161_1 C163_1 -120.1(8)
C15_1 C16_1 C161_1 C163_1 59.9(8)
C17_1 C16_1 C161_1 C166_1 55.3(13)
C15_1 C16_1 C161_1 C166_1 -124.7(12)
C33_1 C32_1 C321_1 C322_1 -117.1(8)
C31_1 C32_1 C321_1 C322_1 64.2(9)
C33_1 C32_1 C321_1 C323_1 121.4(8)
C31_1 C32_1 C321_1 C323_1 -57.4(8)
C33_1 C32_1 C321_1 C324_1 3.6(10)
C31_1 C32_1 C321_1 C324_1 -175.2(6)
C38_1 C39_1 C391_1 C393_1 10.9(7)
C40_1 C39_1 C391_1 C393_1 -170.8(5)
C38_1 C39_1 C391_1 C394_1 -109.7(6)
C40_1 C39_1 C391_1 C394_1 68.6(6)
C38_1 C39_1 C391_1 C392_1 131.1(6)
C40_1 C39_1 C391_1 C392_1 -50.6(7)
C53_1 C54_1 C541_1 C542_1 -101.7(7)
C55_1 C54_1 C541_1 C542_1 74.4(7)
C53_1 C54_1 C541_1 C543_1 138.2(6)
C55_1 C54_1 C541_1 C543_1 -45.8(8)
C53_1 C54_1 C541_1 C544_1 18.6(8)
C55_1 C54_1 C541_1 C544_1 -165.3(6)
C62_1 C61_1 C611_1 C612_1 54.9(9)
C60_1 C61_1 C611_1 C612_1 -123.3(8)
C62_1 C61_1 C611_1 C615_1 4.8(11)
C60_1 C61_1 C611_1 C615_1 -173.4(9)
C62_1 C61_1 C611_1 C613_1 -172.1(8)
C60_1 C61_1 C611_1 C613_1 9.6(10)
C62_1 C61_1 C611_1 C616_1 -133.1(9)
C60_1 C61_1 C611_1 C616_1 48.7(11)
C62_1 C61_1 C611_1 C617_1 116.8(9)
C60_1 C61_1 C611_1 C617_1 -61.4(9)
C62_1 C61_1 C611_1 C614_1 -60.1(8)
C60_1 C61_1 C611_1 C614_1 121.7(7)
C46_2 C1_2 C2_2 C3_2 120.9(5)
C47_2 C1_2 C2_2 C3_2 -129.0(5)
C46_2 C1_2 C2_2 C23_2 -55.8(5)
C47_2 C1_2 C2_2 C23_2 54.2(5)
C23_2 C2_2 C3_2 C4_2 1.6(7)
C1_2 C2_2 C3_2 C4_2 -174.9(4)
C2_2 C3_2 C4_2 N5_2 176.3(5)
C2_2 C3_2 C4_2 C21_2 -1.9(7)
C3_2 C4_2 N5_2 C6_2 -175.5(5)
C21_2 C4_2 N5_2 C6_2 2.7(7)
C4_2 N5_2 C6_2 C19_2 -0.5(7)
C4_2 N5_2 C6_2 C7_2 178.4(5)
N5_2 C6_2 C7_2 C69_2 -179.3(5)
C19_2 C6_2 C7_2 C69_2 -0.3(7)
N5_2 C6_2 C7_2 C8_2 0.4(8)
C19_2 C6_2 C7_2 C8_2 179.4(5)
C69_2 C7_2 C8_2 C9_2 0.1(9)
C6_2 C7_2 C8_2 C9_2 -179.6(5)
C7_2 C8_2 C9_2 C10_2 -3.0(9)
C7_2 C8_2 C9_2 C91_2 177.2(6)
C8_2 C9_2 C10_2 C11_2 3.3(9)
C91_2 C9_2 C10_2 C11_2 -176.9(6)
C9_2 C10_2 C11_2 C69_2 -0.7(9)
C9_2 C10_2 C11_2 C12_2 178.5(6)
C10_2 C11_2 C12_2 O12_2 7.4(9)
C69_2 C11_2 C12_2 O12_2 -173.4(6)
C10_2 C11_2 C12_2 C13_2 -173.7(5)
C69_2 C11_2 C12_2 C13_2 5.5(8)
O12_2 C12_2 C13_2 O13_2 -4.2(9)
C11_2 C12_2 C13_2 O13_2 176.9(5)
O12_2 C12_2 C13_2 C14_2 175.1(6)
C11_2 C12_2 C13_2 C14_2 -3.8(8)
O13_2 C13_2 C14_2 C15_2 -1.0(9)
C12_2 C13_2 C14_2 C15_2 179.7(5)
O13_2 C13_2 C14_2 C70_2 177.7(6)
C12_2 C13_2 C14_2 C70_2 -1.6(8)
C70_2 C14_2 C15_2 C16_2 -1.8(9)
C13_2 C14_2 C15_2 C16_2 176.8(5)
C14_2 C15_2 C16_2 C17_2 -0.5(9)
C14_2 C15_2 C16_2 C161_2 177.2(5)
C15_2 C16_2 C17_2 C18_2 2.8(9)
C161_2 C16_2 C17_2 C18_2 -174.8(5)
C16_2 C17_2 C18_2 C70_2 -2.8(8)
C16_2 C17_2 C18_2 C19_2 176.2(5)
N5_2 C6_2 C19_2 N20_2 -1.9(8)
C7_2 C6_2 C19_2 N20_2 179.1(5)
N5_2 C6_2 C19_2 C18_2 176.3(5)
C7_2 C6_2 C19_2 C18_2 -2.6(7)
C17_2 C18_2 C19_2 N20_2 2.5(7)
C70_2 C18_2 C19_2 N20_2 -178.5(5)
C17_2 C18_2 C19_2 C6_2 -175.8(5)
C70_2 C18_2 C19_2 C6_2 3.3(7)
C6_2 C19_2 N20_2 C21_2 1.9(7)
C18_2 C19_2 N20_2 C21_2 -176.3(4)
C19_2 N20_2 C21_2 C22_2 175.5(4)
C19_2 N20_2 C21_2 C4_2 0.2(7)
N5_2 C4_2 C21_2 N20_2 -2.7(7)
C3_2 C4_2 C21_2 N20_2 175.5(4)
N5_2 C4_2 C21_2 C22_2 -177.9(4)
C3_2 C4_2 C21_2 C22_2 0.3(7)
N20_2 C21_2 C22_2 C23_2 -173.7(4)
C4_2 C21_2 C22_2 C23_2 1.6(7)
C21_2 C22_2 C23_2 C2_2 -1.9(7)
C21_2 C22_2 C23_2 C24_2 175.5(4)
C3_2 C2_2 C23_2 C22_2 0.4(7)
C1_2 C2_2 C23_2 C22_2 177.2(4)
C3_2 C2_2 C23_2 C24_2 -177.4(4)
C1_2 C2_2 C23_2 C24_2 -0.5(6)
C22_2 C23_2 C24_2 C68_2 127.3(5)
C2_2 C23_2 C24_2 C68_2 -55.1(5)
C22_2 C23_2 C24_2 C25_2 -120.4(5)
C2_2 C23_2 C24_2 C25_2 57.3(5)
C23_2 C24_2 C25_2 C26_2 118.2(5)
C68_2 C24_2 C25_2 C26_2 -129.8(5)
C23_2 C24_2 C25_2 C46_2 -58.6(5)
C68_2 C24_2 C25_2 C46_2 53.4(5)
C46_2 C25_2 C26_2 C27_2 -2.7(7)
C24_2 C25_2 C26_2 C27_2 -179.3(4)
C25_2 C26_2 C27_2 N28_2 175.0(4)
C25_2 C26_2 C27_2 C44_2 -3.2(7)
C26_2 C27_2 N28_2 C29_2 178.6(5)
C44_2 C27_2 N28_2 C29_2 -3.2(7)
C27_2 N28_2 C29_2 C42_2 -3.7(7)
C27_2 N28_2 C29_2 C30_2 173.6(5)
N28_2 C29_2 C30_2 C31_2 -3.8(8)
C42_2 C29_2 C30_2 C31_2 173.6(5)
N28_2 C29_2 C30_2 C71_2 -178.8(5)
C42_2 C29_2 C30_2 C71_2 -1.3(7)
C71_2 C30_2 C31_2 C32_2 -1.0(9)
C29_2 C30_2 C31_2 C32_2 -175.8(5)
C30_2 C31_2 C32_2 C33_2 0.8(9)
C30_2 C31_2 C32_2 C321_2 -177.7(5)
C31_2 C32_2 C33_2 C34_2 0.1(9)
C321_2 C32_2 C33_2 C34_2 178.6(6)
C32_2 C33_2 C34_2 C71_2 -0.8(9)
C32_2 C33_2 C34_2 C35_2 175.7(6)
C33_2 C34_2 C35_2 O35_2 -14.9(10)
C71_2 C34_2 C35_2 O35_2 161.6(6)
C33_2 C34_2 C35_2 C36_2 162.9(6)
C71_2 C34_2 C35_2 C36_2 -20.5(8)
O35_2 C35_2 C36_2 O36_2 18.4(10)
C34_2 C35_2 C36_2 O36_2 -159.6(6)
O35_2 C35_2 C36_2 C37_2 -160.1(6)
C34_2 C35_2 C36_2 C37_2 22.0(9)
O36_2 C36_2 C37_2 C38_2 -8.1(11)
C35_2 C36_2 C37_2 C38_2 170.3(6)
O36_2 C36_2 C37_2 C72_2 171.8(7)
C35_2 C36_2 C37_2 C72_2 -9.8(9)
C72_2 C37_2 C38_2 C39_2 0.8(11)
C36_2 C37_2 C38_2 C39_2 -179.3(7)
C37_2 C38_2 C39_2 C40_2 1.6(11)
C37_2 C38_2 C39_2 C391_2 179.4(7)
C38_2 C39_2 C40_2 C41_2 -3.1(11)
C391_2 C39_2 C40_2 C41_2 179.1(7)
C39_2 C40_2 C41_2 C72_2 2.1(10)
C39_2 C40_2 C41_2 C42_2 -178.6(6)
N28_2 C29_2 C42_2 N43_2 7.3(8)
C30_2 C29_2 C42_2 N43_2 -170.0(5)
N28_2 C29_2 C42_2 C41_2 -171.2(5)
C30_2 C29_2 C42_2 C41_2 11.4(8)
C72_2 C41_2 C42_2 N43_2 168.8(5)
C40_2 C41_2 C42_2 N43_2 -10.4(9)
C72_2 C41_2 C42_2 C29_2 -12.6(8)
C40_2 C41_2 C42_2 C29_2 168.2(6)
C29_2 C42_2 N43_2 C44_2 -3.1(8)
C41_2 C42_2 N43_2 C44_2 175.5(5)
C42_2 N43_2 C44_2 C45_2 175.1(5)
C42_2 N43_2 C44_2 C27_2 -3.9(8)
N28_2 C27_2 C44_2 N43_2 7.4(7)
C26_2 C27_2 C44_2 N43_2 -174.4(5)
N28_2 C27_2 C44_2 C45_2 -171.6(4)
C26_2 C27_2 C44_2 C45_2 6.6(7)
N43_2 C44_2 C45_2 C46_2 177.1(5)
C27_2 C44_2 C45_2 C46_2 -3.8(7)
C44_2 C45_2 C46_2 C25_2 -2.1(7)
C44_2 C45_2 C46_2 C1_2 177.6(4)
C26_2 C25_2 C46_2 C45_2 5.5(7)
C24_2 C25_2 C46_2 C45_2 -177.4(4)
C26_2 C25_2 C46_2 C1_2 -174.2(4)
C24_2 C25_2 C46_2 C1_2 2.9(5)
C47_2 C1_2 C46_2 C45_2 122.0(5)
C2_2 C1_2 C46_2 C45_2 -125.5(5)
C47_2 C1_2 C46_2 C25_2 -58.3(5)
C2_2 C1_2 C46_2 C25_2 54.1(5)
C46_2 C1_2 C47_2 C48_2 -117.2(5)
C2_2 C1_2 C47_2 C48_2 131.7(5)
C46_2 C1_2 C47_2 C68_2 59.2(5)
C2_2 C1_2 C47_2 C68_2 -51.9(5)
C68_2 C47_2 C48_2 C49_2 4.3(8)
C1_2 C47_2 C48_2 C49_2 -179.5(5)
C47_2 C48_2 C49_2 N50_2 -176.5(5)
C47_2 C48_2 C49_2 C66_2 4.6(8)
C48_2 C49_2 N50_2 C51_2 -175.3(5)
C66_2 C49_2 N50_2 C51_2 3.6(8)
C49_2 N50_2 C51_2 C64_2 4.2(8)
C49_2 N50_2 C51_2 C52_2 -176.5(5)
N50_2 C51_2 C52_2 C73_2 -171.1(5)
C64_2 C51_2 C52_2 C73_2 8.2(8)
N50_2 C51_2 C52_2 C53_2 11.3(8)
C64_2 C51_2 C52_2 C53_2 -169.3(5)
C73_2 C52_2 C53_2 C54_2 0.7(9)
C51_2 C52_2 C53_2 C54_2 178.3(5)
C52_2 C53_2 C54_2 C55_2 3.8(9)
C52_2 C53_2 C54_2 C541_2 -177.6(5)
C53_2 C54_2 C55_2 C56_2 -3.7(9)
C541_2 C54_2 C55_2 C56_2 177.8(6)
C54_2 C55_2 C56_2 C73_2 -0.9(9)
C54_2 C55_2 C56_2 C57_2 179.2(6)
C55_2 C56_2 C57_2 O57_2 -9.4(9)
C73_2 C56_2 C57_2 O57_2 170.7(6)
C55_2 C56_2 C57_2 C58_2 171.5(5)
C73_2 C56_2 C57_2 C58_2 -8.3(8)
O57_2 C57_2 C58_2 O58_2 8.3(9)
C56_2 C57_2 C58_2 O58_2 -172.6(5)
O57_2 C57_2 C58_2 C59_2 -172.6(5)
C56_2 C57_2 C58_2 C59_2 6.5(8)
O58_2 C58_2 C59_2 C60_2 -3.4(8)
C57_2 C58_2 C59_2 C60_2 177.6(5)
O58_2 C58_2 C59_2 C74_2 177.3(5)
C57_2 C58_2 C59_2 C74_2 -1.7(7)
C74_2 C59_2 C60_2 C61_2 -0.9(8)
C58_2 C59_2 C60_2 C61_2 179.8(5)
C59_2 C60_2 C61_2 C62_2 -0.1(8)
C59_2 C60_2 C61_2 C611_2 -179.5(5)
C60_2 C61_2 C62_2 C63_2 0.9(8)
C611_2 C61_2 C62_2 C63_2 -179.7(5)
C61_2 C62_2 C63_2 C74_2 -0.7(8)
C61_2 C62_2 C63_2 C64_2 178.7(5)
N50_2 C51_2 C64_2 N65_2 -8.6(8)
C52_2 C51_2 C64_2 N65_2 172.2(5)
N50_2 C51_2 C64_2 C63_2 171.0(5)
C52_2 C51_2 C64_2 C63_2 -8.3(7)
C62_2 C63_2 C64_2 N65_2 3.4(7)
C74_2 C63_2 C64_2 N65_2 -177.3(5)
C62_2 C63_2 C64_2 C51_2 -176.2(5)
C74_2 C63_2 C64_2 C51_2 3.2(7)
C51_2 C64_2 N65_2 C66_2 4.2(7)
C63_2 C64_2 N65_2 C66_2 -175.4(5)
C64_2 N65_2 C66_2 C49_2 3.6(7)
C64_2 N65_2 C66_2 C67_2 -176.4(5)
N50_2 C49_2 C66_2 N65_2 -7.9(8)
C48_2 C49_2 C66_2 N65_2 171.0(5)
N50_2 C49_2 C66_2 C67_2 172.1(5)
C48_2 C49_2 C66_2 C67_2 -9.1(8)
N65_2 C66_2 C67_2 C68_2 -175.6(5)
C49_2 C66_2 C67_2 C68_2 4.4(7)
C66_2 C67_2 C68_2 C47_2 4.3(7)
C66_2 C67_2 C68_2 C24_2 -177.7(5)
C48_2 C47_2 C68_2 C67_2 -9.0(8)
C1_2 C47_2 C68_2 C67_2 174.5(4)
C48_2 C47_2 C68_2 C24_2 172.7(5)
C1_2 C47_2 C68_2 C24_2 -3.8(6)
C23_2 C24_2 C68_2 C67_2 -120.5(5)
C25_2 C24_2 C68_2 C67_2 129.1(5)
C23_2 C24_2 C68_2 C47_2 57.6(5)
C25_2 C24_2 C68_2 C47_2 -52.9(5)
C8_2 C7_2 C69_2 C11_2 2.5(8)
C6_2 C7_2 C69_2 C11_2 -177.8(5)
C8_2 C7_2 C69_2 C70_2 -177.1(5)
C6_2 C7_2 C69_2 C70_2 2.7(8)
C10_2 C11_2 C69_2 C7_2 -2.2(8)
C12_2 C11_2 C69_2 C7_2 178.6(5)
C10_2 C11_2 C69_2 C70_2 177.4(5)
C12_2 C11_2 C69_2 C70_2 -1.9(8)
C15_2 C14_2 C70_2 C18_2 1.9(8)
C13_2 C14_2 C70_2 C18_2 -176.8(5)
C15_2 C14_2 C70_2 C69_2 -175.9(5)
C13_2 C14_2 C70_2 C69_2 5.5(8)
C17_2 C18_2 C70_2 C14_2 0.3(7)
C19_2 C18_2 C70_2 C14_2 -178.7(5)
C17_2 C18_2 C70_2 C69_2 178.1(5)
C19_2 C18_2 C70_2 C69_2 -0.9(7)
C7_2 C69_2 C70_2 C14_2 175.6(5)
C11_2 C69_2 C70_2 C14_2 -3.9(8)
C7_2 C69_2 C70_2 C18_2 -2.0(8)
C11_2 C69_2 C70_2 C18_2 178.5(5)
C31_2 C30_2 C71_2 C34_2 0.3(8)
C29_2 C30_2 C71_2 C34_2 175.2(5)
C31_2 C30_2 C71_2 C72_2 177.5(5)
C29_2 C30_2 C71_2 C72_2 -7.6(8)
C33_2 C34_2 C71_2 C30_2 0.6(8)
C35_2 C34_2 C71_2 C30_2 -175.9(5)
C33_2 C34_2 C71_2 C72_2 -176.6(5)
C35_2 C34_2 C71_2 C72_2 6.8(8)
C40_2 C41_2 C72_2 C37_2 0.4(9)
C42_2 C41_2 C72_2 C37_2 -178.9(5)
C40_2 C41_2 C72_2 C71_2 -177.2(6)
C42_2 C41_2 C72_2 C71_2 3.6(8)
C38_2 C37_2 C72_2 C41_2 -1.8(9)
C36_2 C37_2 C72_2 C41_2 178.3(6)
C38_2 C37_2 C72_2 C71_2 175.7(6)
C36_2 C37_2 C72_2 C71_2 -4.2(9)
C30_2 C71_2 C72_2 C41_2 6.4(9)
C34_2 C71_2 C72_2 C41_2 -176.5(5)
C30_2 C71_2 C72_2 C37_2 -171.1(6)
C34_2 C71_2 C72_2 C37_2 6.0(9)
C53_2 C52_2 C73_2 C56_2 -5.3(8)
C51_2 C52_2 C73_2 C56_2 177.1(5)
C53_2 C52_2 C73_2 C74_2 174.6(5)
C51_2 C52_2 C73_2 C74_2 -3.0(8)
C55_2 C56_2 C73_2 C52_2 5.4(8)
C57_2 C56_2 C73_2 C52_2 -174.7(5)
C55_2 C56_2 C73_2 C74_2 -174.4(5)
C57_2 C56_2 C73_2 C74_2 5.4(8)
C60_2 C59_2 C74_2 C63_2 1.1(8)
C58_2 C59_2 C74_2 C63_2 -179.6(5)
C60_2 C59_2 C74_2 C73_2 179.3(5)
C58_2 C59_2 C74_2 C73_2 -1.4(8)
C62_2 C63_2 C74_2 C59_2 -0.3(7)
C64_2 C63_2 C74_2 C59_2 -179.7(5)
C62_2 C63_2 C74_2 C73_2 -178.6(5)
C64_2 C63_2 C74_2 C73_2 2.0(7)
C52_2 C73_2 C74_2 C59_2 179.7(5)
C56_2 C73_2 C74_2 C59_2 -0.4(8)
C52_2 C73_2 C74_2 C63_2 -2.1(8)
C56_2 C73_2 C74_2 C63_2 177.8(5)
C10_2 C9_2 C91_2 C95_2 122.9(13)
C8_2 C9_2 C91_2 C95_2 -57.3(14)
C10_2 C9_2 C91_2 C94_2 173.1(8)
C8_2 C9_2 C91_2 C94_2 -7.0(10)
C10_2 C9_2 C91_2 C92_2 -61.7(9)
C8_2 C9_2 C91_2 C92_2 118.2(7)
C10_2 C9_2 C91_2 C97_2 -10.1(14)
C8_2 C9_2 C91_2 C97_2 169.7(13)
C10_2 C9_2 C91_2 C93_2 55.9(8)
C8_2 C9_2 C91_2 C93_2 -124.3(7)
C10_2 C9_2 C91_2 C96_2 -122.8(13)
C8_2 C9_2 C91_2 C96_2 57.0(13)
C17_2 C16_2 C161_2 C164_2 -13.4(9)
C15_2 C16_2 C161_2 C164_2 169.0(6)
C17_2 C16_2 C161_2 C163_2 -134.8(6)
C15_2 C16_2 C161_2 C163_2 47.6(8)
C17_2 C16_2 C161_2 C162_2 106.0(6)
C15_2 C16_2 C161_2 C162_2 -71.5(7)
C33_2 C32_2 C321_2 C322_2 40.3(9)
C31_2 C32_2 C321_2 C322_2 -141.2(7)
C33_2 C32_2 C321_2 C323_2 161.7(7)
C31_2 C32_2 C321_2 C323_2 -19.8(9)
C33_2 C32_2 C321_2 C324_2 -80.1(8)
C31_2 C32_2 C321_2 C324_2 98.4(8)
C38_2 C39_2 C391_2 C395_2 -65.8(15)
C40_2 C39_2 C391_2 C395_2 111.9(15)
C38_2 C39_2 C391_2 C393_2 136.3(17)
C40_2 C39_2 C391_2 C393_2 -46.0(18)
C38_2 C39_2 C391_2 C394_2 9.1(14)
C40_2 C39_2 C391_2 C394_2 -173.2(12)
C38_2 C39_2 C391_2 C396_2 172.8(11)
C40_2 C39_2 C391_2 C396_2 -9.6(14)
C38_2 C39_2 C391_2 C397_2 58.4(17)
C40_2 C39_2 C391_2 C397_2 -123.9(16)
C38_2 C39_2 C391_2 C392_2 -100.9(12)
C40_2 C39_2 C391_2 C392_2 76.8(12)
C53_2 C54_2 C541_2 C543_2 55.1(8)
C55_2 C54_2 C541_2 C543_2 -126.4(7)
C53_2 C54_2 C541_2 C544_2 174.1(6)
C55_2 C54_2 C541_2 C544_2 -7.5(9)
C53_2 C54_2 C541_2 C542_2 -66.3(8)
C55_2 C54_2 C541_2 C542_2 112.2(7)
C62_2 C61_2 C611_2 C614_2 172.8(5)
C60_2 C61_2 C611_2 C614_2 -7.8(7)
C62_2 C61_2 C611_2 C613_2 53.8(6)
C60_2 C61_2 C611_2 C613_2 -126.8(5)
C62_2 C61_2 C611_2 C612_2 -66.9(6)
C60_2 C61_2 C611_2 C612_2 112.5(6)
C86 C81 C82 C83 0.0
Cl1 C81 C82 C83 -179.6(4)
C86 C81 C82 Cl2 -178.0(4)
Cl1 C81 C82 Cl2 2.4(4)
C81 C82 C83 C84 0.0
Cl2 C82 C83 C84 178.0(4)
C82 C83 C84 C85 0.0
C83 C84 C85 C86 0.0
C84 C85 C86 C81 0.0
C82 C81 C86 C85 0.0
Cl1 C81 C86 C85 179.6(4)
C106 C101 C102 C103 0.0
Cl3 C101 C102 C103 -178.8(4)
C106 C101 C102 Cl4 -176.4(5)
Cl3 C101 C102 Cl4 4.8(5)
C101 C102 C103 C104 0.0
Cl4 C102 C103 C104 176.4(5)
C102 C103 C104 C105 0.0
C103 C104 C105 C106 0.0
C104 C105 C106 C101 0.0
C102 C101 C106 C105 0.0
Cl3 C101 C106 C105 178.8(4)
C116 C111 C112 C113 0.0
Cl5 C111 C112 C113 178.2(4)
C116 C111 C112 Cl6 -177.6(4)
Cl5 C111 C112 Cl6 0.6(5)
C111 C112 C113 C114 0.0
Cl6 C112 C113 C114 177.6(4)
C112 C113 C114 C115 0.0
C113 C114 C115 C116 0.0
C114 C115 C116 C111 0.0
C112 C111 C116 C115 0.0
Cl5 C111 C116 C115 -178.3(4)
C126 C121 C122 C123 0.0
Cl7 C121 C122 C123 175.1(5)
C126 C121 C122 Cl8 -178.6(6)
Cl7 C121 C122 Cl8 -3.5(6)
C121 C122 C123 C124 0.0
Cl8 C122 C123 C124 178.6(6)
C122 C123 C124 C125 0.0
C123 C124 C125 C126 0.0
C124 C125 C126 C121 0.0
C122 C121 C126 C125 0.0
Cl7 C121 C126 C125 -175.3(5)
C136 C131 C132 C133 0.0
Cl9 C131 C132 C133 175.0(10)
C136 C131 C132 Cl10 -179.6(8)
Cl9 C131 C132 Cl10 -4.6(11)
C131 C132 C133 C134 0.0
Cl10 C132 C133 C134 179.6(8)
C132 C133 C134 C135 0.0
C133 C134 C135 C136 0.0
C134 C135 C136 C131 0.0
C132 C131 C136 C135 0.0
Cl9 C131 C136 C135 -174.9(10)
C146 C141 C142 C143 0.0
Cl11 C141 C142 C143 -179.6(6)
C146 C141 C142 Cl12 -177.9(6)
Cl11 C141 C142 Cl12 2.5(7)
C141 C142 C143 C144 0.0
Cl12 C142 C143 C144 178.0(6)
C142 C143 C144 C145 0.0
C143 C144 C145 C146 0.0
C144 C145 C146 C141 0.0
C142 C141 C146 C145 0.0
Cl11 C141 C146 C145 179.6(6)
C156 C151 C152 C153 0.0
Cl13 C151 C152 C153 175.3(7)
C156 C151 C152 Cl14 177.3(8)
Cl13 C151 C152 Cl14 -7.5(7)
C151 C152 C153 C154 0.0
Cl14 C152 C153 C154 -177.5(7)
C152 C153 C154 C155 0.0
C153 C154 C155 C156 0.0
C154 C155 C156 C151 0.0
C152 C151 C156 C155 0.0
Cl13 C151 C156 C155 -175.0(7)
C176 C171 C172 C173 0.0
Cl15 C171 C172 C173 177.2(4)
C176 C171 C172 Cl16 179.6(4)
Cl15 C171 C172 Cl16 -3.2(4)
C171 C172 C173 C174 0.0
Cl16 C172 C173 C174 -179.6(4)
C172 C173 C174 C175 0.0
C173 C174 C175 C176 0.0
C174 C175 C176 C171 0.0
C172 C171 C176 C175 0.0
Cl15 C171 C176 C175 -177.2(4)
C186 C181 C182 C183 0.0
Cl23 C181 C182 C183 -178.5(8)
C186 C181 C182 Cl24 176.4(7)
Cl23 C181 C182 Cl24 -2.2(8)
C181 C182 C183 C184 0.0
Cl24 C182 C183 C184 -176.5(7)
C182 C183 C184 C185 0.0
C183 C184 C185 C186 0.0
C184 C185 C186 C181 0.0
C182 C181 C186 C185 0.0
Cl23 C181 C186 C185 178.6(8)
C196 C191 C192 C193 0.0
Cl17 C191 C192 C193 178.8(8)
C196 C191 C192 Cl18 180.0(11)
Cl17 C191 C192 Cl18 -1.3(11)
C191 C192 C193 C194 0.0
Cl18 C192 C193 C194 -180.0(10)
C192 C193 C194 C195 0.0
C193 C194 C195 C196 0.0
C194 C195 C196 C191 0.0
C192 C191 C196 C195 0.0
Cl17 C191 C196 C195 -178.8(8)
C206 C201 C202 C203 0.0
Cl19 C201 C202 C203 161.3(14)
C206 C201 C202 Cl20 -171.5(11)
Cl19 C201 C202 Cl20 -10.2(12)
C201 C202 C203 C204 0.0
Cl20 C202 C203 C204 171.9(10)
C202 C203 C204 C205 0.0
C203 C204 C205 C206 0.0
C204 C205 C206 C201 0.0
C202 C201 C206 C205 0.0
Cl19 C201 C206 C205 -162.1(14)
C216 C211 C212 C213 0.0
Cl21 C211 C212 C213 -179.6(7)
C216 C211 C212 Cl22 175.5(8)
Cl21 C211 C212 Cl22 -4.2(8)
C211 C212 C213 C214 0.0
Cl22 C212 C213 C214 -175.3(8)
C212 C213 C214 C215 0.0
C213 C214 C215 C216 0.0
C214 C215 C216 C211 0.0
C212 C211 C216 C215 0.0
Cl21 C211 C216 C215 179.6(8)
C226 C221 C222 C223 0.0
Cl25 C221 C222 C223 -177.6(7)
C226 C221 C222 Cl26 -179.5(6)
Cl25 C221 C222 Cl26 2.9(7)
C221 C222 C223 C224 0.0
Cl26 C222 C223 C224 179.5(6)
C222 C223 C224 C225 0.0
C223 C224 C225 C226 0.0
C224 C225 C226 C221 0.0
C222 C221 C226 C225 0.0
Cl25 C221 C226 C225 177.5(8)
C306 C301 C302 C303 3(8)
Cl31 C301 C302 C303 -173(4)
C306 C301 C302 Cl32 -173(4)
Cl31 C301 C302 Cl32 11(7)
C301 C302 C303 C304 0(8)
Cl32 C302 C303 C304 176(4)
C302 C303 C304 C305 4(8)
C303 C304 C305 C306 -11(8)
C304 C305 C306 C301 14(8)
C302 C301 C306 C305 -10(8)
Cl31 C301 C306 C305 166(4)
C316 C311 C312 C313 -29(5)
Cl33 C311 C312 C313 -171(3)
C316 C311 C312 Cl34 167(3)
Cl33 C311 C312 Cl34 25(4)
C311 C312 C313 C314 20(6)
Cl34 C312 C313 C314 -175(3)
C312 C313 C314 C315 -4(6)
C313 C314 C315 C316 -5(6)
C312 C311 C316 C315 20(5)
Cl33 C311 C316 C315 165(3)
C314 C315 C316 C311 -3(6)
C326 C321 C322 C323 -1(10)
Cl35 C321 C322 C323 175(7)
C326 C321 C322 Cl36 167(6)
Cl35 C321 C322 Cl36 -16(13)
C321 C322 C323 C324 -19(11)
Cl36 C322 C323 C324 170(6)
C322 C323 C324 C325 4(10)
C323 C324 C325 C326 30(8)
C324 C325 C326 C321 -52(6)
C322 C321 C326 C325 38(7)
Cl35 C321 C326 C325 -140(5)
C336 C331 C332 C333 7(6)
Cl37 C331 C332 C333 161(4)
C336 C331 C332 Cl38 -142(4)
Cl37 C331 C332 Cl38 12(5)
C331 C332 C333 C334 0(6)
Cl38 C332 C333 C334 150(4)
C332 C333 C334 C335 3(8)
C333 C334 C335 C336 -13(9)
C332 C331 C336 C335 -16(7)
Cl37 C331 C336 C335 -172(5)
C334 C335 C336 C331 19(8)
